data_7123346
loop_
_publ_author_name
'Kabe, Yoshio'
'Kawakami, Yoshiteru'
'Ogishima, Tsuyoshi'
'Kawara, Tomoki'
'Yamauchi, Shota'
'Okamoto, Kazuhiko'
'Nikaido, Singo'
'Souma, Daiki'
'Jin, Ren-hua'

_publ_section_title
;
 Silane catecholates: Versatile tools for self-assembled dynamic covalent
 bond chemistry
;
_journal_name_full 'Chemical Communications'
_journal_paper_doi 10.1039/C9CC02103E
_journal_year 2019
_chemical_formula_sum 'C166 H206 N2 Na6 O56 Si6'
_chemical_formula_weight 3431.81
_chemical_name_systematic
; 
 ? 
;
_space_group_IT_number 14
_symmetry_cell_setting monoclinic
_symmetry_space_group_name_Hall '-P 2ybc'
_symmetry_space_group_name_H-M 'P 1 21/c 1'
_atom_sites_solution_hydrogens geom
_atom_sites_solution_primary direct
_atom_sites_solution_secondary difmap
_audit_creation_method SHELXL-97
_audit_update_record
;
2019-01-21 deposited with the CCDC.    2019-04-29 downloaded from the CCDC.
;
_cell_angle_alpha 90.00
_cell_angle_beta 101.563(3)
_cell_angle_gamma 90.00
_cell_formula_units_Z 4
_cell_length_a 19.998(4)
_cell_length_b 34.746(6)
_cell_length_c 24.908(5)
_cell_measurement_reflns_used 36281
_cell_measurement_temperature 120(2)
_cell_measurement_theta_max 27.4816
_cell_measurement_theta_min 3.0480
_cell_volume 16956(6)
_computing_cell_refinement 'CrystalClear-SM Expert 2.0 r4 (Rigaku, 2009)'
_computing_data_collection 'CrystalClear-SM Expert 2.0 r4 (Rigaku, 2009)'
_computing_data_reduction 'CrystalClear-SM Expert 2.0 r4 (Rigaku, 2009)'
_computing_molecular_graphics 'Ortep-3 for Windows (Farrugia, 1997)'
_computing_publication_material 'WinGX publication routines (Farrugia, 1999)'
_computing_structure_refinement 'SHELXL-97 (Sheldrick, 1997)'
_computing_structure_solution 'SIR92 (Giacovazzo et al, 1993)'
_diffrn_ambient_temperature 120(2)
_diffrn_measured_fraction_theta_full 0.994
_diffrn_measured_fraction_theta_max 0.994
_diffrn_measurement_device_type
;
'Saturn724+ (4x4 bin mode)'
;
_diffrn_radiation_monochromator graphite
_diffrn_radiation_source 'fine-focus sealed tube'
_diffrn_radiation_type MoK\a
_diffrn_radiation_wavelength 0.71073
_diffrn_reflns_av_R_equivalents 0.1104
_diffrn_reflns_av_sigmaI/netI 0.0696
_diffrn_reflns_limit_h_max 25
_diffrn_reflns_limit_h_min -25
_diffrn_reflns_limit_k_max 44
_diffrn_reflns_limit_k_min -45
_diffrn_reflns_limit_l_max 32
_diffrn_reflns_limit_l_min -32
_diffrn_reflns_number 188131
_diffrn_reflns_theta_full 27.45
_diffrn_reflns_theta_max 27.45
_diffrn_reflns_theta_min 3.05
_exptl_absorpt_coefficient_mu 0.152
_exptl_absorpt_correction_type none
_exptl_crystal_colour Colourless
_exptl_crystal_density_diffrn 1.344
_exptl_crystal_density_method 'not measured'
_exptl_crystal_description Prism
_exptl_crystal_F_000 7256
_exptl_crystal_size_max 0.18
_exptl_crystal_size_mid 0.16
_exptl_crystal_size_min 0.12
_refine_diff_density_max 0.733
_refine_diff_density_min -0.622
_refine_diff_density_rms 0.077
_refine_ls_extinction_method none
_refine_ls_goodness_of_fit_ref 1.082
_refine_ls_hydrogen_treatment mixed
_refine_ls_matrix_type full
_refine_ls_number_parameters 2608
_refine_ls_number_reflns 38521
_refine_ls_number_restraints 77
_refine_ls_restrained_S_all 1.096
_refine_ls_R_factor_all 0.1253
_refine_ls_R_factor_gt 0.0964
_refine_ls_shift/su_max 0.408
_refine_ls_shift/su_mean 0.004
_refine_ls_structure_factor_coef Fsqd
_refine_ls_weighting_details 'calc w=1/[\s^2^(Fo^2^)+(0.1392P)^2^+16.0682P] where P=(Fo^2^+2Fc^2^)/3'
_refine_ls_weighting_scheme calc
_refine_ls_wR_factor_gt 0.2547
_refine_ls_wR_factor_ref 0.2819
_reflns_number_gt 28022
_reflns_number_total 38521
_reflns_threshold_expression >2sigma(I)
_cod_data_source_file c9cc02103e2.cif
_cod_data_source_block PhSi6CTC4_6Na_7THF_2DMF_2C6H6_23H2O
_cod_original_cell_volume 16956(5)
_cod_original_sg_symbol_H-M 'P 21/c'
_cod_database_code 7123346

loop_
_symmetry_equiv_pos_as_xyz
'x, y, z'
'-x, y+1/2, -z+1/2'
'-x, -y, -z'
'x, -y-1/2, z-1/2'

loop_
_atom_site_label
_atom_site_type_symbol
_atom_site_fract_x
_atom_site_fract_y
_atom_site_fract_z
_atom_site_U_iso_or_equiv
_atom_site_adp_type
_atom_site_occupancy
_atom_site_symmetry_multiplicity
_atom_site_calc_flag
_atom_site_refinement_flags
_atom_site_disorder_assembly
_atom_site_disorder_group
C1 C -0.32350(16) 0.90888(10) 0.27836(13) 0.0338(7) Uani 1 1 d . . .
C2 C -0.33324(17) 0.86986(10) 0.28835(13) 0.0368(7) Uani 1 1 d . . .
H2 H -0.3085 0.8513 0.2737 0.044 Uiso 1 1 calc R . .
C3 C -0.37940(16) 0.85878(10) 0.31988(13) 0.0341(7) Uani 1 1 d . . .
C4 C -0.41802(16) 0.88666(10) 0.34089(13) 0.0358(7) Uani 1 1 d . . .
C5 C -0.41044(17) 0.92463(10) 0.33055(13) 0.0363(7) Uani 1 1 d . . .
H5 H -0.4373 0.9428 0.3437 0.044 Uiso 1 1 calc R . .
C6 C -0.36150(16) 0.93666(10) 0.29960(13) 0.0345(7) Uani 1 1 d . . .
C7 C -0.35045(17) 0.97968(10) 0.29441(14) 0.0377(7) Uani 1 1 d . . .
H7A H -0.3940 0.9928 0.2901 0.045 Uiso 1 1 calc R . .
H7B H -0.3321 0.9846 0.2619 0.045 Uiso 1 1 calc R . .
C8 C -0.30183(17) 0.99595(9) 0.34421(13) 0.0346(7) Uani 1 1 d . . .
C9 C -0.33025(17) 1.00427(10) 0.39052(13) 0.0355(7) Uani 1 1 d . . .
H9 H -0.3765 1.0003 0.3892 0.043 Uiso 1 1 calc R . .
C10 C -0.28923(17) 1.01823(10) 0.43739(13) 0.0344(7) Uani 1 1 d . . .
C11 C -0.22022(17) 1.02616(10) 0.43877(14) 0.0373(7) Uani 1 1 d . . .
C12 C -0.19183(17) 1.01824(11) 0.39392(14) 0.0395(7) Uani 1 1 d . . .
H12 H -0.1460 1.0236 0.3951 0.047 Uiso 1 1 calc R . .
C13 C -0.23176(17) 1.00222(10) 0.34654(14) 0.0363(7) Uani 1 1 d . . .
C14 C -0.19603(18) 0.99167(10) 0.29944(14) 0.0388(7) Uani 1 1 d . . .
H14A H -0.2290 0.9928 0.2651 0.047 Uiso 1 1 calc R . .
H14B H -0.1607 1.0105 0.2977 0.047 Uiso 1 1 calc R . .
C15 C -0.16397(17) 0.95163(10) 0.30591(13) 0.0356(7) Uani 1 1 d . . .
C16 C -0.09804(18) 0.94840(10) 0.33863(14) 0.0390(7) Uani 1 1 d . . .
H16 H -0.0751 0.9702 0.3544 0.047 Uiso 1 1 calc R . .
C17 C -0.06767(17) 0.91246(10) 0.34710(15) 0.0391(7) Uani 1 1 d . . .
C18 C -0.10136(18) 0.87992(10) 0.32321(15) 0.0394(7) Uani 1 1 d . . .
C19 C -0.16489(17) 0.88244(10) 0.29032(14) 0.0385(7) Uani 1 1 d . . .
H19 H -0.1864 0.8605 0.2739 0.046 Uiso 1 1 calc R . .
C20 C -0.19754(17) 0.91845(10) 0.28148(13) 0.0357(7) Uani 1 1 d . . .
C21 C -0.26865(17) 0.91888(11) 0.24601(13) 0.0371(7) Uani 1 1 d . . .
H21A H -0.2707 0.9005 0.2164 0.045 Uiso 1 1 calc R . .
H21B H -0.2779 0.9442 0.2299 0.045 Uiso 1 1 calc R . .
C22 C -0.15118(17) 1.03876(9) 0.73262(14) 0.0360(7) Uani 1 1 d . . .
C23 C -0.13147(17) 1.04656(9) 0.68264(14) 0.0370(7) Uani 1 1 d . . .
H23 H -0.0864 1.0527 0.6820 0.044 Uiso 1 1 calc R . .
C24 C -0.17960(17) 1.04507(9) 0.63473(14) 0.0357(7) Uani 1 1 d . . .
C25 C -0.24634(17) 1.03512(10) 0.63537(13) 0.0364(7) Uani 1 1 d . . .
C26 C -0.26777(17) 1.02922(10) 0.68397(15) 0.0388(7) Uani 1 1 d . . .
H26 H -0.3134 1.0239 0.6839 0.047 Uiso 1 1 calc R . .
C27 C -0.21986(18) 1.03136(10) 0.73359(14) 0.0379(7) Uani 1 1 d . . .
C28 C -0.24624(18) 1.02380(10) 0.78576(14) 0.0391(7) Uani 1 1 d . . .
H28A H -0.2137 1.0339 0.8167 0.047 Uiso 1 1 calc R . .
H28B H -0.2889 1.0375 0.7838 0.047 Uiso 1 1 calc R . .
C29 C -0.25768(18) 0.98139(10) 0.79546(14) 0.0382(7) Uani 1 1 d . . .
C30 C -0.31967(18) 0.96516(11) 0.76723(14) 0.0416(8) Uani 1 1 d . . .
H30 H -0.3528 0.9807 0.7462 0.050 Uiso 1 1 calc R . .
C31 C -0.33057(18) 0.92651(11) 0.77098(15) 0.0415(8) Uani 1 1 d . . .
C32 C -0.28287(18) 0.90337(10) 0.80409(15) 0.0404(8) Uani 1 1 d . . .
C33 C -0.22267(18) 0.91848(11) 0.83305(15) 0.0409(8) Uani 1 1 d . . .
H33 H -0.1912 0.9028 0.8556 0.049 Uiso 1 1 calc R . .
C34 C -0.20935(17) 0.95816(10) 0.82809(14) 0.0376(7) Uani 1 1 d . . .
C35 C -0.13979(18) 0.97278(11) 0.85686(14) 0.0400(7) Uani 1 1 d . . .
H35A H -0.1262 0.9594 0.8915 0.048 Uiso 1 1 calc R . .
H35B H -0.1431 1.0000 0.8647 0.048 Uiso 1 1 calc R . .
C36 C -0.08516(17) 0.96694(10) 0.82279(14) 0.0384(7) Uani 1 1 d . . .
C37 C -0.05585(19) 0.93002(10) 0.82396(14) 0.0408(8) Uani 1 1 d . . .
H37 H -0.0692 0.9108 0.8456 0.049 Uiso 1 1 calc R . .
C38 C -0.00742(18) 0.92237(10) 0.79307(15) 0.0409(8) Uani 1 1 d . . .
C39 C 0.01367(17) 0.95100(10) 0.76116(14) 0.0385(7) Uani 1 1 d . . .
C40 C -0.01435(17) 0.98721(10) 0.75907(14) 0.0381(7) Uani 1 1 d . . .
H40 H -0.0003 1.0061 0.7374 0.046 Uiso 1 1 calc R . .
C41 C -0.06416(17) 0.99554(10) 0.78974(14) 0.0377(7) Uani 1 1 d . . .
C42 C -0.09475(18) 1.03590(10) 0.78329(15) 0.0398(7) Uani 1 1 d . . .
H42A H -0.1130 1.0423 0.8155 0.048 Uiso 1 1 calc R . .
H42B H -0.0592 1.0544 0.7806 0.048 Uiso 1 1 calc R . .
C43 C -0.43318(18) 0.73358(11) 0.66955(14) 0.0396(7) Uani 1 1 d . . .
C44 C -0.39285(19) 0.75061(11) 0.71586(15) 0.0419(8) Uani 1 1 d . . .
H44 H -0.3619 0.7357 0.7401 0.050 Uiso 1 1 calc R . .
C45 C -0.39874(19) 0.78918(11) 0.72576(14) 0.0412(8) Uani 1 1 d . . .
C46 C -0.44398(18) 0.81212(10) 0.68977(14) 0.0392(7) Uani 1 1 d . . .
C47 C -0.48562(18) 0.79612(11) 0.64471(14) 0.0409(8) Uani 1 1 d . . .
H47 H -0.5167 0.8114 0.6212 0.049 Uiso 1 1 calc R . .
C48 C -0.48099(18) 0.75642(11) 0.63430(14) 0.0395(7) Uani 1 1 d . . .
C49 C -0.52858(18) 0.74077(11) 0.58314(14) 0.0408(8) Uani 1 1 d . . .
H49A H -0.5359 0.7135 0.5881 0.049 Uiso 1 1 calc R . .
H49B H -0.5724 0.7536 0.5789 0.049 Uiso 1 1 calc R . .
C50 C -0.50086(16) 0.74645(10) 0.53134(14) 0.0374(7) Uani 1 1 d . . .
C51 C -0.51057(17) 0.78283(10) 0.50623(14) 0.0392(7) Uani 1 1 d . . .
H51 H -0.5346 0.8018 0.5207 0.047 Uiso 1 1 calc R . .
C52 C -0.48452(17) 0.79014(10) 0.46038(14) 0.0363(7) Uani 1 1 d . . .
C53 C -0.44845(17) 0.76223(10) 0.43808(14) 0.0363(7) Uani 1 1 d . . .
C54 C -0.43830(18) 0.72635(10) 0.46182(14) 0.0397(7) Uani 1 1 d . . .
H54 H -0.4141 0.7077 0.4469 0.048 Uiso 1 1 calc R . .
C55 C -0.46500(17) 0.71814(10) 0.50898(14) 0.0382(7) Uani 1 1 d . . .
C56 C -0.44941(19) 0.67870(10) 0.53482(15) 0.0414(8) Uani 1 1 d . . .
H56A H -0.4525 0.6595 0.5061 0.050 Uiso 1 1 calc R . .
H56B H -0.4833 0.6725 0.5564 0.050 Uiso 1 1 calc R . .
C57 C -0.37837(18) 0.67702(10) 0.57156(14) 0.0390(7) Uani 1 1 d . . .
C58 C -0.32267(18) 0.67120(10) 0.54539(14) 0.0398(7) Uani 1 1 d . . .
H58 H -0.3303 0.6669 0.5078 0.048 Uiso 1 1 calc R . .
C59 C -0.25785(19) 0.67197(10) 0.57544(14) 0.0396(7) Uani 1 1 d . . .
C60 C -0.24542(18) 0.67757(10) 0.63213(14) 0.0395(7) Uani 1 1 d . . .
C61 C -0.29903(19) 0.68318(10) 0.65819(14) 0.0401(8) Uani 1 1 d . . .
H61 H -0.2906 0.6870 0.6959 0.048 Uiso 1 1 calc R . .
C62 C -0.36656(19) 0.68318(10) 0.62832(14) 0.0388(7) Uani 1 1 d . . .
C63 C -0.42303(19) 0.69094(10) 0.65970(15) 0.0411(8) Uani 1 1 d . . .
H63A H -0.4122 0.6778 0.6948 0.049 Uiso 1 1 calc R . .
H63B H -0.4654 0.6803 0.6393 0.049 Uiso 1 1 calc R . .
C64 C 0.13389(18) 0.76199(10) 0.51008(15) 0.0415(8) Uani 1 1 d . . .
C65 C 0.08219(18) 0.76489(11) 0.46253(15) 0.0404(7) Uani 1 1 d . . .
H65 H 0.0588 0.7431 0.4472 0.049 Uiso 1 1 calc R . .
C66 C 0.06688(18) 0.80056(10) 0.43916(14) 0.0396(7) Uani 1 1 d . . .
C67 C 0.10227(17) 0.83338(10) 0.46044(15) 0.0388(7) Uani 1 1 d . . .
C68 C 0.15270(18) 0.83094(11) 0.50695(15) 0.0398(7) Uani 1 1 d . . .
H68 H 0.1764 0.8529 0.5211 0.048 Uiso 1 1 calc R . .
C69 C 0.16836(18) 0.79523(11) 0.53297(15) 0.0400(7) Uani 1 1 d . . .
C70 C 0.22063(18) 0.79538(11) 0.58613(15) 0.0421(8) Uani 1 1 d . . .
H70A H 0.2420 0.7702 0.5917 0.051 Uiso 1 1 calc R . .
H70B H 0.2559 0.8141 0.5836 0.051 Uiso 1 1 calc R . .
C71 C 0.18920(17) 0.80505(10) 0.63485(15) 0.0390(7) Uani 1 1 d . . .
C72 C 0.17649(18) 0.84447(11) 0.64370(15) 0.0414(8) Uani 1 1 d . . .
H72 H 0.1887 0.8632 0.6207 0.050 Uiso 1 1 calc R . .
C73 C 0.14576(18) 0.85509(10) 0.68684(15) 0.0405(8) Uani 1 1 d . . .
C74 C 0.12945(18) 0.82763(11) 0.72229(15) 0.0402(7) Uani 1 1 d . . .
C75 C 0.14177(17) 0.78914(10) 0.71493(14) 0.0394(7) Uani 1 1 d . . .
H75 H 0.1310 0.7709 0.7392 0.047 Uiso 1 1 calc R . .
C76 C 0.17073(18) 0.77752(10) 0.67039(15) 0.0405(8) Uani 1 1 d . . .
C77 C 0.17460(19) 0.73472(11) 0.66028(15) 0.0433(8) Uani 1 1 d . . .
H77A H 0.1864 0.7215 0.6952 0.052 Uiso 1 1 calc R . .
H77B H 0.2106 0.7298 0.6402 0.052 Uiso 1 1 calc R . .
C78 C 0.10757(18) 0.71847(10) 0.62807(14) 0.0386(7) Uani 1 1 d . . .
C79 C 0.05549(18) 0.71173(10) 0.65735(14) 0.0386(7) Uani 1 1 d . . .
H79 H 0.0631 0.7164 0.6948 0.046 Uiso 1 1 calc R . .
C80 C -0.00627(19) 0.69825(10) 0.63037(15) 0.0406(8) Uani 1 1 d . . .
C81 C -0.01834(18) 0.69069(10) 0.57428(15) 0.0398(7) Uani 1 1 d . . .
C82 C 0.03175(19) 0.69734(10) 0.54446(15) 0.0416(8) Uani 1 1 d . . .
H82 H 0.0236 0.6923 0.5070 0.050 Uiso 1 1 calc R . .
C83 C 0.09544(18) 0.71184(10) 0.57151(15) 0.0389(7) Uani 1 1 d . . .
C84 C 0.14632(19) 0.72194(11) 0.53542(16) 0.0430(8) Uani 1 1 d . . .
H84A H 0.1922 0.7208 0.5573 0.052 Uiso 1 1 calc R . .
H84B H 0.1429 0.7030 0.5064 0.052 Uiso 1 1 calc R . .
C97 C -0.27407(18) 1.09982(10) 0.52497(15) 0.0410(8) Uani 1 1 d . . .
C98 C -0.3147(2) 1.11418(12) 0.47561(19) 0.0513(9) Uani 1 1 d . . .
H98 H -0.3242 1.0982 0.4450 0.062 Uiso 1 1 calc R . .
C99 C -0.3403(2) 1.15103(13) 0.4719(2) 0.0603(11) Uani 1 1 d . . .
H99 H -0.3662 1.1598 0.4389 0.072 Uiso 1 1 calc R . .
C100 C -0.3277(2) 1.17544(14) 0.5176(2) 0.0655(13) Uani 1 1 d . . .
H100 H -0.3450 1.2004 0.5150 0.079 Uiso 1 1 calc R . .
C101 C -0.2900(2) 1.16233(13) 0.5660(2) 0.0628(12) Uani 1 1 d . . .
H101 H -0.2815 1.1784 0.5965 0.075 Uiso 1 1 calc R . .
C102 C -0.2639(2) 1.12493(12) 0.56995(18) 0.0518(9) Uani 1 1 d . . .
H102 H -0.2391 1.1164 0.6034 0.062 Uiso 1 1 calc R . .
C103 C 0.06805(19) 0.85553(10) 0.31581(16) 0.0436(8) Uani 1 1 d . . .
C104 C 0.0402(2) 0.86774(11) 0.26229(17) 0.0501(9) Uani 1 1 d . . .
H104 H -0.0053 0.8754 0.2540 0.060 Uiso 1 1 calc R . .
C105 C 0.0779(3) 0.86873(12) 0.22150(19) 0.0578(11) Uani 1 1 d . . .
H105 H 0.0578 0.8769 0.1864 0.069 Uiso 1 1 calc R . .
C106 C 0.1453(3) 0.85761(15) 0.2328(2) 0.0704(14) Uani 1 1 d . . .
H106 H 0.1713 0.8589 0.2058 0.084 Uiso 1 1 calc R . .
C107 C 0.1737(3) 0.84463(19) 0.2845(2) 0.0835(17) Uani 1 1 d . . .
H107 H 0.2191 0.8368 0.2925 0.100 Uiso 1 1 calc R . .
C108 C 0.1349(2) 0.84317(16) 0.3249(2) 0.0670(13) Uani 1 1 d . . .
H108 H 0.1547 0.8335 0.3592 0.080 Uiso 1 1 calc R . .
C109 C 0.1670(2) 0.90865(11) 0.81643(16) 0.0462(8) Uani 1 1 d . . .
C110 C 0.2026(3) 0.88209(15) 0.8531(2) 0.0722(14) Uani 1 1 d . . .
H110 H 0.1933 0.8560 0.8477 0.087 Uiso 1 1 calc R . .
C111 C 0.2517(3) 0.89381(18) 0.8975(3) 0.094(2) Uani 1 1 d . . .
H111 H 0.2744 0.8757 0.9221 0.113 Uiso 1 1 calc R . .
C112 C 0.2668(4) 0.93221(19) 0.9051(3) 0.108(3) Uani 1 1 d . . .
H112 H 0.3008 0.9400 0.9343 0.130 Uiso 1 1 calc R . .
C113 C 0.2323(4) 0.95909(18) 0.8702(3) 0.099(2) Uani 1 1 d . . .
H113 H 0.2423 0.9851 0.8755 0.119 Uiso 1 1 calc R . .
C114 C 0.1826(3) 0.94714(14) 0.8271(2) 0.0670(13) Uani 1 1 d . . .
H114 H 0.1583 0.9656 0.8041 0.080 Uiso 1 1 calc R . .
C115 C -0.10731(18) 0.61368(11) 0.61870(14) 0.0404(8) Uani 1 1 d . . .
C116 C -0.0658(2) 0.59383(13) 0.5895(2) 0.0589(11) Uani 1 1 d . . .
H116 H -0.0454 0.6072 0.5647 0.071 Uiso 1 1 calc R . .
C117 C -0.0541(2) 0.55465(14) 0.5963(2) 0.0647(12) Uani 1 1 d . . .
H117 H -0.0261 0.5422 0.5762 0.078 Uiso 1 1 calc R . .
C118 C -0.0837(2) 0.53419(12) 0.63256(18) 0.0556(10) Uani 1 1 d . . .
H118 H -0.0770 0.5078 0.6365 0.067 Uiso 1 1 calc R . .
C119 C -0.1233(3) 0.55318(13) 0.66271(19) 0.0651(12) Uani 1 1 d . . .
H119 H -0.1424 0.5397 0.6882 0.078 Uiso 1 1 calc R . .
C120 C -0.1352(3) 0.59240(13) 0.65571(17) 0.0580(11) Uani 1 1 d . . .
H120 H -0.1627 0.6047 0.6764 0.070 Uiso 1 1 calc R . .
O1 O -0.46074(12) 0.87039(7) 0.37154(10) 0.0397(5) Uani 1 1 d . A .
O2 O -0.39152(12) 0.82229(7) 0.33557(10) 0.0393(5) Uani 1 1 d . A .
O3 O -0.48835(13) 0.82429(7) 0.43184(10) 0.0395(5) Uani 1 1 d . A .
O4 O -0.42406(13) 0.77507(7) 0.39351(10) 0.0409(5) Uani 1 1 d . A .
O5 O -0.18827(12) 1.04092(8) 0.48832(10) 0.0435(6) Uani 1 1 d . F .
O6 O -0.30830(11) 1.02599(7) 0.48592(10) 0.0376(5) Uani 1 1 d . . .
O7 O -0.16879(12) 1.05123(7) 0.58260(10) 0.0376(5) Uani 1 1 d . F .
O8 O -0.28634(12) 1.03227(7) 0.58333(10) 0.0394(5) Uani 1 1 d . . .
O9 O -0.30275(13) 0.86548(7) 0.80360(11) 0.0437(6) Uani 1 1 d . . .
O10 O -0.38595(13) 0.90612(8) 0.74424(11) 0.0456(6) Uani 1 1 d . . .
O11 O -0.36270(14) 0.80976(8) 0.76912(10) 0.0459(6) Uani 1 1 d . . .
O12 O -0.44038(13) 0.84991(7) 0.70456(10) 0.0430(6) Uani 1 1 d . . .
O13 O -0.06440(12) 0.84697(7) 0.33675(12) 0.0460(6) Uani 1 1 d . . .
O14 O -0.00543(12) 0.90425(7) 0.37865(11) 0.0426(6) Uani 1 1 d . . .
O15 O 0.01717(13) 0.80856(7) 0.39414(11) 0.0436(6) Uani 1 1 d . . .
O16 O 0.08051(12) 0.86562(7) 0.43120(11) 0.0421(6) Uani 1 1 d . . .
O17 O 0.09903(13) 0.84314(7) 0.76216(11) 0.0431(6) Uani 1 1 d . . .
O18 O 0.12726(13) 0.89129(7) 0.69890(11) 0.0432(6) Uani 1 1 d . . .
O19 O 0.02508(13) 0.88803(7) 0.78958(11) 0.0452(6) Uani 1 1 d . . .
O20 O 0.06236(13) 0.93842(7) 0.73329(10) 0.0421(6) Uani 1 1 d . . .
O21 O -0.08272(13) 0.67721(8) 0.55473(10) 0.0435(6) Uani 1 1 d . . .
O22 O -0.06206(13) 0.69075(8) 0.65283(10) 0.0445(6) Uani 1 1 d . . .
O23 O -0.19895(12) 0.66851(8) 0.55572(10) 0.0426(6) Uani 1 1 d . . .
O24 O -0.17717(13) 0.67815(8) 0.65497(10) 0.0433(6) Uani 1 1 d . . .
O25 O -0.58616(14) 0.92937(9) 0.39733(13) 0.0601(8) Uani 1 1 d . A .
O26 O -0.42528(13) 0.94107(7) 0.46218(11) 0.0445(6) Uani 1 1 d . A .
O27 O -0.49839(15) 0.89253(8) 0.54720(12) 0.0540(7) Uani 1 1 d . . .
O28 O -0.61928(13) 1.02848(7) 0.43552(11) 0.0434(6) Uani 1 1 d . A .
O29 O -0.44826(12) 1.03332(7) 0.48204(11) 0.0428(6) Uani 1 1 d . . .
O31 O -0.0505(2) 1.09436(10) 0.46156(15) 0.0841(11) Uani 1 1 d . F .
O43 O -0.37545(18) 0.90588(9) 0.62694(13) 0.0661(8) Uani 1 1 d . . .
Na1 Na -0.50393(8) 0.88884(4) 0.45054(6) 0.0483(4) Uani 1 1 d . A .
Na2 Na -0.52256(7) 0.98702(4) 0.43325(6) 0.0434(3) Uani 1 1 d . . .
Na3 Na -0.07460(7) 1.06851(4) 0.54315(6) 0.0464(3) Uani 1 1 d . . .
Si1 Si -0.45886(5) 0.81969(3) 0.37031(4) 0.0367(2) Uani 1 1 d . . .
Si2 Si -0.24377(5) 1.04961(3) 0.53263(4) 0.0356(2) Uani 1 1 d . F .
Si3 Si -0.38657(5) 0.85857(3) 0.76780(4) 0.0409(2) Uani 1 1 d . E .
Si4 Si 0.01890(5) 0.85640(3) 0.37196(4) 0.0399(2) Uani 1 1 d . . .
Si5 Si 0.09619(5) 0.89380(3) 0.75879(4) 0.0395(2) Uani 1 1 d . . .
Si6 Si -0.12601(5) 0.66612(3) 0.60784(4) 0.0395(2) Uani 1 1 d . . .
C180 C -0.4399(10) 0.5738(4) 0.5578(7) 0.199(7) Uani 1 1 d . . .
H180 H -0.4517 0.5961 0.5376 0.239 Uiso 1 1 calc R . .
C181 C -0.4763(9) 0.5417(4) 0.5500(9) 0.275(11) Uani 1 1 d . . .
H181 H -0.5194 0.5445 0.5278 0.330 Uiso 1 1 calc R . .
C182 C -0.4625(11) 0.5077(4) 0.5677(9) 0.278(11) Uani 1 1 d . . .
H182 H -0.4896 0.4863 0.5561 0.333 Uiso 1 1 calc R . .
C183 C -0.4057(8) 0.5065(4) 0.6040(6) 0.193(6) Uani 1 1 d . . .
H183 H -0.3904 0.4835 0.6212 0.231 Uiso 1 1 calc R . .
C184 C -0.3691(8) 0.5394(4) 0.6160(5) 0.194(6) Uani 1 1 d . . .
H184 H -0.3279 0.5383 0.6412 0.233 Uiso 1 1 calc R . .
C185 C -0.3883(10) 0.5710(3) 0.5949(7) 0.195(7) Uani 1 1 d . . .
H185 H -0.3635 0.5931 0.6072 0.234 Uiso 1 1 calc R . .
O30A O -0.5047(3) 1.0167(2) 0.3509(3) 0.0482(16) Uani 0.530(8) 1 d P A 1
O42A O -0.5370(5) 0.9049(3) 0.6452(5) 0.055(2) Uani 0.530(8) 1 d P A 1
O68 O -0.5768(4) 0.9535(2) 0.2877(3) 0.0529(18) Uani 0.530(8) 1 d P A 1
C169 C -0.5608(6) 0.9253(4) 0.2622(5) 0.067(4) Uani 0.530(8) 1 d P A 1
H169 H -0.5646 0.9009 0.2766 0.080 Uiso 0.530(8) 1 calc PR A 1
N1 N -0.5382(4) 0.9283(5) 0.2142(4) 0.084(5) Uani 0.530(8) 1 d P A 1
C170 C -0.5282(6) 0.9643(4) 0.1950(4) 0.078(3) Uani 0.530(8) 1 d P A 1
H17A H -0.5593 0.9821 0.2067 0.117 Uiso 0.530(8) 1 calc PR A 1
H17B H -0.5362 0.9638 0.1557 0.117 Uiso 0.530(8) 1 calc PR A 1
H17C H -0.4821 0.9724 0.2093 0.117 Uiso 0.530(8) 1 calc PR A 1
C171 C -0.5109(4) 0.8917(3) 0.1918(3) 0.129(3) Uani 1 1 d . . .
H17D H -0.4966 0.8975 0.1582 0.194 Uiso 0.530(8) 1 calc PR A 1
H17E H -0.5462 0.8726 0.1853 0.194 Uiso 0.530(8) 1 calc PR A 1
H17F H -0.4726 0.8821 0.2181 0.194 Uiso 0.530(8) 1 calc PR A 1
H17G H -0.4993 0.9021 0.1591 0.194 Uiso 0.470(8) 1 calc PR A 2
H17H H -0.5436 0.8714 0.1823 0.194 Uiso 0.470(8) 1 calc PR A 2
H17I H -0.4705 0.8818 0.2152 0.194 Uiso 0.470(8) 1 calc PR A 2
C85A C -0.53460(19) 0.80546(13) 0.31765(16) 0.0484(9) Uani 1 1 d D A .
C86A C -0.5940(6) 0.8293(4) 0.3082(5) 0.073(3) Uani 0.530(8) 1 d P A 1
H86A H -0.5969 0.8508 0.3299 0.088 Uiso 0.530(8) 1 calc PR A 1
C87A C -0.6473(6) 0.8194(7) 0.2656(6) 0.117(7) Uani 0.530(8) 1 d P A 1
H87A H -0.6880 0.8331 0.2615 0.141 Uiso 0.530(8) 1 calc PR A 1
C88A C -0.6430(10) 0.7911(10) 0.2301(7) 0.158(12) Uani 0.530(8) 1 d P A 1
H88A H -0.6782 0.7877 0.1999 0.189 Uiso 0.530(8) 1 calc PR A 1
C89A C -0.5817(7) 0.7646(4) 0.2383(4) 0.046(3) Uani 0.530(8) 1 d P A 1
H89A H -0.5811 0.7417 0.2193 0.056 Uiso 0.530(8) 1 calc PR A 1
C90A C -0.5260(8) 0.7780(5) 0.2773(6) 0.042(3) Uani 0.530(8) 1 d P A 1
H90A H -0.4825 0.7687 0.2768 0.050 Uiso 0.530(8) 1 calc PR A 1
O30B O -0.5267(6) 0.9963(4) 0.3420(4) 0.085(3) Uani 0.470(8) 1 d P A 2
O44B O -0.4886(4) 1.0540(3) 0.2875(4) 0.099(3) Uani 0.470(8) 1 d P A 2
O42B O -0.5485(10) 0.8883(5) 0.6444(7) 0.112(6) Uani 0.470(8) 1 d P A 2
O70 O -0.5926(7) 0.9312(4) 0.2887(5) 0.099(4) Uani 0.470(8) 1 d P A 2
C172 C -0.5676(14) 0.9086(9) 0.2545(11) 0.152(14) Uani 0.470(8) 1 d PD A 2
H172 H -0.5720 0.8820 0.2572 0.183 Uiso 0.470(8) 1 calc PR A 2
N3 N -0.5395(18) 0.9215(11) 0.2201(12) 0.195 Uani 0.470(8) 1 d P A 2
C173 C -0.533(3) 0.9615(16) 0.199(2) 0.381 Uani 0.470(8) 1 d PD A 2
H17D H -0.5019 0.9613 0.1739 0.572 Uiso 0.470(8) 1 calc PR A 2
H17E H -0.5166 0.9785 0.2285 0.572 Uiso 0.470(8) 1 calc PR A 2
H17F H -0.5771 0.9701 0.1793 0.572 Uiso 0.470(8) 1 calc PR A 2
C86B C -0.6021(6) 0.8065(5) 0.3252(7) 0.116(8) Uani 0.470(8) 1 d PD A 2
H86B H -0.6107 0.8195 0.3558 0.140 Uiso 0.470(8) 1 calc PR A 2
C87B C -0.6556(6) 0.7900(6) 0.2915(8) 0.128(9) Uani 0.470(8) 1 d PD A 2
H87B H -0.6992 0.7921 0.2990 0.154 Uiso 0.470(8) 1 calc PR A 2
C88B C -0.6460(7) 0.7699(4) 0.2457(6) 0.066(4) Uani 0.470(8) 1 d PD A 2
H88B H -0.6811 0.7569 0.2228 0.079 Uiso 0.470(8) 1 calc PR A 2
C89B C -0.5884(15) 0.7707(10) 0.2380(13) 0.184(18) Uani 0.470(8) 1 d PD A 2
H89B H -0.5796 0.7628 0.2044 0.221 Uiso 0.470(8) 1 calc PR A 2
C90B C -0.5368(14) 0.7830(9) 0.2775(13) 0.102(10) Uani 0.470(8) 1 d PD A 2
H90B H -0.4945 0.7731 0.2747 0.122 Uiso 0.470(8) 1 calc PR A 2
Na4A Na -0.1627(3) 0.64846(16) 0.47760(18) 0.0673(12) Uani 0.518(3) 1 d P . 1
O33A O -0.0835(13) 0.6346(8) 0.4412(8) 0.201(11) Uani 0.518(3) 1 d P . 1
O34A O -0.2419(18) 0.6830(10) 0.4034(11) 0.308 Uani 0.518(3) 1 d P . 1
O35A O -0.1816(13) 0.7311(7) 0.4625(6) 0.277 Uani 0.518(3) 1 d P . 1
Na5A Na -0.10609(17) 0.72520(10) 0.71627(15) 0.0558(9) Uani 0.518(3) 1 d P . 1
O36A O -0.1723(4) 0.7384(2) 0.7805(3) 0.075(2) Uani 0.518(3) 1 d P . 1
O38A O -0.0064(3) 0.73042(19) 0.7852(2) 0.0642(17) Uani 0.518(3) 1 d P . 1
O37A O 0.0859(3) 0.78611(17) 0.8373(2) 0.0528(14) Uani 0.518(3) 1 d P . 1
Na6A Na -0.0805(2) 0.77614(11) 0.35713(17) 0.0626(10) Uani 0.518(3) 1 d P . 1
O39A O -0.1211(9) 0.7935(5) 0.4041(9) 0.207(8) Uani 0.518(3) 1 d P . 1
O40A O -0.0375(7) 0.7922(3) 0.8745(4) 0.124(4) Uani 0.518(3) 1 d P . 1
O41A O -0.0705(3) 0.8280(2) 0.7753(3) 0.0649(17) Uani 0.518(3) 1 d P . 1
O46A O -0.3076(9) 0.7388(4) 0.3602(7) 0.117(6) Uani 0.518(3) 1 d P . 1
O47A O -0.2590(8) 0.7891(4) 0.3432(7) 0.166(6) Uani 0.518(3) 1 d P . 1
O49A O -0.2075(7) 0.8174(6) 0.7594(9) 0.212(8) Uani 0.518(3) 1 d P . 1
O69 O -0.0865(4) 0.7853(2) 0.6790(3) 0.0738(19) Uani 0.518(3) 1 d P . 1
C174 C -0.0446(4) 0.7950(2) 0.6545(5) 0.058(2) Uani 0.518(3) 1 d P . 1
H174 H -0.0033 0.8042 0.6745 0.070 Uiso 0.518(3) 1 calc PR . 1
N2 N -0.0530(4) 0.7938(2) 0.5982(4) 0.0594(19) Uani 0.518(3) 1 d P . 1
C175 C -0.0005(6) 0.8046(3) 0.5737(5) 0.063(3) Uani 0.518(3) 1 d P . 1
H17G H -0.0154 0.8250 0.5482 0.094 Uiso 0.518(3) 1 calc PR . 1
H17H H 0.0134 0.7830 0.5545 0.094 Uiso 0.518(3) 1 calc PR . 1
H17I H 0.0373 0.8132 0.6011 0.094 Uiso 0.518(3) 1 calc PR . 1
C176 C -0.1122(4) 0.7804(2) 0.5657(4) 0.060(2) Uani 0.518(3) 1 d P . 1
H17J H -0.1398 0.7682 0.5882 0.090 Uiso 0.518(3) 1 calc PR . 1
H17K H -0.1013 0.7621 0.5399 0.090 Uiso 0.518(3) 1 calc PR . 1
H17L H -0.1369 0.8016 0.5463 0.090 Uiso 0.518(3) 1 calc PR . 1
Na4B Na -0.1623(3) 0.6727(2) 0.4703(2) 0.0767(15) Uani 0.482(3) 1 d P . 2
O33B O -0.0771(5) 0.6370(3) 0.4300(5) 0.061(2) Uani 0.482(3) 1 d P . 2
O34B O -0.2675(5) 0.6525(4) 0.4224(4) 0.129(5) Uani 0.482(3) 1 d P . 2
O35B O -0.2001(8) 0.6974(8) 0.4126(5) 0.234(14) Uani 0.482(3) 1 d P . 2
Na5B Na -0.0814(5) 0.7114(2) 0.7540(3) 0.134(3) Uani 0.482(3) 1 d P . 2
O36B O -0.1839(12) 0.7512(6) 0.7315(8) 0.234(11) Uani 0.482(3) 1 d P . 2
O37B O -0.2176(7) 0.7213(5) 0.7974(7) 0.155(6) Uani 0.482(3) 1 d P . 2
O38B O 0.0345(4) 0.7549(2) 0.8097(3) 0.078(2) Uani 0.482(3) 1 d P . 2
Na6B Na 0.0148(3) 0.82135(12) 0.81320(19) 0.0792(14) Uani 0.482(3) 1 d P . 2
O39B O -0.0994(8) 0.7604(5) 0.3845(9) 0.094(5) Uani 0.2650(18) 1 d P . 2
O40B O -0.0935(7) 0.8167(4) 0.8399(5) 0.136(4) Uani 0.482(3) 1 d P . 2
O41B O 0.0771(6) 0.8277(4) 0.9034(5) 0.032(3) Uani 0.1927(13) 1 d P . 2
O41C O 0.0289(17) 0.8367(5) 0.9000(8) 0.157(11) Uani 0.289(2) 1 d P . 2
O46B O -0.3204(8) 0.7314(6) 0.3650(5) 0.127(8) Uani 0.482(3) 1 d P . 2
O47B O -0.2056(18) 0.8030(10) 0.3708(14) 0.336 Uani 0.482(3) 1 d P . 2
O49B O -0.1951(4) 0.8146(2) 0.8049(3) 0.0613(18) Uani 0.482(3) 1 d P . 2
O48C O -0.3075(9) 0.7824(8) 0.3891(9) 0.094(12) Uani 0.176(13) 1 d P B 2
O50B O -0.0699(12) 0.8103(8) 0.7300(12) 0.262(12) Uani 0.482(3) 1 d P . 2
O51B O -0.0184(13) 0.8137(8) 0.6111(16) 0.34(2) Uani 0.482(3) 1 d P . 2
O35C O -0.122(3) 0.7115(13) 0.4005(15) 0.358(18) Uani 0.34(3) 1 d P C 3
O39C O -0.1437(12) 0.7740(9) 0.4250(8) 0.126(12) Uani 0.2168(15) 1 d P . 3
O55C O -0.0363(17) 0.8569(10) 0.6429(14) 0.043(12) Uiso 0.077(10) 1 d P D 3
C91 C -0.4437(2) 0.86236(15) 0.81839(17) 0.0578(11) Uani 1 1 d D . .
C92A C -0.4778(3) 0.8298(3) 0.8331(3) 0.072(3) Uani 0.853(15) 1 d P E 1
H92A H -0.4693 0.8062 0.8182 0.086 Uiso 0.853(15) 1 calc PR E 1
C93A C -0.5228(7) 0.8305(5) 0.8682(6) 0.112(5) Uani 0.853(15) 1 d P E 1
H93A H -0.5463 0.8085 0.8753 0.134 Uiso 0.853(15) 1 calc PR E 1
C94A C -0.5317(4) 0.8664(6) 0.8929(3) 0.114(5) Uani 0.853(15) 1 d P E 1
H94A H -0.5609 0.8682 0.9175 0.136 Uiso 0.853(15) 1 calc PR E 1
C95A C -0.4980(8) 0.8983(6) 0.8811(6) 0.139(8) Uani 0.853(15) 1 d P E 1
H95A H -0.5034 0.9215 0.8984 0.167 Uiso 0.853(15) 1 calc PR E 1
C96A C -0.4552(4) 0.8964(3) 0.8431(3) 0.092(3) Uani 0.853(15) 1 d P E 1
H96A H -0.4341 0.9187 0.8343 0.111 Uiso 0.853(15) 1 calc PR E 1
C92B C -0.477(3) 0.8377(10) 0.843(3) 0.113 Uani 0.147(15) 1 d PD E 2
H92B H -0.4704 0.8118 0.8364 0.136 Uiso 0.147(15) 1 calc PR E 2
C93B C -0.520(3) 0.8446(9) 0.8775(15) 0.025(7) Uani 0.147(15) 1 d P E 2
H93B H -0.5434 0.8257 0.8924 0.030 Uiso 0.147(15) 1 calc PR E 2
C94B C -0.524(5) 0.8853(16) 0.888(3) 0.078 Uani 0.147(15) 1 d P E 2
H94B H -0.5352 0.8927 0.9208 0.094 Uiso 0.147(15) 1 calc PR E 2
C95B C -0.513(4) 0.9108(13) 0.857(2) 0.080(18) Uani 0.147(15) 1 d P E 2
H95B H -0.5312 0.9354 0.8577 0.096 Uiso 0.147(15) 1 calc PR E 2
C96B C -0.478(4) 0.9019(16) 0.824(4) 0.146 Uani 0.147(15) 1 d P E 2
H96B H -0.4705 0.9209 0.7990 0.175 Uiso 0.147(15) 1 calc PR E 2
O32A O -0.0438(4) 1.00578(17) 0.5468(3) 0.0768(18) Uani 0.697(8) 1 d P F 1
O45A O 0.0069(6) 0.9483(4) 0.6184(4) 0.057(2) Uani 0.697(8) 1 d P F 1
O56 O -0.1201(3) 0.91636(16) 0.6198(2) 0.0778(18) Uani 0.697(8) 1 d P F 1
C121 C -0.1216(5) 0.8866(2) 0.6580(4) 0.082(3) Uani 0.697(8) 1 d P F 1
H12A H -0.0769 0.8836 0.6815 0.099 Uiso 0.697(8) 1 calc PR F 1
H12B H -0.1339 0.8625 0.6390 0.099 Uiso 0.697(8) 1 calc PR F 1
C122 C -0.1742(5) 0.8971(3) 0.6923(4) 0.082(3) Uani 0.697(8) 1 d P F 1
H12C H -0.2135 0.8801 0.6838 0.099 Uiso 0.697(8) 1 calc PR F 1
H12D H -0.1546 0.8950 0.7311 0.099 Uiso 0.697(8) 1 calc PR F 1
C123 C -0.1933(6) 0.9354(3) 0.6783(5) 0.103(4) Uani 0.697(8) 1 d P F 1
H12E H -0.1761 0.9523 0.7089 0.124 Uiso 0.697(8) 1 calc PR F 1
H12F H -0.2426 0.9376 0.6694 0.124 Uiso 0.697(8) 1 calc PR F 1
C124 C -0.1651(14) 0.9458(6) 0.6321(10) 0.217(13) Uani 0.697(8) 1 d P F 1
H12G H -0.1401 0.9698 0.6397 0.260 Uiso 0.697(8) 1 calc PR F 1
H12H H -0.2017 0.9498 0.6006 0.260 Uiso 0.697(8) 1 calc PR F 1
O32B O -0.0065(5) 1.0110(3) 0.5453(5) 0.045(3) Uani 0.303(8) 1 d P F 2
O45B O 0.0254(17) 0.9504(14) 0.6282(14) 0.091(11) Uani 0.303(8) 1 d P F 2
O67 O -0.2313(12) 0.8880(8) 0.6671(9) 0.159(9) Uani 0.303(8) 1 d PD F 2
C165 C -0.190(4) 0.9126(18) 0.7057(14) 0.313 Uani 0.303(8) 1 d PD F 2
H16A H -0.1579 0.8979 0.7319 0.375 Uiso 0.303(8) 1 calc PR F 2
H16B H -0.2186 0.9277 0.7254 0.375 Uiso 0.303(8) 1 calc PR F 2
C166 C -0.154(2) 0.9387(12) 0.6711(12) 0.189 Uani 0.303(8) 1 d PD F 2
H16C H -0.1568 0.9653 0.6825 0.226 Uiso 0.303(8) 1 calc PR F 2
H16D H -0.1057 0.9318 0.6775 0.226 Uiso 0.303(8) 1 calc PR F 2
C167 C -0.1815(11) 0.9354(7) 0.6159(9) 0.081(8) Uani 0.303(8) 1 d PD F 2
H16E H -0.1467 0.9367 0.5940 0.097 Uiso 0.303(8) 1 calc PR F 2
H16F H -0.2154 0.9553 0.6040 0.097 Uiso 0.303(8) 1 calc PR F 2
C168 C -0.215(3) 0.8941(12) 0.6131(12) 0.262 Uani 0.303(8) 1 d PD F 2
H16G H -0.2564 0.8932 0.5848 0.315 Uiso 0.303(8) 1 calc PR F 2
H16H H -0.1838 0.8746 0.6053 0.315 Uiso 0.303(8) 1 calc PR F 2
C186 C -0.6219(12) 0.8954(7) 0.0414(8) 0.150(11) Uani 0.530(8) 1 d PD A 1
H186 H -0.5928 0.9023 0.0182 0.180 Uiso 0.530(8) 1 calc PR A 1
C187 C -0.6558(9) 0.9229(7) 0.0694(9) 0.200 Uani 0.530(8) 1 d PD A 1
H187 H -0.6511 0.9491 0.0633 0.240 Uiso 0.530(8) 1 calc PR A 1
C188 C -0.6968(8) 0.9100(7) 0.1065(11) 0.247 Uani 0.530(8) 1 d PD A 1
H188 H -0.7177 0.9288 0.1241 0.297 Uiso 0.530(8) 1 calc PR A 1
C189 C -0.7088(15) 0.8695(8) 0.1194(13) 0.275 Uani 0.530(8) 1 d PD A 1
H189 H -0.7397 0.8625 0.1411 0.330 Uiso 0.530(8) 1 calc PR A 1
C190 C -0.6689(9) 0.8409(7) 0.0959(10) 0.190(14) Uani 0.530(8) 1 d PD A 1
H190 H -0.6643 0.8155 0.1076 0.227 Uiso 0.530(8) 1 calc PR A 1
C191 C -0.6374(12) 0.8558(6) 0.0528(9) 0.126(9) Uani 0.530(8) 1 d PD A 1
H191 H -0.6254 0.8375 0.0292 0.151 Uiso 0.530(8) 1 calc PR A 1
C192 C -0.6435(14) 0.8748(8) 0.0413(9) 0.126(11) Uani 0.470(8) 1 d PD A 2
H192 H -0.6181 0.8685 0.0151 0.151 Uiso 0.470(8) 1 calc PR A 2
C193 C -0.6449(10) 0.9144(7) 0.0593(6) 0.213(18) Uani 0.470(8) 1 d PD A 2
H193 H -0.6251 0.9341 0.0425 0.255 Uiso 0.470(8) 1 calc PR A 2
C194 C -0.6775(6) 0.9219(4) 0.1033(5) 0.089(5) Uani 0.470(8) 1 d PD A 2
H194 H -0.6802 0.9472 0.1148 0.107 Uiso 0.470(8) 1 calc PR A 2
C195 C -0.7073(8) 0.8915(3) 0.1314(7) 0.102(5) Uani 0.470(8) 1 d PD A 2
H195 H -0.7287 0.8978 0.1600 0.123 Uiso 0.470(8) 1 calc PR A 2
C196 C -0.7040(15) 0.8516(5) 0.1156(13) 0.327 Uani 0.470(8) 1 d PD A 2
H196 H -0.7155 0.8315 0.1367 0.392 Uiso 0.470(8) 1 calc PR A 2
C197 C -0.6807(17) 0.8450(8) 0.0633(10) 0.168(14) Uani 0.470(8) 1 d PD A 2
H197 H -0.6901 0.8218 0.0448 0.201 Uiso 0.470(8) 1 calc PR A 2
O58 O -0.1688(6) 0.8578(3) 0.4582(4) 0.143(3) Uani 0.745(7) 1 d P G 1
C129 C -0.2255(7) 0.8747(5) 0.4260(4) 0.145(3) Uani 0.745(7) 1 d PD G 1
H12I H -0.2668 0.8609 0.4290 0.174 Uiso 0.745(7) 1 calc PR G 1
H12J H -0.2215 0.8754 0.3878 0.174 Uiso 0.745(7) 1 calc PR G 1
C130 C -0.2259(8) 0.9153(4) 0.4492(8) 0.224 Uani 0.745(7) 1 d PD G 1
H13A H -0.2521 0.9161 0.4780 0.269 Uiso 0.745(7) 1 calc PR G 1
H13B H -0.2459 0.9333 0.4207 0.269 Uiso 0.745(7) 1 calc PR G 1
C131 C -0.1508(6) 0.9255(3) 0.4721(4) 0.115(4) Uani 0.745(7) 1 d PD G 1
H13C H -0.1309 0.9395 0.4455 0.138 Uiso 0.745(7) 1 calc PR G 1
H13D H -0.1459 0.9405 0.5055 0.138 Uiso 0.745(7) 1 calc PR G 1
C132 C -0.1192(5) 0.8863(3) 0.4832(4) 0.108(3) Uani 0.745(7) 1 d PD G 1
H13E H -0.0784 0.8845 0.4678 0.129 Uiso 0.745(7) 1 calc PR G 1
H13F H -0.1065 0.8819 0.5223 0.129 Uiso 0.745(7) 1 calc PR G 1
O52B O -0.286(2) 0.9126(13) 0.4618(17) 0.249 Uani 0.255(7) 1 d P G 2
O53B O -0.181(2) 0.8948(10) 0.4472(9) 0.169 Uani 0.255(7) 1 d P G 2
O54C O -0.226(2) 0.9124(15) 0.424(2) 0.244 Uani 0.240(17) 1 d P H 3
O60 O 0.0490(5) 0.6007(2) 0.4729(3) 0.172(4) Uani 0.850(5) 1 d P I 1
C137 C 0.1044(6) 0.6050(3) 0.5195(5) 0.120(3) Uani 0.850(5) 1 d PD I 1
H13G H 0.1420 0.6188 0.5091 0.144 Uiso 0.850(5) 1 calc PR I 1
H13H H 0.0892 0.6193 0.5483 0.144 Uiso 0.850(5) 1 calc PR I 1
C138 C 0.1253(6) 0.5677(3) 0.5380(6) 0.144(5) Uani 0.850(5) 1 d P I 1
H13I H 0.1077 0.5614 0.5705 0.172 Uiso 0.850(5) 1 calc PR I 1
H13J H 0.1747 0.5663 0.5471 0.172 Uiso 0.850(5) 1 calc PR I 1
C139 C 0.0986(6) 0.5408(3) 0.4940(4) 0.137(4) Uani 0.850(5) 1 d P I 1
H13K H 0.1355 0.5285 0.4803 0.165 Uiso 0.850(5) 1 calc PR I 1
H13L H 0.0710 0.5211 0.5066 0.165 Uiso 0.850(5) 1 calc PR I 1
C140 C 0.0575(10) 0.5647(4) 0.4520(5) 0.224(10) Uani 0.850(5) 1 d PD I 1
H14C H 0.0798 0.5670 0.4210 0.269 Uiso 0.850(5) 1 calc PR I 1
H14D H 0.0133 0.5528 0.4394 0.269 Uiso 0.850(5) 1 calc PR I 1
O63 O 0.0326(8) 0.5745(5) 0.5007(6) 0.036 Uani 0.150(5) 1 d PD I 2
C149 C 0.089(2) 0.590(3) 0.540(3) 0.212 Uani 0.150(5) 1 d PD I 2
H14E H 0.1105 0.5715 0.5676 0.255 Uiso 0.150(5) 1 calc PR I 2
H14F H 0.0788 0.6139 0.5569 0.255 Uiso 0.150(5) 1 calc PR I 2
C150 C 0.131(6) 0.595(3) 0.480(5) 0.225 Uani 0.150(5) 1 d P I 2
H15A H 0.1115 0.6165 0.4567 0.270 Uiso 0.150(5) 1 calc PR I 2
H15B H 0.1800 0.5999 0.4920 0.270 Uiso 0.150(5) 1 calc PR I 2
C151 C 0.1203(17) 0.5647(11) 0.4570(13) 0.071 Uani 0.150(5) 1 d PD I 2
H15C H 0.1576 0.5470 0.4700 0.085 Uiso 0.150(5) 1 calc PR I 2
H15D H 0.1164 0.5681 0.4178 0.085 Uiso 0.150(5) 1 calc PR I 2
C152 C 0.0531(17) 0.5483(14) 0.4689(17) 0.101 Uani 0.150(5) 1 d PD I 2
H15E H 0.0196 0.5449 0.4352 0.122 Uiso 0.150(5) 1 calc PR I 2
H15F H 0.0609 0.5237 0.4876 0.122 Uiso 0.150(5) 1 calc PR I 2
O61 O 0.2219(3) 0.7694(4) 0.8734(4) 0.099(3) Uani 0.626(11) 1 d P J 1
C141 C 0.2602(5) 0.7784(3) 0.9308(5) 0.081(3) Uani 0.626(11) 1 d P J 1
H14G H 0.2439 0.8020 0.9444 0.097 Uiso 0.626(11) 1 calc PR J 1
H14H H 0.2558 0.7576 0.9559 0.097 Uiso 0.626(11) 1 calc PR J 1
C142 C 0.3319(6) 0.7824(5) 0.9235(4) 0.077(4) Uani 0.626(11) 1 d P J 1
H14I H 0.3631 0.7717 0.9548 0.093 Uiso 0.626(11) 1 calc PR J 1
H14J H 0.3431 0.8094 0.9201 0.093 Uiso 0.626(11) 1 calc PR J 1
C143 C 0.3378(5) 0.7609(3) 0.8718(5) 0.088(3) Uani 0.626(11) 1 d P J 1
H14K H 0.3698 0.7734 0.8530 0.105 Uiso 0.626(11) 1 calc PR J 1
H14L H 0.3522 0.7345 0.8800 0.105 Uiso 0.626(11) 1 calc PR J 1
C144 C 0.2674(5) 0.7624(3) 0.8388(4) 0.082(3) Uani 0.626(11) 1 d P J 1
H14M H 0.2640 0.7828 0.8117 0.098 Uiso 0.626(11) 1 calc PR J 1
H14N H 0.2563 0.7382 0.8197 0.098 Uiso 0.626(11) 1 calc PR J 1
O64 O 0.2054(8) 0.7908(4) 0.9132(6) 0.106(6) Uani 0.374(11) 1 d P J 2
C153 C 0.282(2) 0.7805(13) 0.9548(11) 0.23(3) Uani 0.374(11) 1 d PD J 2
H15G H 0.2931 0.7982 0.9854 0.281 Uiso 0.374(11) 1 calc PR J 2
H15H H 0.2843 0.7542 0.9682 0.281 Uiso 0.374(11) 1 calc PR J 2
C154 C 0.322(2) 0.7864(11) 0.915(3) 0.26(4) Uani 0.374(11) 1 d PD J 2
H15I H 0.3505 0.7640 0.9132 0.315 Uiso 0.374(11) 1 calc PR J 2
H15J H 0.3521 0.8084 0.9254 0.315 Uiso 0.374(11) 1 calc PR J 2
C155 C 0.275(4) 0.794(2) 0.8592(17) 0.467 Uani 0.374(11) 1 d PD J 2
H15K H 0.2605 0.8203 0.8541 0.561 Uiso 0.374(11) 1 calc PR J 2
H15L H 0.2947 0.7852 0.8287 0.561 Uiso 0.374(11) 1 calc PR J 2
C156 C 0.217(3) 0.7670(15) 0.8695(18) 0.210 Uani 0.374(11) 1 d PD J 2
H15M H 0.1787 0.7658 0.8389 0.252 Uiso 0.374(11) 1 calc PR J 2
H15N H 0.2328 0.7413 0.8812 0.252 Uiso 0.374(11) 1 calc PR J 2
O62 O -0.2305(4) 0.9081(2) 0.9694(3) 0.101(3) Uani 0.624(12) 1 d PD . 1
C145 C -0.2130(11) 0.9431(5) 0.9990(10) 0.178 Uani 0.624(12) 1 d PD . 1
H14O H -0.1683 0.9514 0.9941 0.214 Uiso 0.624(12) 1 calc PR . 1
H14P H -0.2100 0.9381 1.0378 0.214 Uiso 0.624(12) 1 calc PR . 1
C146 C -0.2643(12) 0.9759(6) 0.9813(12) 0.232 Uani 0.624(12) 1 d PD . 1
H14Q H -0.2438 0.9971 0.9652 0.278 Uiso 0.624(12) 1 calc PR . 1
H14R H -0.2836 0.9852 1.0116 0.278 Uiso 0.624(12) 1 calc PR . 1
C147 C -0.3194(7) 0.9539(3) 0.9371(4) 0.066(3) Uani 0.624(12) 1 d P . 1
H14S H -0.3656 0.9607 0.9399 0.080 Uiso 0.624(12) 1 calc PR . 1
H14T H -0.3130 0.9585 0.9001 0.080 Uiso 0.624(12) 1 calc PR . 1
C148 C -0.3027(5) 0.9135(3) 0.9546(6) 0.094(4) Uani 0.624(12) 1 d PD . 1
H14U H -0.3233 0.9074 0.9857 0.112 Uiso 0.624(12) 1 calc PR . 1
H14V H -0.3216 0.8961 0.9249 0.112 Uiso 0.624(12) 1 calc PR . 1
O65 O -0.3083(18) 0.9185(9) 0.9667(19) 0.326 Uani 0.376(12) 1 d PD . 2
C157 C -0.2454(14) 0.9355(6) 0.9989(13) 0.20(2) Uani 0.376(12) 1 d PD . 2
H15O H -0.2046 0.9217 0.9946 0.238 Uiso 0.376(12) 1 calc PR . 2
H15P H -0.2467 0.9383 1.0374 0.238 Uiso 0.376(12) 1 calc PR . 2
C158 C -0.2544(8) 0.9747(6) 0.9670(7) 0.085(5) Uani 0.376(12) 1 d PD . 2
H15Q H -0.2300 0.9958 0.9878 0.103 Uiso 0.376(12) 1 calc PR . 2
H15R H -0.2429 0.9731 0.9310 0.103 Uiso 0.376(12) 1 calc PR . 2
C159 C -0.3295(13) 0.9759(10) 0.9649(12) 0.335 Uani 0.376(12) 1 d PD . 2
H15S H -0.3420 0.9735 1.0004 0.401 Uiso 0.376(12) 1 calc PR . 2
H15T H -0.3524 0.9976 0.9446 0.401 Uiso 0.376(12) 1 calc PR . 2
C160 C -0.3349(18) 0.9398(13) 0.9333(15) 0.29(4) Uani 0.376(12) 1 d PD . 2
H16I H -0.3821 0.9327 0.9195 0.345 Uiso 0.376(12) 1 calc PR . 2
H16J H -0.3111 0.9415 0.9031 0.345 Uiso 0.376(12) 1 calc PR . 2
O59 O -0.6549(5) 0.8764(3) 0.6745(3) 0.0774(18) Uani 0.850(12) 1 d P K 1
C133 C -0.6822(3) 0.90601(17) 0.7023(3) 0.0653(19) Uani 0.850(12) 1 d P K 1
H13M H -0.7311 0.9084 0.6895 0.078 Uiso 0.850(12) 1 calc PR K 1
H13N H -0.6607 0.9306 0.6981 0.078 Uiso 0.850(12) 1 calc PR K 1
C134 C -0.6644(5) 0.8917(4) 0.7620(4) 0.109(4) Uani 0.850(12) 1 d P K 1
H13O H -0.6186 0.8994 0.7797 0.131 Uiso 0.850(12) 1 calc PR K 1
H13P H -0.6967 0.9011 0.7832 0.131 Uiso 0.850(12) 1 calc PR K 1
C135 C -0.6694(3) 0.8501(3) 0.7549(3) 0.087(3) Uani 0.850(12) 1 d P K 1
H13Q H -0.7165 0.8416 0.7490 0.105 Uiso 0.850(12) 1 calc PR K 1
H13R H -0.6435 0.8368 0.7867 0.105 Uiso 0.850(12) 1 calc PR K 1
C136 C -0.6404(4) 0.84307(18) 0.7065(3) 0.077(2) Uani 0.850(12) 1 d P K 1
H13S H -0.5916 0.8389 0.7168 0.093 Uiso 0.850(12) 1 calc PR K 1
H13T H -0.6613 0.8207 0.6867 0.093 Uiso 0.850(12) 1 calc PR K 1
O66 O -0.659(3) 0.8534(16) 0.7188(19) 0.256 Uani 0.150(12) 1 d PD K 2
C161 C -0.671(5) 0.8663(19) 0.773(3) 0.224 Uani 0.150(12) 1 d P K 2
H16K H -0.6333 0.8597 0.8032 0.268 Uiso 0.150(12) 1 calc PR K 2
H16L H -0.7138 0.8576 0.7813 0.268 Uiso 0.150(12) 1 calc PR K 2
C162 C -0.671(2) 0.9130(18) 0.756(3) 0.125 Uani 0.150(12) 1 d PD K 2
H16M H -0.6271 0.9247 0.7687 0.150 Uiso 0.150(12) 1 calc PR K 2
H16N H -0.7055 0.9271 0.7704 0.150 Uiso 0.150(12) 1 calc PR K 2
C163 C -0.692(6) 0.912(3) 0.682(4) 0.240 Uani 0.150(12) 1 d P K 2
H16O H -0.7414 0.9128 0.6682 0.289 Uiso 0.150(12) 1 calc PR K 2
H16P H -0.6717 0.9337 0.6662 0.289 Uiso 0.150(12) 1 calc PR K 2
C164 C -0.662(3) 0.8742(12) 0.6694(19) 0.037 Uani 0.150(12) 1 d PD K 2
H16Q H -0.6903 0.8614 0.6386 0.045 Uiso 0.150(12) 1 calc PR K 2
H16R H -0.6163 0.8777 0.6619 0.045 Uiso 0.150(12) 1 calc PR K 2
O57 O -0.3050(3) 0.84601(15) 0.5968(2) 0.0921(17) Uani 0.771(5) 1 d P L 1
C125 C -0.3322(7) 0.8410(3) 0.5366(5) 0.136(4) Uani 0.771(5) 1 d P L 1
H12K H -0.3816 0.8397 0.5284 0.163 Uiso 0.771(5) 1 calc PR L 1
H12L H -0.3174 0.8617 0.5156 0.163 Uiso 0.771(5) 1 calc PR L 1
C126 C -0.3017(7) 0.8046(4) 0.5262(6) 0.162 Uani 0.771(5) 1 d PD L 1
H12M H -0.2541 0.8076 0.5242 0.194 Uiso 0.771(5) 1 calc PR L 1
H12N H -0.3261 0.7929 0.4926 0.194 Uiso 0.771(5) 1 calc PR L 1
C127 C -0.3097(7) 0.7810(4) 0.5763(7) 0.141(6) Uani 0.771(5) 1 d PD L 1
H12O H -0.3563 0.7724 0.5735 0.169 Uiso 0.771(5) 1 calc PR L 1
H12P H -0.2795 0.7589 0.5812 0.169 Uiso 0.771(5) 1 calc PR L 1
C128 C -0.2907(6) 0.8082(3) 0.6201(5) 0.129(5) Uani 0.771(5) 1 d P L 1
H12Q H -0.2426 0.8058 0.6363 0.155 Uiso 0.771(5) 1 calc PR L 1
H12R H -0.3168 0.8037 0.6484 0.155 Uiso 0.771(5) 1 calc PR L 1
O71 O -0.227(2) 0.7746(6) 0.6328(11) 0.200 Uani 0.229(5) 1 d PD L 2
C178 C -0.2670(11) 0.7609(10) 0.4837(10) 0.125 Uani 0.229(5) 1 d PD L 2
H17M H -0.2485 0.7361 0.4782 0.188 Uiso 0.229(5) 1 calc PR L 2
H17N H -0.2449 0.7802 0.4657 0.188 Uiso 0.229(5) 1 calc PR L 2
H17O H -0.3151 0.7610 0.4686 0.188 Uiso 0.229(5) 1 calc PR L 2
N4 N -0.256(2) 0.7689(9) 0.5397(11) 0.162 Uani 0.229(5) 1 d PD L 2
C177 C -0.2031(19) 0.7699(13) 0.5892(14) 0.169 Uani 0.229(5) 1 d PD L 2
H177 H -0.1568 0.7674 0.5891 0.203 Uiso 0.229(5) 1 calc PR L 2
C179 C -0.318(3) 0.7768(14) 0.5635(15) 0.173 Uani 0.229(5) 1 d PD L 2
H17P H -0.3562 0.7820 0.5344 0.260 Uiso 0.229(5) 1 calc PR L 2
H17Q H -0.3094 0.7986 0.5875 0.260 Uiso 0.229(5) 1 calc PR L 2
H17R H -0.3276 0.7547 0.5838 0.260 Uiso 0.229(5) 1 calc PR L 2

loop_
_atom_site_aniso_label
_atom_site_aniso_U_11
_atom_site_aniso_U_22
_atom_site_aniso_U_33
_atom_site_aniso_U_23
_atom_site_aniso_U_13
_atom_site_aniso_U_12
C1 0.0284(15) 0.0451(18) 0.0269(14) -0.0013(13) 0.0028(12) 0.0054(13)
C2 0.0333(16) 0.0455(19) 0.0316(16) -0.0049(13) 0.0069(13) 0.0050(14)
C3 0.0298(15) 0.0383(17) 0.0330(16) -0.0034(13) 0.0036(12) 0.0023(13)
C4 0.0285(15) 0.0472(19) 0.0323(16) -0.0025(13) 0.0075(12) 0.0019(14)
C5 0.0326(16) 0.0435(18) 0.0333(16) -0.0033(13) 0.0075(13) 0.0047(14)
C6 0.0313(15) 0.0419(18) 0.0290(15) 0.0001(13) 0.0031(12) 0.0031(13)
C7 0.0332(16) 0.0461(19) 0.0342(16) 0.0050(14) 0.0078(13) 0.0072(14)
C8 0.0365(17) 0.0333(16) 0.0349(16) 0.0047(13) 0.0095(13) 0.0075(13)
C9 0.0287(15) 0.0428(18) 0.0360(16) 0.0043(13) 0.0086(13) 0.0042(13)
C10 0.0338(16) 0.0363(17) 0.0350(16) 0.0009(13) 0.0112(13) 0.0053(13)
C11 0.0310(16) 0.0437(19) 0.0383(17) -0.0001(14) 0.0096(13) 0.0017(14)
C12 0.0293(16) 0.049(2) 0.0420(18) 0.0037(15) 0.0103(14) 0.0006(14)
C13 0.0365(17) 0.0379(17) 0.0368(17) 0.0060(13) 0.0129(14) 0.0035(14)
C14 0.0374(17) 0.0413(18) 0.0388(17) 0.0048(14) 0.0105(14) 0.0025(14)
C15 0.0338(16) 0.0426(18) 0.0319(16) 0.0020(13) 0.0097(13) 0.0024(14)
C16 0.0379(17) 0.0395(18) 0.0415(18) -0.0003(14) 0.0124(14) 0.0002(14)
C17 0.0316(16) 0.0449(19) 0.0408(18) 0.0009(14) 0.0076(14) 0.0014(14)
C18 0.0356(17) 0.0369(18) 0.0465(19) 0.0012(14) 0.0101(15) 0.0024(14)
C19 0.0340(16) 0.0436(19) 0.0385(17) 0.0013(14) 0.0089(14) -0.0005(14)
C20 0.0341(16) 0.0461(19) 0.0283(15) 0.0021(13) 0.0098(13) 0.0000(14)
C21 0.0350(16) 0.0482(19) 0.0295(15) -0.0009(13) 0.0095(13) 0.0035(14)
C22 0.0373(17) 0.0299(16) 0.0388(17) -0.0033(13) 0.0030(14) -0.0008(13)
C23 0.0342(16) 0.0342(17) 0.0411(18) 0.0016(13) 0.0041(14) -0.0012(13)
C24 0.0352(16) 0.0330(16) 0.0388(17) -0.0013(13) 0.0074(14) 0.0014(13)
C25 0.0361(17) 0.0393(18) 0.0333(16) 0.0013(13) 0.0056(13) 0.0027(14)
C26 0.0313(16) 0.0424(19) 0.0442(19) 0.0001(15) 0.0112(14) -0.0005(14)
C27 0.0413(18) 0.0351(17) 0.0365(17) -0.0010(13) 0.0064(14) 0.0047(14)
C28 0.0377(17) 0.0427(19) 0.0368(17) -0.0045(14) 0.0074(14) 0.0031(14)
C29 0.0378(17) 0.0415(18) 0.0368(17) -0.0018(14) 0.0109(14) 0.0023(14)
C30 0.0382(18) 0.049(2) 0.0367(17) 0.0003(15) 0.0054(14) 0.0068(15)
C31 0.0385(18) 0.047(2) 0.0384(18) -0.0028(15) 0.0052(14) 0.0015(15)
C32 0.0399(18) 0.0406(19) 0.0399(18) 0.0011(14) 0.0066(14) 0.0007(15)
C33 0.0366(17) 0.0450(19) 0.0396(18) 0.0016(15) 0.0045(14) 0.0048(15)
C34 0.0354(17) 0.0454(19) 0.0326(16) -0.0031(14) 0.0079(13) 0.0007(14)
C35 0.0412(18) 0.0437(19) 0.0331(16) -0.0005(14) 0.0028(14) 0.0002(15)
C36 0.0354(17) 0.0437(19) 0.0336(16) -0.0015(14) 0.0010(13) -0.0010(14)
C37 0.0435(19) 0.0392(18) 0.0388(18) 0.0054(14) 0.0063(15) 0.0002(15)
C38 0.0406(18) 0.0384(18) 0.0431(19) 0.0025(14) 0.0070(15) 0.0014(15)
C39 0.0326(16) 0.0451(19) 0.0367(17) 0.0016(14) 0.0042(13) -0.0023(14)
C40 0.0374(17) 0.0386(18) 0.0364(17) 0.0030(14) 0.0028(14) -0.0037(14)
C41 0.0371(17) 0.0369(17) 0.0358(17) -0.0028(13) -0.0010(13) -0.0014(14)
C42 0.0392(18) 0.0372(18) 0.0409(18) -0.0012(14) 0.0031(14) -0.0031(14)
C43 0.0372(17) 0.048(2) 0.0358(17) 0.0046(14) 0.0131(14) -0.0027(15)
C44 0.0387(18) 0.049(2) 0.0388(18) 0.0058(15) 0.0092(15) -0.0009(15)
C45 0.0421(19) 0.047(2) 0.0348(17) 0.0017(14) 0.0093(14) -0.0072(15)
C46 0.0403(18) 0.0442(19) 0.0343(17) 0.0007(14) 0.0103(14) -0.0015(15)
C47 0.0361(17) 0.050(2) 0.0368(17) 0.0015(15) 0.0084(14) 0.0035(15)
C48 0.0366(17) 0.050(2) 0.0346(17) 0.0013(14) 0.0128(14) -0.0060(15)
C49 0.0365(17) 0.047(2) 0.0394(18) -0.0007(15) 0.0091(14) -0.0013(15)
C50 0.0288(15) 0.0438(19) 0.0376(17) -0.0037(14) 0.0023(13) -0.0040(14)
C51 0.0343(17) 0.0442(19) 0.0384(17) -0.0043(14) 0.0057(14) 0.0021(14)
C52 0.0323(16) 0.0374(17) 0.0378(17) -0.0038(13) 0.0039(13) 0.0030(13)
C53 0.0326(16) 0.0407(18) 0.0362(17) -0.0033(13) 0.0087(13) -0.0001(14)
C54 0.0379(17) 0.0433(19) 0.0386(17) -0.0072(14) 0.0095(14) -0.0013(15)
C55 0.0330(16) 0.0424(18) 0.0373(17) -0.0036(14) 0.0026(13) -0.0040(14)
C56 0.0418(19) 0.0372(18) 0.0447(19) -0.0012(14) 0.0077(15) -0.0057(15)
C57 0.0415(18) 0.0350(17) 0.0395(18) 0.0026(14) 0.0058(14) -0.0015(14)
C58 0.0454(19) 0.0408(18) 0.0326(16) 0.0003(14) 0.0061(14) 0.0049(15)
C59 0.0458(19) 0.0387(18) 0.0354(17) 0.0002(14) 0.0103(15) 0.0023(15)
C60 0.0410(18) 0.0381(18) 0.0381(18) 0.0012(14) 0.0052(14) 0.0039(14)
C61 0.049(2) 0.0383(18) 0.0336(17) 0.0042(13) 0.0089(15) -0.0001(15)
C62 0.0443(19) 0.0382(18) 0.0353(17) 0.0024(13) 0.0115(14) -0.0010(15)
C63 0.0418(18) 0.0445(19) 0.0379(18) 0.0023(14) 0.0097(15) -0.0023(15)
C64 0.0373(18) 0.0424(19) 0.047(2) 0.0034(15) 0.0131(15) 0.0055(15)
C65 0.0385(18) 0.0413(19) 0.0417(18) -0.0002(14) 0.0089(15) 0.0009(15)
C66 0.0343(17) 0.0453(19) 0.0391(18) 0.0000(14) 0.0072(14) 0.0021(14)
C67 0.0339(17) 0.0384(18) 0.0455(19) 0.0044(14) 0.0118(14) 0.0037(14)
C68 0.0339(17) 0.0426(19) 0.0435(19) 0.0021(15) 0.0090(14) -0.0022(14)
C69 0.0346(17) 0.0457(19) 0.0417(18) 0.0008(15) 0.0123(14) 0.0037(14)
C70 0.0313(16) 0.047(2) 0.048(2) 0.0027(16) 0.0086(15) 0.0032(15)
C71 0.0304(16) 0.0444(19) 0.0404(18) 0.0010(14) 0.0026(14) 0.0023(14)
C72 0.0351(17) 0.047(2) 0.0401(18) 0.0030(15) 0.0037(14) -0.0005(15)
C73 0.0352(17) 0.0403(19) 0.0443(19) 0.0013(15) 0.0038(14) 0.0010(14)
C74 0.0333(17) 0.045(2) 0.0404(18) 0.0015(15) 0.0039(14) 0.0000(14)
C75 0.0337(17) 0.0427(19) 0.0391(18) 0.0062(14) 0.0012(14) 0.0005(14)
C76 0.0327(17) 0.0431(19) 0.0432(18) 0.0016(15) 0.0019(14) 0.0033(14)
C77 0.0390(18) 0.047(2) 0.0420(19) 0.0043(15) 0.0040(15) 0.0051(15)
C78 0.0389(18) 0.0355(17) 0.0409(18) 0.0049(14) 0.0069(14) 0.0055(14)
C79 0.0404(18) 0.0379(18) 0.0363(17) 0.0012(13) 0.0044(14) 0.0053(14)
C80 0.0412(18) 0.0415(19) 0.0395(18) 0.0011(14) 0.0092(15) 0.0050(15)
C81 0.0382(18) 0.0371(18) 0.0422(18) 0.0013(14) 0.0037(14) 0.0001(14)
C82 0.0454(19) 0.0401(19) 0.0386(18) 0.0026(14) 0.0066(15) 0.0035(15)
C83 0.0409(18) 0.0339(17) 0.0423(18) 0.0019(14) 0.0090(15) 0.0053(14)
C84 0.0380(18) 0.044(2) 0.047(2) 0.0012(15) 0.0084(15) 0.0041(15)
C97 0.0378(18) 0.0443(19) 0.0418(18) -0.0005(15) 0.0103(15) -0.0065(15)
C98 0.041(2) 0.048(2) 0.062(2) 0.0026(18) 0.0051(18) -0.0015(17)
C99 0.038(2) 0.056(3) 0.080(3) 0.011(2) -0.002(2) 0.0036(18)
C100 0.040(2) 0.054(3) 0.098(4) -0.003(2) 0.001(2) 0.0034(19)
C101 0.057(3) 0.054(3) 0.076(3) -0.013(2) 0.010(2) 0.006(2)
C102 0.053(2) 0.053(2) 0.051(2) -0.0034(18) 0.0123(18) -0.0025(18)
C103 0.0382(18) 0.0384(18) 0.053(2) -0.0022(16) 0.0057(16) -0.0013(15)
C104 0.058(2) 0.039(2) 0.054(2) -0.0044(16) 0.0128(19) -0.0028(17)
C105 0.079(3) 0.044(2) 0.051(2) -0.0122(18) 0.016(2) -0.008(2)
C106 0.080(3) 0.073(3) 0.070(3) -0.017(2) 0.041(3) -0.011(3)
C107 0.057(3) 0.119(5) 0.080(4) -0.008(3) 0.026(3) 0.017(3)
C108 0.048(2) 0.090(4) 0.062(3) -0.002(2) 0.010(2) 0.013(2)
C109 0.045(2) 0.048(2) 0.045(2) 0.0052(16) 0.0067(16) 0.0029(16)
C110 0.072(3) 0.058(3) 0.076(3) 0.007(2) -0.011(3) -0.002(2)
C111 0.096(4) 0.076(4) 0.090(4) 0.013(3) -0.034(3) 0.003(3)
C112 0.118(5) 0.091(5) 0.084(4) -0.013(3) -0.052(4) 0.007(4)
C113 0.111(5) 0.072(4) 0.091(4) -0.009(3) -0.038(4) -0.009(3)
C114 0.074(3) 0.060(3) 0.059(3) -0.002(2) -0.008(2) -0.006(2)
C115 0.0375(17) 0.050(2) 0.0326(16) -0.0002(14) 0.0054(14) 0.0052(15)
C116 0.061(3) 0.055(2) 0.069(3) 0.002(2) 0.033(2) 0.002(2)
C117 0.059(3) 0.055(3) 0.087(3) -0.002(2) 0.034(3) 0.008(2)
C118 0.063(3) 0.045(2) 0.054(2) 0.0036(18) 0.000(2) 0.0108(19)
C119 0.096(4) 0.055(3) 0.049(2) 0.0150(19) 0.025(2) 0.004(2)
C120 0.077(3) 0.058(3) 0.045(2) 0.0056(18) 0.029(2) 0.006(2)
O1 0.0370(12) 0.0434(13) 0.0421(13) -0.0009(10) 0.0159(10) 0.0032(10)
O2 0.0360(12) 0.0407(13) 0.0439(13) -0.0022(10) 0.0143(10) 0.0035(10)
O3 0.0434(13) 0.0405(13) 0.0359(12) -0.0007(10) 0.0107(10) 0.0048(10)
O4 0.0444(13) 0.0395(13) 0.0419(13) -0.0015(10) 0.0159(11) 0.0041(10)
O5 0.0317(12) 0.0599(16) 0.0403(13) -0.0095(11) 0.0102(10) -0.0022(11)
O6 0.0292(11) 0.0482(14) 0.0371(12) -0.0046(10) 0.0104(9) -0.0019(10)
O7 0.0330(12) 0.0414(13) 0.0390(12) 0.0008(10) 0.0084(10) -0.0026(10)
O8 0.0306(11) 0.0520(14) 0.0350(12) 0.0015(10) 0.0055(9) -0.0035(10)
O9 0.0394(13) 0.0432(14) 0.0466(14) -0.0002(11) 0.0044(11) -0.0003(11)
O10 0.0388(13) 0.0496(15) 0.0447(14) -0.0023(11) -0.0001(11) -0.0020(11)
O11 0.0481(14) 0.0511(15) 0.0349(13) 0.0013(11) -0.0004(11) -0.0040(12)
O12 0.0448(14) 0.0446(14) 0.0380(13) -0.0019(10) 0.0042(11) 0.0003(11)
O13 0.0320(12) 0.0384(13) 0.0637(17) -0.0006(12) 0.0001(11) 0.0025(10)
O14 0.0322(12) 0.0435(14) 0.0498(14) -0.0044(11) 0.0026(10) -0.0004(10)
O15 0.0404(13) 0.0405(13) 0.0466(14) 0.0023(11) 0.0011(11) -0.0010(11)
O16 0.0365(12) 0.0386(13) 0.0495(14) 0.0038(11) 0.0043(11) 0.0002(10)
O17 0.0448(14) 0.0411(13) 0.0455(14) 0.0031(11) 0.0138(11) 0.0016(11)
O18 0.0450(14) 0.0404(13) 0.0462(14) 0.0029(11) 0.0142(11) -0.0002(11)
O19 0.0450(14) 0.0382(13) 0.0547(15) 0.0092(11) 0.0154(12) 0.0053(11)
O20 0.0399(13) 0.0432(14) 0.0441(13) 0.0058(11) 0.0106(11) 0.0005(11)
O21 0.0422(13) 0.0530(15) 0.0339(12) -0.0012(11) 0.0042(10) -0.0064(11)
O22 0.0382(13) 0.0577(16) 0.0373(13) -0.0043(11) 0.0068(10) -0.0014(11)
O23 0.0378(13) 0.0560(15) 0.0348(12) 0.0003(11) 0.0090(10) 0.0058(11)
O24 0.0412(13) 0.0535(15) 0.0348(12) -0.0015(11) 0.0069(10) 0.0026(11)
O25 0.0416(15) 0.074(2) 0.0618(18) -0.0201(15) 0.0040(13) 0.0128(14)
O26 0.0436(14) 0.0460(14) 0.0460(14) -0.0015(11) 0.0137(11) 0.0052(11)
O27 0.0600(17) 0.0509(16) 0.0537(16) 0.0040(12) 0.0177(14) 0.0058(13)
O28 0.0394(13) 0.0441(14) 0.0468(14) 0.0003(11) 0.0087(11) 0.0024(11)
O29 0.0367(13) 0.0449(14) 0.0483(14) 0.0024(11) 0.0117(11) 0.0036(11)
O31 0.131(3) 0.067(2) 0.062(2) 0.0061(16) 0.037(2) 0.006(2)
O43 0.077(2) 0.0644(19) 0.0598(19) 0.0128(15) 0.0219(16) 0.0088(16)
Na1 0.0552(9) 0.0462(8) 0.0464(8) -0.0062(6) 0.0174(7) 0.0013(7)
Na2 0.0406(7) 0.0473(8) 0.0428(8) -0.0003(6) 0.0093(6) 0.0071(6)
Na3 0.0381(7) 0.0521(9) 0.0498(8) 0.0015(7) 0.0108(6) -0.0038(6)
Si1 0.0334(5) 0.0415(5) 0.0362(5) -0.0043(4) 0.0093(4) 0.0027(4)
Si2 0.0301(4) 0.0402(5) 0.0370(5) -0.0008(4) 0.0081(4) 0.0001(4)
Si3 0.0370(5) 0.0500(6) 0.0351(5) -0.0017(4) 0.0062(4) -0.0020(4)
Si4 0.0329(5) 0.0386(5) 0.0471(5) 0.0003(4) 0.0052(4) 0.0009(4)
Si5 0.0380(5) 0.0396(5) 0.0411(5) 0.0046(4) 0.0081(4) 0.0002(4)
Si6 0.0395(5) 0.0452(5) 0.0332(5) -0.0003(4) 0.0062(4) 0.0020(4)
C180 0.29(2) 0.101(9) 0.214(16) 0.073(10) 0.078(14) 0.039(11)
C181 0.256(18) 0.107(10) 0.43(3) 0.058(14) -0.003(18) 0.002(11)
C182 0.29(2) 0.130(11) 0.36(3) 0.088(13) -0.069(19) -0.025(12)
C183 0.200(14) 0.142(11) 0.207(14) 0.018(9) -0.031(11) 0.011(10)
C184 0.265(16) 0.152(11) 0.130(9) -0.029(8) -0.046(9) -0.033(11)
C185 0.32(2) 0.070(6) 0.188(14) 0.025(7) 0.042(14) 0.000(9)
O30A 0.046(3) 0.051(4) 0.050(3) 0.004(3) 0.014(2) -0.003(3)
O42A 0.043(3) 0.068(6) 0.057(4) 0.019(4) 0.013(3) 0.021(3)
O68 0.045(3) 0.059(4) 0.055(4) -0.002(3) 0.010(3) 0.013(3)
C169 0.042(5) 0.114(10) 0.039(5) -0.042(6) -0.006(4) 0.038(6)
N1 0.033(4) 0.188(15) 0.024(4) -0.030(6) -0.008(3) 0.037(5)
C170 0.082(7) 0.109(9) 0.036(4) -0.006(5) -0.002(4) 0.047(6)
C171 0.108(5) 0.193(8) 0.072(4) -0.051(5) -0.014(4) 0.079(6)
C85A 0.0326(18) 0.074(3) 0.0397(19) -0.0103(19) 0.0107(15) 0.0022(17)
C86A 0.053(6) 0.099(9) 0.067(6) 0.030(6) 0.014(5) 0.000(6)
C87A 0.029(5) 0.25(2) 0.074(9) 0.020(11) 0.008(5) -0.005(8)
C88A 0.064(9) 0.36(4) 0.047(7) 0.007(14) -0.004(6) -0.068(16)
C89A 0.034(6) 0.075(6) 0.035(4) -0.028(4) 0.018(4) -0.011(4)
C90A 0.020(4) 0.066(6) 0.041(5) -0.037(5) 0.010(3) -0.008(4)
O30B 0.093(8) 0.107(9) 0.059(5) 0.020(6) 0.030(5) 0.045(6)
O44B 0.061(5) 0.116(8) 0.121(8) 0.033(6) 0.021(5) 0.017(5)
O42B 0.159(14) 0.126(14) 0.060(6) 0.032(9) 0.044(8) 0.056(10)
O70 0.084(8) 0.136(11) 0.068(6) -0.011(8) -0.002(6) 0.053(8)
C172 0.132(18) 0.19(3) 0.105(16) -0.094(17) -0.046(13) 0.091(18)
N3 0.283 0.197 0.098 0.015 0.020 0.158
C173 0.480 0.421 0.233 0.081 0.047 0.126
C86B 0.037(6) 0.170(17) 0.147(16) -0.111(14) 0.032(8) -0.011(9)
C87B 0.031(5) 0.21(2) 0.145(16) -0.109(16) 0.013(8) -0.005(9)
C88B 0.037(6) 0.077(8) 0.079(10) -0.036(6) 0.000(6) 0.009(5)
C89B 0.067(17) 0.30(4) 0.17(3) -0.14(3) -0.004(15) -0.05(2)
C90B 0.058(13) 0.15(2) 0.101(17) 0.003(15) 0.024(10) 0.010(11)
Na4A 0.070(3) 0.085(3) 0.052(2) -0.006(2) 0.0234(18) 0.007(3)
O33A 0.220(19) 0.31(2) 0.078(9) -0.066(12) 0.045(10) -0.083(17)
O34A 0.373 0.398 0.200 -0.091 0.174 -0.143
O35A 0.381 0.359 0.112 -0.042 0.099 0.111
Na5A 0.0539(19) 0.063(2) 0.0528(19) -0.0072(16) 0.0154(15) -0.0029(15)
O36A 0.070(4) 0.095(5) 0.067(4) 0.012(4) 0.031(4) 0.022(4)
O38A 0.064(4) 0.069(4) 0.054(3) 0.015(3) -0.001(3) -0.018(3)
O37A 0.044(3) 0.064(3) 0.052(3) 0.017(3) 0.014(2) -0.001(2)
Na6A 0.061(2) 0.052(2) 0.075(2) -0.0083(17) 0.0136(18) -0.0143(17)
O39A 0.165(15) 0.161(15) 0.26(2) -0.075(14) -0.039(14) -0.020(11)
O40A 0.160(10) 0.115(8) 0.098(7) 0.005(6) 0.026(7) 0.042(7)
O41A 0.055(4) 0.069(4) 0.073(4) 0.014(3) 0.018(3) -0.004(3)
O46A 0.125(13) 0.074(6) 0.129(11) -0.009(6) -0.028(8) 0.044(7)
O47A 0.183(13) 0.139(11) 0.190(14) 0.028(9) 0.072(12) 0.085(10)
O49A 0.101(10) 0.30(2) 0.25(2) -0.066(17) 0.070(12) 0.042(11)
O69 0.084(5) 0.062(4) 0.078(5) 0.018(3) 0.020(4) 0.019(4)
C174 0.036(4) 0.034(4) 0.106(8) 0.002(4) 0.018(5) 0.007(3)
N2 0.055(4) 0.040(4) 0.080(6) 0.001(3) 0.005(4) 0.007(3)
C175 0.052(5) 0.045(5) 0.096(7) -0.005(5) 0.023(5) 0.015(4)
C176 0.047(4) 0.053(5) 0.073(6) -0.004(4) -0.003(4) 0.004(4)
Na4B 0.065(3) 0.113(4) 0.049(2) -0.007(3) 0.0062(19) -0.004(3)
O33B 0.044(4) 0.087(6) 0.056(5) -0.034(4) 0.018(3) 0.009(4)
O34B 0.065(5) 0.253(14) 0.073(6) -0.073(7) 0.019(4) -0.027(7)
O35B 0.171(14) 0.47(3) 0.062(6) 0.073(12) 0.039(8) 0.24(2)
Na5B 0.166(7) 0.125(5) 0.123(6) 0.039(4) 0.056(5) 0.028(5)
O36B 0.27(2) 0.224(19) 0.165(16) -0.049(14) -0.049(16) 0.097(17)
O37B 0.110(10) 0.176(14) 0.165(14) -0.056(11) -0.007(10) 0.026(9)
O38B 0.093(6) 0.066(5) 0.075(5) 0.018(4) 0.020(4) 0.008(4)
Na6B 0.104(3) 0.061(2) 0.084(3) 0.011(2) 0.045(3) 0.003(2)
O39B 0.065(9) 0.065(9) 0.156(17) -0.009(10) 0.033(10) -0.028(7)
O40B 0.148(11) 0.144(10) 0.117(9) 0.005(8) 0.032(8) 0.003(8)
O41B 0.040(6) 0.031(6) 0.031(6) -0.005(5) 0.019(5) 0.009(5)
O41C 0.32(4) 0.083(12) 0.089(12) -0.003(9) 0.081(19) 0.041(17)
O46B 0.051(5) 0.27(2) 0.051(6) -0.080(9) -0.003(4) 0.049(8)
O47B 0.313 0.439 0.301 0.114 0.172 -0.136
O49B 0.058(4) 0.060(4) 0.067(4) 0.019(3) 0.015(3) 0.012(3)
O48C 0.030(9) 0.17(3) 0.084(17) 0.066(16) 0.021(9) 0.019(11)
O50B 0.189(19) 0.31(3) 0.27(3) 0.12(3) 0.01(2) -0.02(2)
O51B 0.18(2) 0.21(3) 0.52(6) 0.01(3) -0.20(3) 0.032(17)
O35C 0.445 0.33(4) 0.22(3) 0.101 -0.12(3) -0.26(3)
O39C 0.127(17) 0.20(3) 0.072(11) -0.072(14) 0.085(13) -0.135(19)
C91 0.038(2) 0.094(3) 0.040(2) 0.000(2) 0.0041(16) -0.003(2)
C92A 0.042(3) 0.114(6) 0.064(4) 0.046(4) 0.023(3) 0.018(3)
C93A 0.048(5) 0.202(15) 0.090(8) 0.071(9) 0.028(5) 0.033(9)
C94A 0.050(4) 0.246(18) 0.052(4) 0.009(8) 0.028(3) 0.014(8)
C95A 0.092(9) 0.24(2) 0.107(11) -0.071(10) 0.062(8) -0.026(10)
C96A 0.072(5) 0.138(7) 0.074(5) -0.060(5) 0.032(4) -0.015(4)
C92B 0.120 0.069 0.149 -0.069 0.024 0.050
C93B 0.036(15) 0.027(13) 0.018(12) 0.010(9) 0.020(10) 0.008(10)
C94B 0.124 0.054 0.059 -0.027 0.025 0.052
C95B 0.11(4) 0.041(18) 0.10(4) -0.01(2) 0.06(4) 0.02(2)
C96B 0.181 0.060 0.193 -0.008 0.032 0.091
O32A 0.095(5) 0.058(3) 0.072(3) 0.001(2) 0.003(4) 0.013(4)
O45A 0.064(6) 0.069(4) 0.036(3) 0.008(3) 0.005(4) 0.017(4)
O56 0.079(4) 0.074(3) 0.085(4) 0.003(3) 0.028(3) 0.019(3)
C121 0.081(5) 0.064(5) 0.102(6) 0.003(4) 0.016(5) 0.022(4)
C122 0.081(6) 0.097(7) 0.068(5) 0.000(4) 0.015(4) -0.021(5)
C123 0.096(7) 0.093(7) 0.136(10) -0.028(7) 0.056(7) 0.004(6)
C124 0.33(3) 0.122(12) 0.22(2) -0.029(13) 0.09(2) 0.133(17)
O32B 0.029(5) 0.043(5) 0.066(6) 0.002(4) 0.014(5) 0.005(4)
O45B 0.064(16) 0.112(17) 0.089(19) 0.012(13) -0.005(11) 0.027(12)
O67 0.128(18) 0.23(3) 0.128(17) -0.027(17) 0.044(14) 0.025(17)
C165 0.415 0.350 0.211 -0.173 0.151 -0.208
C166 0.211 0.221 0.084 0.040 -0.089 -0.084
C167 0.069(11) 0.12(2) 0.069(12) 0.059(14) 0.043(9) 0.048(11)
C168 0.272 0.368 0.174 -0.079 0.112 -0.139
C186 0.17(2) 0.14(2) 0.104(15) -0.025(14) -0.049(15) 0.057(17)
C187 0.115 0.261 0.174 -0.091 -0.095 0.068
C188 0.052 0.240 0.456 0.128 0.067 -0.015
C189 0.213 0.402 0.269 -0.103 0.189 -0.083
C190 0.059(9) 0.29(3) 0.20(3) -0.09(3) -0.017(14) 0.008(14)
C191 0.097(14) 0.13(2) 0.128(18) -0.009(14) -0.028(12) 0.029(14)
C192 0.13(2) 0.14(3) 0.083(14) -0.051(18) -0.027(13) 0.03(2)
C193 0.28(3) 0.30(4) 0.056(9) -0.015(14) 0.029(13) 0.21(3)
C194 0.046(6) 0.165(14) 0.062(7) -0.037(8) 0.021(5) -0.006(7)
C195 0.106(10) 0.035(5) 0.168(15) -0.037(7) 0.030(10) -0.005(6)
C196 0.157 0.262 0.553 -0.262 0.051 0.076
C197 0.18(3) 0.19(3) 0.12(2) -0.06(2) 0.01(2) -0.03(2)
O58 0.180(9) 0.121(7) 0.132(7) 0.016(5) 0.041(7) 0.023(6)
C129 0.131(10) 0.238 0.056(5) 0.016(7) -0.006 -0.070(10)
C130 0.172 0.159 0.393 0.170 0.180 0.119
C131 0.161(11) 0.102(7) 0.092(7) 0.019(6) 0.048(7) 0.028(7)
C132 0.072(5) 0.147(9) 0.106(7) 0.046(7) 0.021(5) 0.009(6)
O52B 0.167 0.288 0.231 -0.075 -0.102 0.077
O53B 0.284 0.171 0.070 0.035 0.082 0.140
O54C 0.154 0.236 0.288 0.128 -0.085 -0.074
O60 0.242(10) 0.159(7) 0.097(5) -0.006(5) -0.009(5) 0.136(7)
C137 0.128(8) 0.100(7) 0.122(8) 0.004(5) 0.004(6) 0.044(6)
C138 0.133(8) 0.098(7) 0.169(10) 0.016(7) -0.044(8) 0.014(6)
C139 0.161(10) 0.112(7) 0.117(8) -0.028(6) -0.025(7) 0.024(7)
C140 0.32(2) 0.193(14) 0.099(8) -0.049(8) -0.097(10) 0.139(14)
O63 0.043 0.047 0.022 0.010 0.018 0.021
C149 0.257 0.204 0.192 -0.079 0.083 -0.088
C150 0.229 0.191 0.273 -0.108 0.093 -0.081
C151 0.082 0.104 0.040 0.018 0.043 0.032
C152 0.068 0.127 0.083 0.039 -0.047 0.002
O61 0.036(3) 0.160(7) 0.102(6) -0.010(5) 0.014(3) -0.010(3)
C141 0.055(5) 0.088(7) 0.101(9) 0.049(6) 0.022(5) 0.027(5)
C142 0.056(6) 0.107(10) 0.066(6) 0.012(6) 0.002(5) -0.018(6)
C143 0.065(5) 0.074(6) 0.130(9) 0.010(6) 0.033(6) 0.003(4)
C144 0.071(6) 0.075(6) 0.097(7) 0.018(5) 0.013(5) -0.003(4)
O64 0.117(11) 0.094(9) 0.101(10) 0.032(7) 0.006(8) -0.007(8)
C153 0.26(5) 0.30(5) 0.095(19) 0.10(2) -0.09(3) -0.14(4)
C154 0.16(4) 0.079(19) 0.60(11) -0.04(3) 0.20(5) 0.03(2)
C155 0.444 0.482 0.527 -0.272 0.220 -0.214
C156 0.294 0.171 0.176 0.066 0.073 0.098
O62 0.115(6) 0.096(5) 0.080(5) 0.009(4) -0.008(4) 0.010(4)
C145 0.175 0.148 0.170 -0.084 -0.066 0.073
C146 0.282 0.188 0.243 -0.101 0.091 -0.134
C147 0.082(6) 0.079(6) 0.039(5) -0.001(4) 0.012(4) -0.006(5)
C148 0.067(6) 0.086(7) 0.134(10) 0.063(7) 0.033(6) 0.013(5)
O65 0.209 0.380 0.315 0.117 -0.121 -0.100
C157 0.16(3) 0.13(2) 0.25(3) -0.11(2) -0.08(3) 0.09(2)
C158 0.067(9) 0.115(14) 0.071(10) -0.030(9) 0.007(8) 0.010(9)
C159 0.416 0.510 0.125 0.140 0.168 0.157
C160 0.20(5) 0.52(10) 0.12(3) -0.17(4) -0.03(3) 0.12(5)
O59 0.069(4) 0.089(4) 0.073(4) 0.012(3) 0.011(3) 0.019(3)
C133 0.047(3) 0.046(3) 0.106(6) 0.002(3) 0.022(3) 0.004(2)
C134 0.075(5) 0.157(10) 0.101(6) -0.051(7) 0.031(5) -0.021(6)
C135 0.060(4) 0.114(7) 0.077(5) 0.037(4) -0.011(3) -0.023(4)
C136 0.067(4) 0.058(4) 0.095(5) 0.015(3) -0.014(4) 0.009(3)
O66 0.241 0.382 0.188 -0.098 0.144 0.097
C161 0.372 0.095 0.165 -0.059 -0.039 -0.143
C162 0.022 0.169 0.193 -0.075 0.045 0.009
C163 0.378 0.154 0.135 -0.068 -0.077 0.140
C164 0.057 0.021 0.028 0.008 -0.008 0.023
O57 0.109(4) 0.075(3) 0.094(4) -0.006(3) 0.022(3) 0.013(3)
C125 0.167(11) 0.123(9) 0.110(8) 0.000(7) 0.009(8) 0.008(8)
C126 0.116 0.131 0.205 -0.083 -0.051 -0.009
C127 0.089(7) 0.065(5) 0.27(2) -0.038(9) 0.035(9) -0.032(5)
C128 0.142(9) 0.126(9) 0.147(9) 0.062(8) 0.097(8) 0.053(7)
O71 0.317 0.073 0.201 -0.090 0.030 -0.087
C178 0.037 0.162 0.147 0.030 -0.054 -0.015
N4 0.261 0.104 0.122 -0.033 0.038 0.013
C177 0.185 0.167 0.148 -0.041 0.013 0.088
C179 0.295 0.111 0.079 -0.032 -0.048 0.133

loop_
_atom_type_symbol
_atom_type_description
_atom_type_scat_dispersion_real
_atom_type_scat_dispersion_imag
_atom_type_scat_source
C C 0.0033 0.0016 'International Tables Vol C Tables 4.2.6.8 and 6.1.1.4'
H H 0.0000 0.0000 'International Tables Vol C Tables 4.2.6.8 and 6.1.1.4'
O O 0.0106 0.0060 'International Tables Vol C Tables 4.2.6.8 and 6.1.1.4'
Na Na 0.0362 0.0249 'International Tables Vol C Tables 4.2.6.8 and 6.1.1.4'
Si Si 0.0817 0.0704 'International Tables Vol C Tables 4.2.6.8 and 6.1.1.4'
N N 0.0061 0.0033 'International Tables Vol C Tables 4.2.6.8 and 6.1.1.4'

loop_
_geom_angle_atom_site_label_1
_geom_angle_atom_site_label_2
_geom_angle_atom_site_label_3
_geom_angle
_geom_angle_site_symmetry_1
_geom_angle_site_symmetry_3
C6 C1 C2 119.8(3) . .
C6 C1 C21 123.1(3) . .
C2 C1 C21 117.1(3) . .
C3 C2 C1 120.3(3) . .
O2 C3 C2 126.9(3) . .
O2 C3 C4 113.1(3) . .
C2 C3 C4 120.0(3) . .
C5 C4 O1 127.5(3) . .
C5 C4 C3 120.6(3) . .
O1 C4 C3 111.9(3) . .
C4 C5 C6 120.2(3) . .
C1 C6 C5 119.2(3) . .
C1 C6 C7 123.2(3) . .
C5 C6 C7 117.5(3) . .
C6 C7 C8 112.1(3) . .
C13 C8 C9 119.6(3) . .
C13 C8 C7 124.0(3) . .
C9 C8 C7 116.4(3) . .
C10 C9 C8 119.7(3) . .
O6 C10 C9 126.6(3) . .
O6 C10 C11 112.8(3) . .
C9 C10 C11 120.5(3) . .
O5 C11 C12 127.7(3) . .
O5 C11 C10 112.0(3) . .
C12 C11 C10 120.3(3) . .
C11 C12 C13 120.3(3) . .
C12 C13 C8 119.4(3) . .
C12 C13 C14 117.7(3) . .
C8 C13 C14 122.9(3) . .
C15 C14 C13 112.8(3) . .
C16 C15 C20 119.6(3) . .
C16 C15 C14 117.3(3) . .
C20 C15 C14 123.1(3) . .
C17 C16 C15 119.4(3) . .
O14 C17 C16 126.7(3) . .
O14 C17 C18 112.7(3) . .
C16 C17 C18 120.6(3) . .
O13 C18 C19 126.3(3) . .
O13 C18 C17 112.6(3) . .
C19 C18 C17 121.1(3) . .
C18 C19 C20 119.7(3) . .
C19 C20 C15 119.6(3) . .
C19 C20 C21 116.8(3) . .
C15 C20 C21 123.6(3) . .
C20 C21 C1 112.3(3) . .
C27 C22 C23 120.0(3) . .
C27 C22 C42 122.8(3) . .
C23 C22 C42 117.1(3) . .
C24 C23 C22 119.3(3) . .
O7 C24 C23 126.7(3) . .
O7 C24 C25 112.6(3) . .
C23 C24 C25 120.6(3) . .
C26 C25 C24 121.2(3) . .
C26 C25 O8 126.1(3) . .
C24 C25 O8 112.7(3) . .
C25 C26 C27 119.2(3) . .
C22 C27 C26 119.5(3) . .
C22 C27 C28 123.7(3) . .
C26 C27 C28 116.8(3) . .
C29 C28 C27 113.1(3) . .
C34 C29 C30 119.8(3) . .
C34 C29 C28 123.2(3) . .
C30 C29 C28 116.9(3) . .
C31 C30 C29 119.6(3) . .
C30 C31 O10 126.8(3) . .
C30 C31 C32 120.7(3) . .
O10 C31 C32 112.5(3) . .
O9 C32 C33 126.2(3) . .
O9 C32 C31 112.8(3) . .
C33 C32 C31 121.0(3) . .
C32 C33 C34 119.1(3) . .
C29 C34 C33 119.7(3) . .
C29 C34 C35 123.0(3) . .
C33 C34 C35 117.1(3) . .
C34 C35 C36 112.5(3) . .
C41 C36 C37 118.9(3) . .
C41 C36 C35 124.2(3) . .
C37 C36 C35 116.8(3) . .
C38 C37 C36 120.0(3) . .
O19 C38 C37 126.8(3) . .
O19 C38 C39 112.6(3) . .
C37 C38 C39 120.6(3) . .
C40 C39 O20 126.6(3) . .
C40 C39 C38 120.6(3) . .
O20 C39 C38 112.8(3) . .
C39 C40 C41 119.8(3) . .
C40 C41 C36 120.1(3) . .
C40 C41 C42 116.5(3) . .
C36 C41 C42 123.4(3) . .
C22 C42 C41 111.3(3) . .
C44 C43 C48 118.9(3) . .
C44 C43 C63 118.1(3) . .
C48 C43 C63 123.0(3) . .
C45 C44 C43 120.3(3) . .
C44 C45 O11 126.8(3) . .
C44 C45 C46 120.8(3) . .
O11 C45 C46 112.3(3) . .
O12 C46 C47 127.0(3) . .
O12 C46 C45 112.7(3) . .
C47 C46 C45 120.3(3) . .
C46 C47 C48 119.6(3) . .
C43 C48 C47 119.9(3) . .
C43 C48 C49 123.4(3) . .
C47 C48 C49 116.6(3) . .
C50 C49 C48 113.0(3) . .
C55 C50 C51 119.4(3) . .
C55 C50 C49 123.5(3) . .
C51 C50 C49 117.0(3) . .
C52 C51 C50 119.7(3) . .
C51 C52 O3 126.8(3) . .
C51 C52 C53 121.2(3) . .
O3 C52 C53 112.0(3) . .
O4 C53 C54 126.5(3) . .
O4 C53 C52 113.2(3) . .
C54 C53 C52 120.3(3) . .
C53 C54 C55 119.5(3) . .
C50 C55 C54 119.9(3) . .
C50 C55 C56 123.0(3) . .
C54 C55 C56 117.0(3) . .
C55 C56 C57 112.0(3) . .
C62 C57 C58 119.9(3) . .
C62 C57 C56 123.1(3) . .
C58 C57 C56 116.9(3) . .
C59 C58 C57 119.7(3) . .
C58 C59 O23 126.4(3) . .
C58 C59 C60 121.0(3) . .
O23 C59 C60 112.5(3) . .
O24 C60 C61 127.5(3) . .
O24 C60 C59 112.5(3) . .
C61 C60 C59 120.0(3) . .
C60 C61 C62 120.5(3) . .
C57 C62 C61 118.9(3) . .
C57 C62 C63 123.6(3) . .
C61 C62 C63 117.5(3) . .
C62 C63 C43 113.1(3) . .
C69 C64 C65 119.9(3) . .
C69 C64 C84 123.7(3) . .
C65 C64 C84 116.3(3) . .
C66 C65 C64 118.8(3) . .
O15 C66 C65 126.3(3) . .
O15 C66 C67 112.1(3) . .
C65 C66 C67 121.6(3) . .
O16 C67 C68 127.1(3) . .
O16 C67 C66 112.8(3) . .
C68 C67 C66 120.1(3) . .
C67 C68 C69 120.0(3) . .
C64 C69 C68 119.5(3) . .
C64 C69 C70 123.7(3) . .
C68 C69 C70 116.8(3) . .
C71 C70 C69 112.2(3) . .
C76 C71 C72 118.9(3) . .
C76 C71 C70 124.0(3) . .
C72 C71 C70 117.1(3) . .
C73 C72 C71 119.8(3) . .
O18 C73 C74 112.8(3) . .
O18 C73 C72 126.7(3) . .
C74 C73 C72 120.5(3) . .
O17 C74 C75 126.4(3) . .
O17 C74 C73 112.7(3) . .
C75 C74 C73 120.9(3) . .
C74 C75 C76 119.7(3) . .
C71 C76 C75 120.2(3) . .
C71 C76 C77 122.5(3) . .
C75 C76 C77 117.1(3) . .
C76 C77 C78 112.5(3) . .
C83 C78 C79 119.9(3) . .
C83 C78 C77 123.1(3) . .
C79 C78 C77 116.9(3) . .
C80 C79 C78 119.5(3) . .
C79 C80 O22 126.5(3) . .
C79 C80 C81 121.0(3) . .
O22 C80 C81 112.4(3) . .
O21 C81 C82 126.9(3) . .
O21 C81 C80 112.5(3) . .
C82 C81 C80 120.6(3) . .
C81 C82 C83 119.1(3) . .
C78 C83 C82 119.8(3) . .
C78 C83 C84 123.6(3) . .
C82 C83 C84 116.5(3) . .
C64 C84 C83 112.3(3) . .
C102 C97 C98 116.0(4) . .
C102 C97 Si2 120.9(3) . .
C98 C97 Si2 122.7(3) . .
C99 C98 C97 121.7(4) . .
C98 C99 C100 120.3(4) . .
C101 C100 C99 119.5(4) . .
C100 C101 C102 120.3(4) . .
C101 C102 C97 122.1(4) . .
C108 C103 C104 115.9(4) . .
C108 C103 Si4 121.5(3) . .
C104 C103 Si4 122.6(3) . .
C105 C104 C103 122.3(4) . .
C106 C105 C104 119.9(5) . .
C107 C106 C105 119.2(5) . .
C106 C107 C108 120.2(5) . .
C103 C108 C107 122.4(5) . .
C114 C109 C110 116.7(4) . .
C114 C109 Si5 121.2(3) . .
C110 C109 Si5 121.9(3) . .
C111 C110 C109 121.1(5) . .
C112 C111 C110 119.8(5) . .
C113 C112 C111 120.5(5) . .
C112 C113 C114 119.1(6) . .
C113 C114 C109 122.7(5) . .
C120 C115 C116 116.5(4) . .
C120 C115 Si6 121.4(3) . .
C116 C115 Si6 122.1(3) . .
C117 C116 C115 121.8(4) . .
C118 C117 C116 120.3(4) . .
C119 C118 C117 119.0(4) . .
C118 C119 C120 120.6(4) . .
C115 C120 C119 121.7(4) . .
C4 O1 Si1 112.5(2) . .
C4 O1 Na1 135.5(2) . .
Si1 O1 Na1 107.15(12) . .
C3 O2 Si1 113.0(2) . .
C52 O3 Si1 112.2(2) . .
C52 O3 Na1 136.3(2) . .
Si1 O3 Na1 110.16(12) . .
C53 O4 Si1 111.9(2) . .
C11 O5 Si2 113.2(2) . .
C11 O5 Na3 144.6(2) . .
Si2 O5 Na3 101.85(11) . .
C10 O6 Si2 112.3(2) . .
C24 O7 Si2 113.1(2) . .
C24 O7 Na3 136.0(2) . .
Si2 O7 Na3 110.65(12) . .
C25 O8 Si2 112.0(2) . .
C32 O9 Si3 112.4(2) . .
C31 O10 Si3 112.6(2) . .
C45 O11 Si3 112.9(2) . .
C46 O12 Si3 113.6(2) . .
C18 O13 Si4 112.3(2) . .
C18 O13 Na6A 140.8(2) . .
Si4 O13 Na6A 103.08(14) . .
C18 O13 Na5B 115.8(3) . 4_575
Si4 O13 Na5B 117.2(2) . 4_575
Na6A O13 Na5B 57.10(19) . 4_575
C17 O14 Si4 112.5(2) . .
C17 O14 Na3 138.9(2) . 3_576
Si4 O14 Na3 107.04(12) . 3_576
C66 O15 Si4 113.2(2) . .
C66 O15 Na6A 130.7(2) . .
Si4 O15 Na6A 114.19(16) . .
C67 O16 Si4 113.3(2) . .
C67 O16 Na3 132.4(2) . 3_576
Si4 O16 Na3 109.68(12) . 3_576
C74 O17 Si5 111.8(2) . .
C74 O17 Na6B 135.3(2) . .
Si5 O17 Na6B 108.50(16) . .
C73 O18 Si5 113.4(2) . .
C38 O19 Si5 111.3(2) . .
C38 O19 Na6B 139.2(2) . .
Si5 O19 Na6B 109.44(16) . .
C39 O20 Si5 111.0(2) . .
C81 O21 Si6 112.2(2) . .
C81 O21 Na4B 139.0(3) . .
Si6 O21 Na4B 107.93(18) . .
C81 O21 Na4A 147.1(2) . .
Si6 O21 Na4A 99.06(16) . .
Na4B O21 Na4A 20.52(14) . .
C80 O22 Si6 112.5(2) . .
C80 O22 Na5A 129.7(2) . .
Si6 O22 Na5A 111.40(15) . .
C80 O22 Na5B 127.3(3) . .
Si6 O22 Na5B 120.1(2) . .
Na5A O22 Na5B 22.95(16) . .
C59 O23 Si6 112.8(2) . .
C59 O23 Na4A 139.9(3) . .
Si6 O23 Na4A 104.75(17) . .
C59 O23 Na4B 138.9(3) . .
Si6 O23 Na4B 107.74(17) . .
Na4A O23 Na4B 21.07(14) . .
C60 O24 Si6 112.6(2) . .
C60 O24 Na5A 131.7(2) . .
Si6 O24 Na5A 103.29(14) . .
Na1 O25 Na2 91.75(11) . .
Na1 O26 Na2 89.70(10) . .
Na2 O29 Na2 90.74(10) . 3_476
O3 Na1 O25 124.71(12) . .
O3 Na1 O26 130.40(11) . .
O25 Na1 O26 89.00(11) . .
O3 Na1 O1 59.40(9) . .
O25 Na1 O1 91.36(11) . .
O26 Na1 O1 88.04(10) . .
O3 Na1 O27 105.81(11) . .
O25 Na1 O27 114.83(11) . .
O26 Na1 O27 86.58(11) . .
O1 Na1 O27 153.12(12) . .
O3 Na1 Si1 29.37(6) . .
O25 Na1 Si1 109.40(9) . .
O26 Na1 Si1 111.58(8) . .
O1 Na1 Si1 30.06(6) . .
O27 Na1 Si1 132.30(9) . .
O3 Na1 Na2 160.87(9) . .
O25 Na1 Na2 45.10(8) . .
O26 Na1 Na2 46.65(7) . .
O1 Na1 Na2 102.14(8) . .
O27 Na1 Na2 93.14(8) . .
Si1 Na1 Na2 131.90(6) . .
O30B Na2 O29 108.1(4) . .
O30B Na2 O30A 20.6(3) . .
O29 Na2 O30A 87.78(18) . .
O30B Na2 O29 161.6(4) . 3_476
O29 Na2 O29 89.26(10) . 3_476
O30A Na2 O29 170.30(19) . 3_476
O30B Na2 O28 94.0(2) . .
O29 Na2 O28 90.34(10) . .
O30A Na2 O28 91.20(19) . .
O29 Na2 O28 79.58(9) 3_476 .
O30B Na2 O25 80.7(4) . .
O29 Na2 O25 167.60(12) . .
O30A Na2 O25 101.28(19) . .
O29 Na2 O25 83.13(11) 3_476 .
O28 Na2 O25 97.86(10) . .
O30B Na2 O26 104.3(2) . .
O29 Na2 O26 85.05(10) . .
O30A Na2 O26 106.32(19) . .
O29 Na2 O26 82.61(9) 3_476 .
O28 Na2 O26 161.66(11) . .
O25 Na2 O26 84.27(10) . .
O30B Na2 Na2 152.8(4) . 3_476
O29 Na2 Na2 45.22(7) . 3_476
O30A Na2 Na2 132.28(19) . 3_476
O29 Na2 Na2 44.04(7) 3_476 3_476
O28 Na2 Na2 82.86(8) . 3_476
O25 Na2 Na2 126.44(11) . 3_476
O26 Na2 Na2 81.30(8) . 3_476
O30B Na2 Na1 104.2(3) . .
O29 Na2 Na1 124.74(8) . .
O30A Na2 Na1 120.23(18) . .
O29 Na2 Na1 68.83(7) 3_476 .
O28 Na2 Na1 130.71(9) . .
O25 Na2 Na1 43.15(8) . .
O26 Na2 Na1 43.65(7) . .
Na2 Na2 Na1 98.04(6) 3_476 .
O32A Na3 O31 107.5(2) . .
O32A Na3 O7 88.4(2) . .
O31 Na3 O7 140.38(14) . .
O32A Na3 O16 160.31(19) . 3_576
O31 Na3 O16 83.97(12) . 3_576
O7 Na3 O16 92.62(10) . 3_576
O32A Na3 O32B 18.7(2) . .
O31 Na3 O32B 97.1(3) . .
O7 Na3 O32B 105.8(3) . .
O16 Na3 O32B 147.8(3) 3_576 .
O32A Na3 O14 102.19(19) . 3_576
O31 Na3 O14 108.93(14) . 3_576
O7 Na3 O14 102.42(10) . 3_576
O16 Na3 O14 58.39(9) 3_576 3_576
O32B Na3 O14 91.5(3) . 3_576
O32A Na3 O5 82.4(2) . .
O31 Na3 O5 89.75(14) . .
O7 Na3 O5 55.82(8) . .
O16 Na3 O5 114.26(10) 3_576 .
O32B Na3 O5 97.9(3) . .
O14 Na3 O5 157.94(10) 3_576 .
O32A Na3 Si4 131.41(18) . 3_576
O31 Na3 Si4 98.37(11) . 3_576
O7 Na3 Si4 97.18(8) . 3_576
O16 Na3 Si4 29.00(6) 3_576 3_576
O32B Na3 Si4 120.5(3) . 3_576
O14 Na3 Si4 29.45(6) 3_576 3_576
O5 Na3 Si4 139.03(8) . 3_576
O32A Na3 Si2 94.4(2) . .
O31 Na3 Si2 112.23(13) . .
O7 Na3 Si2 28.70(6) . .
O16 Na3 Si2 95.96(8) 3_576 .
O32B Na3 Si2 112.9(3) . .
O14 Na3 Si2 128.06(8) 3_576 .
O5 Na3 Si2 30.04(6) . .
Si4 Na3 Si2 113.10(5) 3_576 .
O2 Si1 O4 85.08(12) . .
O2 Si1 O3 148.93(13) . .
O4 Si1 O3 88.47(12) . .
O2 Si1 O1 88.74(12) . .
O4 Si1 O1 152.67(13) . .
O3 Si1 O1 83.21(12) . .
O2 Si1 C85A 105.35(15) . .
O4 Si1 C85A 102.20(17) . .
O3 Si1 C85A 105.73(15) . .
O1 Si1 C85A 105.11(17) . .
O2 Si1 Na1 125.73(9) . .
O4 Si1 Na1 124.98(9) . .
O3 Si1 Na1 40.47(9) . .
O1 Si1 Na1 42.78(8) . .
C85A Si1 Na1 109.36(13) . .
O5 Si2 O7 83.81(12) . .
O5 Si2 O6 88.64(12) . .
O7 Si2 O6 153.88(13) . .
O5 Si2 O8 148.73(14) . .
O7 Si2 O8 88.24(11) . .
O6 Si2 O8 85.34(11) . .
O5 Si2 C97 109.65(15) . .
O7 Si2 C97 105.10(14) . .
O6 Si2 C97 101.00(15) . .
O8 Si2 C97 101.62(15) . .
O5 Si2 Na3 48.11(9) . .
O7 Si2 Na3 40.65(8) . .
O6 Si2 Na3 136.66(9) . .
O8 Si2 Na3 128.71(9) . .
C97 Si2 Na3 97.25(12) . .
O12 Si3 O9 146.85(14) . .
O12 Si3 O10 84.54(12) . .
O9 Si3 O10 88.34(12) . .
O12 Si3 O11 88.09(12) . .
O9 Si3 O11 83.92(13) . .
O10 Si3 O11 153.32(14) . .
O12 Si3 C91 105.75(16) . .
O9 Si3 C91 107.41(16) . .
O10 Si3 C91 101.88(19) . .
O11 Si3 C91 104.80(19) . .
O14 Si4 O13 88.32(12) . .
O14 Si4 O16 84.72(12) . .
O13 Si4 O16 153.39(14) . .
O14 Si4 O15 147.90(14) . .
O13 Si4 O15 84.47(12) . .
O16 Si4 O15 87.89(12) . .
O14 Si4 C103 106.59(15) . .
O13 Si4 C103 102.29(16) . .
O16 Si4 C103 104.31(15) . .
O15 Si4 C103 105.51(15) . .
O14 Si4 Na6A 128.47(11) . .
O13 Si4 Na6A 46.83(11) . .
O16 Si4 Na6A 122.58(11) . .
O15 Si4 Na6A 37.74(11) . .
C103 Si4 Na6A 106.83(14) . .
O14 Si4 Na3 43.51(9) . 3_576
O13 Si4 Na3 127.95(10) . 3_576
O16 Si4 Na3 41.31(9) . 3_576
O15 Si4 Na3 123.76(10) . 3_576
C103 Si4 Na3 108.82(12) . 3_576
Na6A Si4 Na3 143.87(8) . 3_576
O18 Si5 O19 146.39(14) . .
O18 Si5 O20 84.93(12) . .
O19 Si5 O20 88.39(12) . .
O18 Si5 O17 88.68(12) . .
O19 Si5 O17 83.48(12) . .
O20 Si5 O17 154.69(14) . .
O18 Si5 C109 109.12(16) . .
O19 Si5 C109 104.49(16) . .
O20 Si5 C109 102.17(15) . .
O17 Si5 C109 103.06(16) . .
O18 Si5 Na6B 125.89(12) . .
O19 Si5 Na6B 41.60(11) . .
O20 Si5 Na6B 127.76(12) . .
O17 Si5 Na6B 42.26(11) . .
C109 Si5 Na6B 104.20(15) . .
O22 Si6 O23 147.92(14) . .
O22 Si6 O24 84.50(12) . .
O23 Si6 O24 88.51(12) . .
O22 Si6 O21 88.14(12) . .
O23 Si6 O21 83.95(12) . .
O24 Si6 O21 152.82(14) . .
O22 Si6 C115 106.59(15) . .
O23 Si6 C115 105.46(15) . .
O24 Si6 C115 105.20(15) . .
O21 Si6 C115 101.98(15) . .
O22 Si6 Na4A 136.51(14) . .
O23 Si6 Na4A 43.75(12) . .
O24 Si6 Na4A 132.04(13) . .
O21 Si6 Na4A 48.42(12) . .
C115 Si6 Na4A 87.64(15) . .
O22 Si6 Na5A 39.59(10) . .
O23 Si6 Na5A 121.03(11) . .
O24 Si6 Na5A 46.08(10) . .
O21 Si6 Na5A 118.28(11) . .
C115 Si6 Na5A 119.51(13) . .
Na4A Si6 Na5A 152.84(12) . .
O22 Si6 Na4B 126.90(14) . .
O23 Si6 Na4B 42.58(12) . .
O24 Si6 Na4B 128.99(13) . .
O21 Si6 Na4B 42.18(12) . .
C115 Si6 Na4B 102.12(16) . .
Na4A Si6 Na4B 14.87(10) . .
Na5A Si6 Na4B 138.17(14) . .
C185 C180 C181 113.2(13) . .
C182 C181 C180 131.0(19) . .
C181 C182 C183 111.6(18) . .
C182 C183 C184 118.9(14) . .
C185 C184 C183 122.8(15) . .
C180 C185 C184 121.5(15) . .
O68 C169 N1 123.4(15) . .
C169 N1 C170 118.2(12) . .
C169 N1 C171 117.5(14) . .
C170 N1 C171 123.0(10) . .
N3 C171 N1 10(2) . .
C90B C85A C86B 103.9(14) . .
C90B C85A C90A 9.8(19) . .
C86B C85A C90A 111.6(8) . .
C90B C85A C86A 109.4(15) . .
C86B C85A C86A 38.4(7) . .
C90A C85A C86A 119.2(10) . .
C90B C85A Si1 128.1(13) . .
C86B C85A Si1 124.7(7) . .
C90A C85A Si1 118.7(7) . .
C86A C85A Si1 119.6(7) . .
C87A C86A C85A 117.9(14) . .
C88A C87A C86A 123.1(16) . .
C87A C88A C89A 121.1(14) . .
C90A C89A C88A 113.7(14) . .
C89A C90A C85A 121.3(13) . .
N3 C172 O70 122(3) . .
C172 N3 C171 112(3) . .
C172 N3 C173 133(4) . .
C171 N3 C173 115(4) . .
C87B C86B C85A 124.8(11) . .
C86B C87B C88B 120.3(12) . .
C89B C88B C87B 114.6(17) . .
C88B C89B C90B 120(3) . .
C85A C90B C89B 133(3) . .
O33A Na4A O23 148.0(7) . .
O33A Na4A O62 104.3(8) . 4_575
O23 Na4A O62 93.0(3) . 4_575
O33A Na4A O21 90.1(6) . .
O23 Na4A O21 58.94(14) . .
O62 Na4A O21 132.6(3) 4_575 .
O33A Na4A O34A 102.7(10) . .
O23 Na4A O34A 102.7(7) . .
O62 Na4A O34A 93.9(8) 4_575 .
O21 Na4A O34A 127.1(7) . .
O33A Na4A O35A 105.6(9) . .
O23 Na4A O35A 76.0(3) . .
O62 Na4A O35A 138.5(6) 4_575 .
O21 Na4A O35A 75.3(5) . .
O34A Na4A O35A 51.8(8) . .
O33A Na4A Si6 116.8(7) . .
O23 Na4A Si6 31.50(9) . .
O62 Na4A Si6 104.7(2) 4_575 .
O21 Na4A Si6 32.52(8) . .
O34A Na4A Si6 129.4(7) . .
O35A Na4A Si6 86.6(3) . .
O22 Na5A O36A 158.4(3) . .
O22 Na5A O69 94.2(2) . .
O36A Na5A O69 105.1(3) . .
O22 Na5A O38A 99.0(2) . .
O36A Na5A O38A 89.9(3) . .
O69 Na5A O38A 92.1(3) . .
O22 Na5A O24 58.93(12) . .
O36A Na5A O24 102.7(3) . .
O69 Na5A O24 117.5(3) . .
O38A Na5A O24 142.5(2) . .
O22 Na5A Si6 29.01(8) . .
O36A Na5A Si6 133.2(3) . .
O69 Na5A Si6 103.2(2) . .
O38A Na5A Si6 125.4(2) . .
O24 Na5A Si6 30.64(7) . .
O22 Na5A Na6A 134.07(18) . 4_576
O36A Na5A Na6A 44.6(2) . 4_576
O69 Na5A Na6A 114.3(2) . 4_576
O38A Na5A Na6A 47.85(19) . 4_576
O24 Na5A Na6A 124.63(16) . 4_576
Si6 Na5A Na6A 141.46(14) . 4_576
Na5A O36A Na6A 93.1(3) . 4_576
Na5A O38A Na6A 88.8(2) . 4_576
O39A Na6A O15 92.1(6) . .
O39A Na6A O36A 103.2(6) . 4_575
O15 Na6A O36A 150.9(3) . 4_575
O39A Na6A O40A 114.5(8) . 4_575
O15 Na6A O40A 99.2(3) . 4_575
O36A Na6A O40A 96.7(3) 4_575 4_575
O39A Na6A O13 83.6(7) . .
O15 Na6A O13 58.10(12) . .
O36A Na6A O13 98.7(2) 4_575 .
O40A Na6A O13 152.7(3) 4_575 .
O39A Na6A O38A 163.5(7) . 4_575
O15 Na6A O38A 76.0(2) . 4_575
O36A Na6A O38A 83.3(3) 4_575 4_575
O40A Na6A O38A 79.2(3) 4_575 4_575
O13 Na6A O38A 80.4(2) . 4_575
O39A Na6A Si4 89.1(6) . .
O15 Na6A Si4 28.07(8) . .
O36A Na6A Si4 126.2(2) 4_575 .
O40A Na6A Si4 125.4(3) 4_575 .
O13 Na6A Si4 30.09(7) . .
O38A Na6A Si4 75.00(18) 4_575 .
O39A Na6A Na5A 136.6(7) . 4_575
O15 Na6A Na5A 111.03(18) . 4_575
O36A Na6A Na5A 42.26(19) 4_575 4_575
O40A Na6A Na5A 97.9(3) 4_575 4_575
O13 Na6A Na5A 78.98(14) . 4_575
O38A Na6A Na5A 43.31(16) 4_575 4_575
Si4 Na6A Na5A 94.95(13) . 4_575
C174 O69 Na5A 130.7(6) . .
O69 C174 N2 124.1(10) . .
C175 N2 C176 118.5(9) . .
C175 N2 C174 119.8(10) . .
C176 N2 C174 121.7(9) . .
O35B Na4B O34B 61.0(10) . .
O35B Na4B O21 144.6(11) . .
O34B Na4B O21 148.9(4) . .
O35B Na4B O23 128.0(5) . .
O34B Na4B O23 91.8(3) . .
O21 Na4B O23 59.06(14) . .
O35B Na4B O33B 97.8(5) . .
O34B Na4B O33B 105.6(4) . .
O21 Na4B O33B 89.9(3) . .
O23 Na4B O33B 133.5(4) . .
O35B Na4B Si6 149.0(7) . .
O34B Na4B Si6 119.5(4) . .
O21 Na4B Si6 29.89(9) . .
O23 Na4B Si6 29.68(9) . .
O33B Na4B Si6 110.6(3) . .
O36B Na5B O22 101.8(6) . .
O36B Na5B O13 122.6(7) . 4_576
O22 Na5B O13 117.4(3) . 4_576
O36B Na5B O38B 111.8(6) . .
O22 Na5B O38B 109.6(3) . .
O13 Na5B O38B 93.3(3) 4_576 .
Na6B O38B Na5B 114.1(4) . .
O41C Na6B O38B 106.7(5) . .
O41C Na6B O41B 25.2(8) . .
O38B Na6B O41B 93.8(4) . .
O41C Na6B O40B 71.7(10) . .
O38B Na6B O40B 96.4(4) . .
O41B Na6B O40B 94.4(5) . .
O41C Na6B O19 90.4(5) . .
O38B Na6B O19 156.0(3) . .
O41B Na6B O19 95.1(4) . .
O40B Na6B O19 105.0(4) . .
O41C Na6B O17 118.4(9) . .
O38B Na6B O17 98.5(3) . .
O41B Na6B O17 100.4(4) . .
O40B Na6B O17 158.2(4) . .
O19 Na6B O17 57.97(13) . .
O41C Na6B O50B 144.2(11) . .
O38B Na6B O50B 84.7(7) . .
O41B Na6B O50B 167.3(7) . .
O40B Na6B O50B 73.3(7) . .
O19 Na6B O50B 91.3(6) . .
O17 Na6B O50B 92.3(6) . .
O41C Na6B Si5 103.6(7) . .
O38B Na6B Si5 127.8(3) . .
O41B Na6B Si5 96.1(3) . .
O40B Na6B Si5 133.5(4) . .
O19 Na6B Si5 28.96(8) . .
O17 Na6B Si5 29.24(8) . .
O50B Na6B Si5 94.8(5) . .
O41C O41B Na6B 68.4(14) . .
O41B O41C Na6B 86.4(14) . .
C92B C91 C96A 101.5(18) . .
C92B C91 C92A 15(2) . .
C96A C91 C92A 116.2(6) . .
C92B C91 C96B 105(4) . .
C96A C91 C96B 24(3) . .
C92A C91 C96B 117(4) . .
C92B C91 Si3 135.3(18) . .
C96A C91 Si3 122.9(5) . .
C92A C91 Si3 120.9(5) . .
C96B C91 Si3 117(3) . .
C93A C92A C91 124.4(9) . .
C92A C93A C94A 116.5(12) . .
C95A C94A C93A 120.9(10) . .
C94A C95A C96A 120.2(12) . .
C91 C96A C95A 121.7(11) . .
C91 C92B C93B 129(3) . .
C92B C93B C94B 111(4) . .
C95B C94B C93B 125(5) . .
C94B C95B C96B 116(5) . .
C95B C96B C91 127(6) . .
C121 O56 C124 106.3(11) . .
O56 C121 C122 108.2(6) . .
C123 C122 C121 105.7(8) . .
C122 C123 C124 108.0(10) . .
C123 C124 O56 110.9(15) . .
C165 O67 C168 110(2) . .
O67 C165 C166 105(2) . .
C167 C166 C165 111(2) . .
C166 C167 C168 101.8(18) . .
O67 C168 C167 105.1(19) . .
C187 C186 C191 113.5(19) . .
C188 C187 C186 120(2) . .
C187 C188 C189 125.5(19) . .
C190 C189 C188 115.7(16) . .
C191 C190 C189 114.1(19) . .
C190 C191 C186 129(2) . .
C197 C192 C193 121.2(19) . .
C194 C193 C192 117.3(17) . .
C193 C194 C195 122.4(15) . .
C196 C195 C194 121.3(15) . .
C195 C196 C197 115.1(19) . .
C192 C197 C196 119.9(19) . .
C129 O58 C132 111.6(9) . .
O58 C129 C130 103.9(10) . .
C129 C130 C131 105.9(9) . .
C132 C131 C130 101.7(9) . .
O58 C132 C131 108.3(8) . .
C140 O60 C137 105.2(7) . .
C138 C137 O60 107.4(8) . .
C137 C138 C139 107.7(9) . .
C140 C139 C138 104.1(9) . .
O60 C140 C139 110.0(8) . .
C152 O63 C149 112(3) . .
O63 C149 C150 85(4) . .
C151 C150 C149 103(7) . .
C150 C151 C152 108(6) . .
O63 C152 C151 104(3) . .
C144 O61 C141 110.5(7) . .
C142 C141 O61 102.8(9) . .
C141 C142 C143 107.3(10) . .
C144 C143 C142 103.1(8) . .
O61 C144 C143 109.2(9) . .
C156 O64 C153 94(2) . .
C154 C153 O64 97(2) . .
C153 C154 C155 109(3) . .
C156 C155 C154 95(3) . .
O64 C156 C155 91(4) . .
C145 O62 C148 98.7(11) . .
C145 O62 Na4A 125.7(8) . 4_576
C148 O62 Na4A 131.3(7) . 4_576
O62 C145 C146 113.7(14) . .
C145 C146 C147 100.0(14) . .
C148 C147 C146 99.7(12) . .
O62 C148 C147 110.7(9) . .
C160 O65 C157 111(2) . .
O65 C157 C158 94.2(16) . .
C159 C158 C157 93.2(17) . .
C160 C159 C158 87.7(16) . .
O65 C160 C159 101(3) . .
C136 O59 C133 112.4(7) . .
O59 C133 C134 101.5(6) . .
C135 C134 C133 101.9(6) . .
C134 C135 C136 103.7(6) . .
O59 C136 C135 105.2(7) . .
C164 O66 C161 131(5) . .
O66 C161 C162 93(6) . .
C161 C162 C163 104(5) . .
C164 C163 C162 101(5) . .
O66 C164 C163 102(6) . .
C128 O57 C125 107.5(8) . .
C126 C125 O57 101.4(9) . .
C125 C126 C127 101.9(12) . .
C128 C127 C126 102.4(8) . .
C127 C128 O57 107.0(10) . .
C178 N4 C177 142(4) . .
C178 N4 C179 117(3) . .
C177 N4 C179 100(3) . .
O71 C177 N4 113(3) . .

loop_
_geom_bond_atom_site_label_1
_geom_bond_atom_site_label_2
_geom_bond_distance
_geom_bond_site_symmetry_2
C1 C6 1.397(5) .
C1 C2 1.399(5) .
C1 C21 1.526(4) .
C2 C3 1.381(5) .
C3 O2 1.363(4) .
C3 C4 1.404(5) .
C4 C5 1.358(5) .
C4 O1 1.376(4) .
C5 C6 1.425(5) .
C6 C7 1.520(5) .
C7 C8 1.523(5) .
C8 C13 1.408(5) .
C8 C9 1.414(4) .
C9 C10 1.374(5) .
C10 O6 1.365(4) .
C10 C11 1.401(5) .
C11 O5 1.371(4) .
C11 C12 1.378(5) .
C12 C13 1.401(5) .
C13 C14 1.535(5) .
C14 C15 1.527(5) .
C15 C16 1.409(5) .
C15 C20 1.409(5) .
C16 C17 1.386(5) .
C17 O14 1.362(4) .
C17 C18 1.388(5) .
C18 O13 1.368(4) .
C18 C19 1.370(5) .
C19 C20 1.408(5) .
C20 C21 1.516(5) .
C22 C27 1.402(5) .
C22 C23 1.406(5) .
C22 C42 1.518(5) .
C23 C24 1.376(5) .
C24 O7 1.375(4) .
C24 C25 1.382(5) .
C25 C26 1.378(5) .
C25 O8 1.383(4) .
C26 C27 1.406(5) .
C27 C28 1.520(5) .
C28 C29 1.518(5) .
C29 C34 1.390(5) .
C29 C30 1.414(5) .
C30 C31 1.367(5) .
C31 O10 1.370(4) .
C31 C32 1.386(5) .
C32 O9 1.375(4) .
C32 C33 1.377(5) .
C33 C34 1.414(5) .
C34 C35 1.519(5) .
C35 C36 1.525(5) .
C36 C41 1.407(5) .
C36 C37 1.408(5) .
C37 C38 1.378(5) .
C38 O19 1.370(4) .
C38 C39 1.390(5) .
C39 C40 1.374(5) .
C39 O20 1.375(4) .
C40 C41 1.402(5) .
C41 C42 1.525(5) .
C43 C44 1.399(5) .
C43 C48 1.406(5) .
C43 C63 1.522(5) .
C44 C45 1.372(5) .
C45 O11 1.373(4) .
C45 C46 1.390(5) .
C46 O12 1.362(4) .
C46 C47 1.374(5) .
C47 C48 1.410(5) .
C48 C49 1.529(5) .
C49 C50 1.516(5) .
C50 C55 1.397(5) .
C50 C51 1.406(5) .
C51 C52 1.371(5) .
C52 O3 1.377(4) .
C52 C53 1.389(5) .
C53 O4 1.374(4) .
C53 C54 1.377(5) .
C54 C55 1.413(5) .
C55 C56 1.520(5) .
C56 C57 1.529(5) .
C57 C62 1.402(5) .
C57 C58 1.413(5) .
C58 C59 1.361(5) .
C59 O23 1.369(4) .
C59 C60 1.397(5) .
C60 O24 1.370(4) .
C60 C61 1.374(5) .
C61 C62 1.405(5) .
C62 C63 1.521(5) .
C64 C69 1.406(5) .
C64 C65 1.411(5) .
C64 C84 1.528(5) .
C65 C66 1.377(5) .
C66 O15 1.370(4) .
C66 C67 1.390(5) .
C67 O16 1.359(4) .
C67 C68 1.378(5) .
C68 C69 1.406(5) .
C69 C70 1.514(5) .
C70 C71 1.512(5) .
C71 C76 1.402(5) .
C71 C72 1.418(5) .
C72 C73 1.391(5) .
C73 O18 1.362(4) .
C73 C74 1.383(5) .
C74 O17 1.374(4) .
C74 C75 1.379(5) .
C75 C76 1.410(5) .
C76 C77 1.513(5) .
C77 C78 1.526(5) .
C78 C83 1.400(5) .
C78 C79 1.406(5) .
C79 C80 1.365(5) .
C80 O22 1.370(4) .
C80 C81 1.394(5) .
C81 O21 1.365(4) .
C81 C82 1.381(5) .
C82 C83 1.409(5) .
C83 C84 1.527(5) .
C97 C102 1.402(5) .
C97 C98 1.421(6) .
C97 Si2 1.844(4) .
C98 C99 1.375(6) .
C99 C100 1.402(7) .
C100 C101 1.366(7) .
C101 C102 1.396(6) .
C103 C108 1.379(6) .
C103 C104 1.404(6) .
C103 Si4 1.864(4) .
C104 C105 1.382(6) .
C105 C106 1.376(7) .
C106 C107 1.376(8) .
C107 C108 1.389(7) .
C109 C114 1.387(6) .
C109 C110 1.390(6) .
C109 Si5 1.876(4) .
C110 C111 1.385(7) .
C111 C112 1.373(8) .
C112 C113 1.366(8) .
C113 C114 1.373(7) .
C115 C120 1.383(5) .
C115 C116 1.391(5) .
C115 Si6 1.869(4) .
C116 C117 1.386(6) .
C117 C118 1.374(6) .
C118 C119 1.364(6) .
C119 C120 1.389(6) .
O1 Si1 1.763(3) .
O1 Na1 2.390(3) .
O2 Si1 1.743(2) .
O3 Si1 1.756(3) .
O3 Na1 2.325(3) .
O4 Si1 1.749(3) .
O5 Si2 1.741(3) .
O5 Na3 2.590(3) .
O6 Si2 1.758(2) .
O7 Si2 1.747(2) .
O7 Na3 2.370(3) .
O8 Si2 1.765(3) .
O9 Si3 1.750(3) .
O10 Si3 1.754(3) .
O11 Si3 1.760(3) .
O12 Si3 1.746(3) .
O13 Si4 1.751(3) .
O13 Na6A 2.546(5) .
O13 Na5B 2.863(8) 4_575
O14 Si4 1.750(3) .
O14 Na3 2.450(3) 3_576
O15 Si4 1.754(3) .
O15 Na6A 2.282(4) .
O16 Si4 1.752(3) .
O16 Na3 2.385(3) 3_576
O17 Si5 1.763(3) .
O17 Na6B 2.427(5) .
O18 Si5 1.729(3) .
O19 Si5 1.757(3) .
O19 Na6B 2.409(5) .
O20 Si5 1.758(3) .
O21 Si6 1.763(3) .
O21 Na4B 2.375(5) .
O21 Na4A 2.453(5) .
O22 Si6 1.746(3) .
O22 Na5A 2.294(4) .
O22 Na5B 2.723(8) .
O23 Si6 1.750(3) .
O23 Na4A 2.316(5) .
O23 Na4B 2.391(6) .
O24 Si6 1.755(3) .
O24 Na5A 2.481(4) .
O25 Na1 2.360(3) .
O25 Na2 2.444(3) .
O26 Na1 2.381(3) .
O26 Na2 2.508(3) .
O27 Na1 2.391(3) .
O28 Na2 2.421(3) .
O29 Na2 2.356(3) .
O29 Na2 2.405(3) 3_476
O31 Na3 2.358(4) .
Na1 Si1 3.3619(18) .
Na1 Na2 3.449(2) .
Na2 O30B 2.282(9) .
Na2 O30A 2.386(7) .
Na2 O29 2.405(3) 3_476
Na2 Na2 3.388(3) 3_476
Na3 O32A 2.262(6) .
Na3 O16 2.385(3) 3_576
Na3 O32B 2.412(11) .
Na3 O14 2.450(3) 3_576
Na3 Si4 3.4021(19) 3_576
Na3 Si2 3.4045(18) .
Si1 C85A 1.861(4) .
Si3 C91 1.867(4) .
Si4 Na6A 3.401(4) .
Si4 Na3 3.4019(19) 3_576
Si5 Na6B 3.422(4) .
Si6 Na4A 3.238(5) .
Si6 Na5A 3.352(3) .
Si6 Na4B 3.365(5) .
C180 C185 1.24(2) .
C180 C181 1.33(2) .
C181 C182 1.272(17) .
C182 C183 1.304(18) .
C183 C184 1.359(16) .
C184 C185 1.246(16) .
O68 C169 1.245(13) .
C169 N1 1.364(17) .
N1 C170 1.37(2) .
N1 C171 1.531(16) .
C171 N3 1.43(3) .
C85A C90B 1.26(3) .
C85A C86B 1.401(12) .
C85A C90A 1.421(12) .
C85A C86A 1.430(13) .
C86A C87A 1.388(19) .
C87A C88A 1.33(3) .
C88A C89A 1.51(3) .
C89A C90A 1.403(19) .
O70 C172 1.33(2) .
C172 N3 1.20(5) .
N3 C173 1.50(6) .
C86B C87B 1.349(18) .
C87B C88B 1.381(19) .
C88B C89B 1.21(3) .
C89B C90B 1.34(4) .
Na4A O33A 2.03(2) .
Na4A O62 2.372(9) 4_575
Na4A O34A 2.49(4) .
Na4A O35A 2.91(2) .
Na5A O36A 2.319(8) .
Na5A O69 2.348(8) .
Na5A O38A 2.362(7) .
Na5A Na6A 3.443(6) 4_576
O36A Na6A 2.422(9) 4_576
O38A Na6A 2.553(8) 4_576
Na6A O39A 1.67(2) .
Na6A O36A 2.422(9) 4_575
Na6A O40A 2.533(12) 4_575
Na6A O38A 2.553(8) 4_575
Na6A Na5A 3.443(6) 4_575
O40A Na6A 2.533(12) 4_576
O69 C174 1.182(11) .
C174 N2 1.380(15) .
N2 C175 1.368(15) .
N2 C176 1.374(11) .
Na4B O35B 1.713(12) .
Na4B O34B 2.311(10) .
Na4B O33B 2.477(10) .
Na5B O36B 2.44(2) .
Na5B O13 2.863(8) 4_576
Na5B O38B 2.878(13) .
O38B Na6B 2.348(9) .
Na6B O41C 2.189(19) .
Na6B O41B 2.350(14) .
Na6B O40B 2.394(14) .
Na6B O50B 2.43(3) .
O41B O41C 1.00(3) .
C91 C92B 1.32(2) .
C91 C96A 1.373(10) .
C91 C92A 1.409(8) .
C91 C96B 1.55(4) .
C92A C93A 1.374(14) .
C93A C94A 1.420(18) .
C94A C95A 1.359(19) .
C95A C96A 1.400(14) .
C92B C93B 1.34(6) .
C93B C94B 1.44(5) .
C94B C95B 1.23(11) .
C95B C96B 1.23(10) .
O56 C121 1.410(10) .
O56 C124 1.435(17) .
C121 C122 1.527(12) .
C122 C123 1.409(14) .
C123 C124 1.43(2) .
O67 C165 1.42(5) .
O67 C168 1.461(19) .
C165 C166 1.54(2) .
C166 C167 1.38(3) .
C167 C168 1.583(19) .
C186 C187 1.429(17) .
C186 C191 1.451(18) .
C187 C188 1.426(18) .
C188 C189 1.475(18) .
C189 C190 1.468(17) .
C190 C191 1.444(18) .
C192 C197 1.446(18) .
C192 C193 1.449(17) .
C193 C194 1.406(14) .
C194 C195 1.461(14) .
C195 C196 1.446(15) .
C196 C197 1.486(18) .
O58 C129 1.384(15) .
O58 C132 1.451(13) .
C129 C130 1.525(16) .
C130 C131 1.539(15) .
C131 C132 1.503(12) .
O60 C140 1.380(13) .
O60 C137 1.442(12) .
C137 C138 1.409(12) .
C138 C139 1.457(13) .
C139 C140 1.454(14) .
O63 C152 1.33(5) .
O63 C149 1.44(2) .
C149 C150 1.88(13) .
C150 C151 1.21(8) .
C151 C152 1.54(2) .
O61 C144 1.395(15) .
O61 C141 1.513(17) .
C141 C142 1.488(17) .
C142 C143 1.514(16) .
C143 C144 1.482(13) .
O64 C156 1.42(5) .
O64 C153 1.71(4) .
C153 C154 1.41(6) .
C154 C155 1.55(2) .
C155 C156 1.54(2) .
O62 C145 1.430(15) .
O62 C148 1.430(13) .
O62 Na4A 2.372(9) 4_576
C145 C146 1.536(18) .
C146 C147 1.59(3) .
C147 C148 1.487(15) .
O65 C160 1.16(5) .
O65 C157 1.471(19) .
C157 C158 1.568(19) .
C158 C159 1.49(2) .
C159 C160 1.47(2) .
O59 C136 1.402(10) .
O59 C133 1.409(12) .
C133 C134 1.542(12) .
C134 C135 1.457(12) .
C135 C136 1.458(11) .
O66 C164 1.42(2) .
O66 C161 1.49(9) .
C161 C162 1.68(10) .
C162 C163 1.80(11) .
C163 C164 1.52(9) .
O57 C128 1.441(10) .
O57 C125 1.498(12) .
C125 C126 1.451(15) .
C126 C127 1.526(15) .
C127 C128 1.435(17) .
O71 C177 1.28(2) .
C178 N4 1.396(18) .
N4 C177 1.457(14) .
N4 C179 1.50(6) .

loop_
_geom_torsion_atom_site_label_1
_geom_torsion_atom_site_label_2
_geom_torsion_atom_site_label_3
_geom_torsion_atom_site_label_4
_geom_torsion
_geom_torsion_site_symmetry_1
_geom_torsion_site_symmetry_4
C6 C1 C2 C3 -1.1(5) . .
C21 C1 C2 C3 176.5(3) . .
C1 C2 C3 O2 -176.1(3) . .
C1 C2 C3 C4 1.6(5) . .
O2 C3 C4 C5 177.9(3) . .
C2 C3 C4 C5 -0.1(5) . .
O2 C3 C4 O1 -1.6(4) . .
C2 C3 C4 O1 -179.5(3) . .
O1 C4 C5 C6 177.4(3) . .
C3 C4 C5 C6 -2.0(5) . .
C2 C1 C6 C5 -0.9(5) . .
C21 C1 C6 C5 -178.4(3) . .
C2 C1 C6 C7 175.2(3) . .
C21 C1 C6 C7 -2.2(5) . .
C4 C5 C6 C1 2.4(5) . .
C4 C5 C6 C7 -173.9(3) . .
C1 C6 C7 C8 -93.9(4) . .
C5 C6 C7 C8 82.3(4) . .
C6 C7 C8 C13 97.4(4) . .
C6 C7 C8 C9 -81.4(4) . .
C13 C8 C9 C10 -0.2(5) . .
C7 C8 C9 C10 178.6(3) . .
C8 C9 C10 O6 -176.9(3) . .
C8 C9 C10 C11 3.3(5) . .
O6 C10 C11 O5 -1.7(4) . .
C9 C10 C11 O5 178.1(3) . .
O6 C10 C11 C12 177.0(3) . .
C9 C10 C11 C12 -3.2(5) . .
O5 C11 C12 C13 178.4(3) . .
C10 C11 C12 C13 0.0(5) . .
C11 C12 C13 C8 3.0(5) . .
C11 C12 C13 C14 -176.1(3) . .
C9 C8 C13 C12 -2.9(5) . .
C7 C8 C13 C12 178.4(3) . .
C9 C8 C13 C14 176.2(3) . .
C7 C8 C13 C14 -2.5(5) . .
C12 C13 C14 C15 85.6(4) . .
C8 C13 C14 C15 -93.5(4) . .
C13 C14 C15 C16 -84.7(4) . .
C13 C14 C15 C20 94.4(4) . .
C20 C15 C16 C17 -1.2(5) . .
C14 C15 C16 C17 178.0(3) . .
C15 C16 C17 O14 -178.0(3) . .
C15 C16 C17 C18 0.7(5) . .
O14 C17 C18 O13 0.0(4) . .
C16 C17 C18 O13 -178.9(3) . .
O14 C17 C18 C19 179.6(3) . .
C16 C17 C18 C19 0.7(5) . .
O13 C18 C19 C20 178.0(3) . .
C17 C18 C19 C20 -1.5(5) . .
C18 C19 C20 C15 1.0(5) . .
C18 C19 C20 C21 -178.2(3) . .
C16 C15 C20 C19 0.3(5) . .
C14 C15 C20 C19 -178.8(3) . .
C16 C15 C20 C21 179.5(3) . .
C14 C15 C20 C21 0.4(5) . .
C19 C20 C21 C1 83.3(4) . .
C15 C20 C21 C1 -95.9(4) . .
C6 C1 C21 C20 97.2(4) . .
C2 C1 C21 C20 -80.3(4) . .
C27 C22 C23 C24 -3.0(5) . .
C42 C22 C23 C24 172.6(3) . .
C22 C23 C24 O7 -178.8(3) . .
C22 C23 C24 C25 -1.6(5) . .
O7 C24 C25 C26 -177.5(3) . .
C23 C24 C25 C26 4.9(5) . .
O7 C24 C25 O8 2.2(4) . .
C23 C24 C25 O8 -175.4(3) . .
C24 C25 C26 C27 -3.5(5) . .
O8 C25 C26 C27 176.9(3) . .
C23 C22 C27 C26 4.3(5) . .
C42 C22 C27 C26 -171.0(3) . .
C23 C22 C27 C28 -178.2(3) . .
C42 C22 C27 C28 6.5(5) . .
C25 C26 C27 C22 -1.1(5) . .
C25 C26 C27 C28 -178.8(3) . .
C22 C27 C28 C29 -100.7(4) . .
C26 C27 C28 C29 76.9(4) . .
C27 C28 C29 C34 94.9(4) . .
C27 C28 C29 C30 -82.0(4) . .
C34 C29 C30 C31 -2.0(5) . .
C28 C29 C30 C31 174.9(3) . .
C29 C30 C31 O10 -176.5(3) . .
C29 C30 C31 C32 2.9(5) . .
C30 C31 C32 O9 178.9(3) . .
O10 C31 C32 O9 -1.5(4) . .
C30 C31 C32 C33 -1.5(6) . .
O10 C31 C32 C33 178.0(3) . .
O9 C32 C33 C34 178.6(3) . .
C31 C32 C33 C34 -0.9(5) . .
C30 C29 C34 C33 -0.3(5) . .
C28 C29 C34 C33 -177.1(3) . .
C30 C29 C34 C35 176.0(3) . .
C28 C29 C34 C35 -0.7(5) . .
C32 C33 C34 C29 1.7(5) . .
C32 C33 C34 C35 -174.8(3) . .
C29 C34 C35 C36 -92.6(4) . .
C33 C34 C35 C36 83.9(4) . .
C34 C35 C36 C41 97.3(4) . .
C34 C35 C36 C37 -80.9(4) . .
C41 C36 C37 C38 0.0(5) . .
C35 C36 C37 C38 178.4(3) . .
C36 C37 C38 O19 -179.4(3) . .
C36 C37 C38 C39 0.9(5) . .
O19 C38 C39 C40 179.0(3) . .
C37 C38 C39 C40 -1.2(5) . .
O19 C38 C39 O20 0.0(4) . .
C37 C38 C39 O20 179.7(3) . .
O20 C39 C40 C41 179.5(3) . .
C38 C39 C40 C41 0.6(5) . .
C39 C40 C41 C36 0.3(5) . .
C39 C40 C41 C42 -177.6(3) . .
C37 C36 C41 C40 -0.6(5) . .
C35 C36 C41 C40 -178.8(3) . .
C37 C36 C41 C42 177.1(3) . .
C35 C36 C41 C42 -1.1(5) . .
C27 C22 C42 C41 90.5(4) . .
C23 C22 C42 C41 -85.0(4) . .
C40 C41 C42 C22 82.4(4) . .
C36 C41 C42 C22 -95.4(4) . .
C48 C43 C44 C45 -1.7(5) . .
C63 C43 C44 C45 178.2(3) . .
C43 C44 C45 O11 -179.8(3) . .
C43 C44 C45 C46 -0.9(5) . .
C44 C45 C46 O12 -176.7(3) . .
O11 C45 C46 O12 2.4(4) . .
C44 C45 C46 C47 2.6(5) . .
O11 C45 C46 C47 -178.3(3) . .
O12 C46 C47 C48 177.6(3) . .
C45 C46 C47 C48 -1.7(5) . .
C44 C43 C48 C47 2.6(5) . .
C63 C43 C48 C47 -177.3(3) . .
C44 C43 C48 C49 -178.9(3) . .
C63 C43 C48 C49 1.2(5) . .
C46 C47 C48 C43 -1.0(5) . .
C46 C47 C48 C49 -179.5(3) . .
C43 C48 C49 C50 -95.3(4) . .
C47 C48 C49 C50 83.2(4) . .
C48 C49 C50 C55 96.2(4) . .
C48 C49 C50 C51 -81.7(4) . .
C55 C50 C51 C52 -0.3(5) . .
C49 C50 C51 C52 177.7(3) . .
C50 C51 C52 O3 -178.5(3) . .
C50 C51 C52 C53 -0.1(5) . .
C51 C52 C53 O4 -177.7(3) . .
O3 C52 C53 O4 1.0(4) . .
C51 C52 C53 C54 0.2(5) . .
O3 C52 C53 C54 178.8(3) . .
O4 C53 C54 C55 177.7(3) . .
C52 C53 C54 C55 0.1(5) . .
C51 C50 C55 C54 0.6(5) . .
C49 C50 C55 C54 -177.3(3) . .
C51 C50 C55 C56 177.2(3) . .
C49 C50 C55 C56 -0.7(5) . .
C53 C54 C55 C50 -0.5(5) . .
C53 C54 C55 C56 -177.3(3) . .
C50 C55 C56 C57 -95.4(4) . .
C54 C55 C56 C57 81.2(4) . .
C55 C56 C57 C62 94.7(4) . .
C55 C56 C57 C58 -81.5(4) . .
C62 C57 C58 C59 -0.6(5) . .
C56 C57 C58 C59 175.7(3) . .
C57 C58 C59 O23 -177.0(3) . .
C57 C58 C59 C60 1.5(5) . .
C58 C59 C60 O24 -178.9(3) . .
O23 C59 C60 O24 -0.2(4) . .
C58 C59 C60 C61 -1.3(5) . .
O23 C59 C60 C61 177.3(3) . .
O24 C60 C61 C62 177.5(3) . .
C59 C60 C61 C62 0.3(5) . .
C58 C57 C62 C61 -0.4(5) . .
C56 C57 C62 C61 -176.4(3) . .
C58 C57 C62 C63 178.0(3) . .
C56 C57 C62 C63 2.0(5) . .
C60 C61 C62 C57 0.5(5) . .
C60 C61 C62 C63 -178.0(3) . .
C57 C62 C63 C43 -97.0(4) . .
C61 C62 C63 C43 81.4(4) . .
C44 C43 C63 C62 -86.4(4) . .
C48 C43 C63 C62 93.5(4) . .
C69 C64 C65 C66 0.5(5) . .
C84 C64 C65 C66 177.4(3) . .
C64 C65 C66 O15 -178.1(3) . .
C64 C65 C66 C67 1.7(5) . .
O15 C66 C67 O16 -1.3(4) . .
C65 C66 C67 O16 178.9(3) . .
O15 C66 C67 C68 177.9(3) . .
C65 C66 C67 C68 -1.9(5) . .
O16 C67 C68 C69 178.9(3) . .
C66 C67 C68 C69 -0.1(5) . .
C65 C64 C69 C68 -2.4(5) . .
C84 C64 C69 C68 -179.2(3) . .
C65 C64 C69 C70 175.2(3) . .
C84 C64 C69 C70 -1.5(5) . .
C67 C68 C69 C64 2.2(5) . .
C67 C68 C69 C70 -175.6(3) . .
C64 C69 C70 C71 -93.7(4) . .
C68 C69 C70 C71 84.0(4) . .
C69 C70 C71 C76 98.7(4) . .
C69 C70 C71 C72 -79.8(4) . .
C76 C71 C72 C73 -0.5(5) . .
C70 C71 C72 C73 178.1(3) . .
C71 C72 C73 O18 -176.5(3) . .
C71 C72 C73 C74 2.1(5) . .
O18 C73 C74 O17 -0.8(4) . .
C72 C73 C74 O17 -179.6(3) . .
O18 C73 C74 C75 177.2(3) . .
C72 C73 C74 C75 -1.5(5) . .
O17 C74 C75 C76 177.1(3) . .
C73 C74 C75 C76 -0.7(5) . .
C72 C71 C76 C75 -1.7(5) . .
C70 C71 C76 C75 179.9(3) . .
C72 C71 C76 C77 172.6(3) . .
C70 C71 C76 C77 -5.8(5) . .
C74 C75 C76 C71 2.3(5) . .
C74 C75 C76 C77 -172.3(3) . .
C71 C76 C77 C78 -92.2(4) . .
C75 C76 C77 C78 82.3(4) . .
C76 C77 C78 C83 98.6(4) . .
C76 C77 C78 C79 -78.5(4) . .
C83 C78 C79 C80 0.9(5) . .
C77 C78 C79 C80 178.1(3) . .
C78 C79 C80 O22 -179.1(3) . .
C78 C79 C80 C81 0.6(5) . .
C79 C80 C81 O21 179.6(3) . .
O22 C80 C81 O21 -0.6(4) . .
C79 C80 C81 C82 -1.1(5) . .
O22 C80 C81 C82 178.6(3) . .
O21 C81 C82 C83 179.2(3) . .
C80 C81 C82 C83 0.1(5) . .
C79 C78 C83 C82 -1.9(5) . .
C77 C78 C83 C82 -179.0(3) . .
C79 C78 C83 C84 173.9(3) . .
C77 C78 C83 C84 -3.2(5) . .
C81 C82 C83 C78 1.4(5) . .
C81 C82 C83 C84 -174.7(3) . .
C69 C64 C84 C83 95.2(4) . .
C65 C64 C84 C83 -81.6(4) . .
C78 C83 C84 C64 -92.7(4) . .
C82 C83 C84 C64 83.2(4) . .
C102 C97 C98 C99 2.3(6) . .
Si2 C97 C98 C99 175.8(3) . .
C97 C98 C99 C100 -1.1(7) . .
C98 C99 C100 C101 -0.2(7) . .
C99 C100 C101 C102 0.2(7) . .
C100 C101 C102 C97 1.2(7) . .
C98 C97 C102 C101 -2.4(6) . .
Si2 C97 C102 C101 -176.0(3) . .
C108 C103 C104 C105 -2.3(6) . .
Si4 C103 C104 C105 176.9(3) . .
C103 C104 C105 C106 -0.2(6) . .
C104 C105 C106 C107 1.7(7) . .
C105 C106 C107 C108 -0.6(9) . .
C104 C103 C108 C107 3.4(7) . .
Si4 C103 C108 C107 -175.8(4) . .
C106 C107 C108 C103 -2.1(9) . .
C114 C109 C110 C111 -0.8(8) . .
Si5 C109 C110 C111 -175.7(5) . .
C109 C110 C111 C112 -1.4(11) . .
C110 C111 C112 C113 2.0(13) . .
C111 C112 C113 C114 -0.4(13) . .
C112 C113 C114 C109 -1.9(11) . .
C110 C109 C114 C113 2.5(8) . .
Si5 C109 C114 C113 177.5(5) . .
C120 C115 C116 C117 1.3(7) . .
Si6 C115 C116 C117 -177.6(4) . .
C115 C116 C117 C118 0.0(8) . .
C116 C117 C118 C119 -1.7(7) . .
C117 C118 C119 C120 2.0(7) . .
C116 C115 C120 C119 -1.0(7) . .
Si6 C115 C120 C119 177.9(4) . .
C118 C119 C120 C115 -0.6(8) . .
C5 C4 O1 Si1 175.7(3) . .
C3 C4 O1 Si1 -4.8(3) . .
C5 C4 O1 Na1 -32.8(5) . .
C3 C4 O1 Na1 146.6(2) . .
C2 C3 O2 Si1 -174.8(3) . .
C4 C3 O2 Si1 7.4(3) . .
C51 C52 O3 Si1 -171.8(3) . .
C53 C52 O3 Si1 9.6(3) . .
C51 C52 O3 Na1 22.8(5) . .
C53 C52 O3 Na1 -155.8(2) . .
C54 C53 O4 Si1 171.2(3) . .
C52 C53 O4 Si1 -11.1(4) . .
C12 C11 O5 Si2 176.0(3) . .
C10 C11 O5 Si2 -5.5(4) . .
C12 C11 O5 Na3 4.7(7) . .
C10 C11 O5 Na3 -176.8(3) . .
C9 C10 O6 Si2 -171.8(3) . .
C11 C10 O6 Si2 8.0(4) . .
C23 C24 O7 Si2 -176.4(3) . .
C25 C24 O7 Si2 6.2(3) . .
C23 C24 O7 Na3 -2.4(5) . .
C25 C24 O7 Na3 -179.8(2) . .
C26 C25 O8 Si2 170.2(3) . .
C24 C25 O8 Si2 -9.5(4) . .
C33 C32 O9 Si3 173.4(3) . .
C31 C32 O9 Si3 -7.0(4) . .
C30 C31 O10 Si3 -171.1(3) . .
C32 C31 O10 Si3 9.4(4) . .
C44 C45 O11 Si3 -178.7(3) . .
C46 C45 O11 Si3 2.3(4) . .
C47 C46 O12 Si3 174.7(3) . .
C45 C46 O12 Si3 -6.0(4) . .
C19 C18 O13 Si4 171.9(3) . .
C17 C18 O13 Si4 -8.5(4) . .
C19 C18 O13 Na6A -35.3(6) . .
C17 C18 O13 Na6A 144.3(3) . .
C19 C18 O13 Na5B 33.5(5) . 4_575
C17 C18 O13 Na5B -146.9(3) . 4_575
C16 C17 O14 Si4 -172.6(3) . .
C18 C17 O14 Si4 8.6(4) . .
C16 C17 O14 Na3 24.0(6) . 3_576
C18 C17 O14 Na3 -154.8(3) . 3_576
C65 C66 O15 Si4 -173.5(3) . .
C67 C66 O15 Si4 6.7(4) . .
C65 C66 O15 Na6A 23.6(5) . .
C67 C66 O15 Na6A -156.2(3) . .
C68 C67 O16 Si4 176.2(3) . .
C66 C67 O16 Si4 -4.8(4) . .
C68 C67 O16 Na3 -30.7(5) . 3_576
C66 C67 O16 Na3 148.3(3) . 3_576
C75 C74 O17 Si5 177.6(3) . .
C73 C74 O17 Si5 -4.5(4) . .
C75 C74 O17 Na6B -29.5(5) . .
C73 C74 O17 Na6B 148.4(3) . .
C74 C73 O18 Si5 5.9(4) . .
C72 C73 O18 Si5 -175.4(3) . .
C37 C38 O19 Si5 -166.2(3) . .
C39 C38 O19 Si5 13.5(4) . .
C37 C38 O19 Na6B 13.6(6) . .
C39 C38 O19 Na6B -166.7(3) . .
C40 C39 O20 Si5 167.6(3) . .
C38 C39 O20 Si5 -13.5(4) . .
C82 C81 O21 Si6 171.2(3) . .
C80 C81 O21 Si6 -9.6(4) . .
C82 C81 O21 Na4B -21.3(6) . .
C80 C81 O21 Na4B 157.9(4) . .
C82 C81 O21 Na4A 10.6(7) . .
C80 C81 O21 Na4A -170.2(4) . .
C79 C80 O22 Si6 -169.5(3) . .
C81 C80 O22 Si6 10.7(4) . .
C79 C80 O22 Na5A 41.4(5) . .
C81 C80 O22 Na5A -138.4(3) . .
C79 C80 O22 Na5B 12.1(5) . .
C81 C80 O22 Na5B -167.7(3) . .
C58 C59 O23 Si6 -174.0(3) . .
C60 C59 O23 Si6 7.4(4) . .
C58 C59 O23 Na4A -16.2(6) . .
C60 C59 O23 Na4A 165.2(3) . .
C58 C59 O23 Na4B 16.4(6) . .
C60 C59 O23 Na4B -162.2(4) . .
C61 C60 O24 Si6 175.6(3) . .
C59 C60 O24 Si6 -7.0(4) . .
C61 C60 O24 Na5A -49.5(5) . .
C59 C60 O24 Na5A 127.8(3) . .
C52 O3 Na1 O25 -128.4(3) . .
Si1 O3 Na1 O25 65.98(18) . .
C52 O3 Na1 O26 107.5(3) . .
Si1 O3 Na1 O26 -58.18(19) . .
C52 O3 Na1 O1 163.7(3) . .
Si1 O3 Na1 O1 -1.92(11) . .
C52 O3 Na1 O27 8.3(3) . .
Si1 O3 Na1 O27 -157.37(13) . .
C52 O3 Na1 Si1 165.6(4) . .
C52 O3 Na1 Na2 -179.8(3) . .
Si1 O3 Na1 Na2 14.5(4) . .
Na2 O25 Na1 O3 -158.78(11) . .
Na2 O25 Na1 O26 -17.85(11) . .
Na2 O25 Na1 O1 -105.86(11) . .
Na2 O25 Na1 O27 67.91(14) . .
Na2 O25 Na1 Si1 -130.43(8) . .
Na2 O26 Na1 O3 154.51(12) . .
Na2 O26 Na1 O25 17.37(10) . .
Na2 O26 Na1 O1 108.77(10) . .
Na2 O26 Na1 O27 -97.57(10) . .
Na2 O26 Na1 Si1 127.89(7) . .
C4 O1 Na1 O3 -150.6(3) . .
Si1 O1 Na1 O3 1.88(11) . .
C4 O1 Na1 O25 79.0(3) . .
Si1 O1 Na1 O25 -128.49(14) . .
C4 O1 Na1 O26 -9.9(3) . .
Si1 O1 Na1 O26 142.56(13) . .
C4 O1 Na1 O27 -88.4(4) . .
Si1 O1 Na1 O27 64.1(3) . .
C4 O1 Na1 Si1 -152.5(4) . .
C4 O1 Na1 Na2 34.8(3) . .
Si1 O1 Na1 Na2 -172.67(10) . .
Na2 O29 Na2 O30B 173.9(3) 3_476 .
Na2 O29 Na2 O30A 170.76(19) 3_476 .
Na2 O29 Na2 O29 -0.001(2) 3_476 3_476
Na2 O29 Na2 O28 79.57(10) 3_476 .
Na2 O29 Na2 O25 -52.0(5) 3_476 .
Na2 O29 Na2 O26 -82.65(9) 3_476 .
Na2 O29 Na2 Na1 -63.35(10) 3_476 .
Na1 O25 Na2 O30B 122.6(3) . .
Na1 O25 Na2 O29 -13.7(6) . .
Na1 O25 Na2 O30A 122.54(19) . .
Na1 O25 Na2 O29 -66.22(11) . 3_476
Na1 O25 Na2 O28 -144.65(11) . .
Na1 O25 Na2 O26 17.00(10) . .
Na1 O25 Na2 Na2 -57.75(14) . 3_476
Na1 O26 Na2 O30B -95.7(4) . .
Na1 O26 Na2 O29 156.83(10) . .
Na1 O26 Na2 O30A -116.94(19) . .
Na1 O26 Na2 O29 66.94(10) . 3_476
Na1 O26 Na2 O28 80.9(4) . .
Na1 O26 Na2 O25 -16.84(11) . .
Na1 O26 Na2 Na2 111.42(9) . 3_476
O3 Na1 Na2 O30B 6.1(4) . .
O25 Na1 Na2 O30B -59.1(3) . .
O26 Na1 Na2 O30B 96.0(3) . .
O1 Na1 Na2 O30B 20.5(3) . .
O27 Na1 Na2 O30B 178.3(3) . .
Si1 Na1 Na2 O30B 15.6(3) . .
O3 Na1 Na2 O29 -118.4(3) . .
O25 Na1 Na2 O29 176.44(15) . .
O26 Na1 Na2 O29 -28.49(13) . .
O1 Na1 Na2 O29 -103.93(12) . .
O27 Na1 Na2 O29 53.82(13) . .
Si1 Na1 Na2 O29 -108.86(11) . .
O3 Na1 Na2 O30A -7.9(4) . .
O25 Na1 Na2 O30A -73.1(2) . .
O26 Na1 Na2 O30A 82.0(2) . .
O1 Na1 Na2 O30A 6.5(2) . .
O27 Na1 Na2 O30A 164.3(2) . .
Si1 Na1 Na2 O30A 1.6(2) . .
O3 Na1 Na2 O29 168.2(3) . 3_476
O25 Na1 Na2 O29 103.03(13) . 3_476
O26 Na1 Na2 O29 -101.90(12) . 3_476
O1 Na1 Na2 O29 -177.34(11) . 3_476
O27 Na1 Na2 O29 -19.59(10) . 3_476
Si1 Na1 Na2 O29 177.73(10) . 3_476
O3 Na1 Na2 O28 114.3(3) . .
O25 Na1 Na2 O28 49.13(15) . .
O26 Na1 Na2 O28 -155.80(15) . .
O1 Na1 Na2 O28 128.76(12) . .
O27 Na1 Na2 O28 -73.49(14) . .
Si1 Na1 Na2 O28 123.83(11) . .
O3 Na1 Na2 O25 65.2(3) . .
O26 Na1 Na2 O25 155.07(15) . .
O1 Na1 Na2 O25 79.63(13) . .
O27 Na1 Na2 O25 -122.62(14) . .
Si1 Na1 Na2 O25 74.70(13) . .
O3 Na1 Na2 O26 -89.9(3) . .
O25 Na1 Na2 O26 -155.07(15) . .
O1 Na1 Na2 O26 -75.44(12) . .
O27 Na1 Na2 O26 82.31(12) . .
Si1 Na1 Na2 O26 -80.37(11) . .
O3 Na1 Na2 Na2 -158.2(3) . 3_476
O25 Na1 Na2 Na2 136.60(13) . 3_476
O26 Na1 Na2 Na2 -68.33(10) . 3_476
O1 Na1 Na2 Na2 -143.78(9) . 3_476
O27 Na1 Na2 Na2 13.97(10) . 3_476
Si1 Na1 Na2 Na2 -148.70(7) . 3_476
C24 O7 Na3 O32A 83.8(3) . .
Si2 O7 Na3 O32A -102.0(2) . .
C24 O7 Na3 O31 -160.2(3) . .
Si2 O7 Na3 O31 13.9(3) . .
C24 O7 Na3 O16 -76.5(3) . 3_576
Si2 O7 Na3 O16 97.63(13) . 3_576
C24 O7 Na3 O32B 76.9(4) . .
Si2 O7 Na3 O32B -109.0(3) . .
C24 O7 Na3 O14 -18.3(3) . 3_576
Si2 O7 Na3 O14 155.82(12) . 3_576
C24 O7 Na3 O5 165.7(3) . .
Si2 O7 Na3 O5 -20.15(11) . .
C24 O7 Na3 Si4 -47.7(3) . 3_576
Si2 O7 Na3 Si4 126.39(11) . 3_576
C24 O7 Na3 Si2 -174.1(4) . .
C11 O5 Na3 O32A -75.6(4) . .
Si2 O5 Na3 O32A 112.6(2) . .
C11 O5 Na3 O31 32.1(4) . .
Si2 O5 Na3 O31 -139.77(15) . .
C11 O5 Na3 O7 -168.9(4) . .
Si2 O5 Na3 O7 19.30(11) . .
C11 O5 Na3 O16 115.3(4) . 3_576
Si2 O5 Na3 O16 -56.49(15) . 3_576
C11 O5 Na3 O32B -65.0(5) . .
Si2 O5 Na3 O32B 123.1(3) . .
C11 O5 Na3 O14 -179.4(4) . 3_576
Si2 O5 Na3 O14 8.8(4) . 3_576
C11 O5 Na3 Si4 134.6(4) . 3_576
Si2 O5 Na3 Si4 -37.24(19) . 3_576
C11 O5 Na3 Si2 171.8(5) . .
C3 O2 Si1 O4 -161.7(2) . .
C3 O2 Si1 O3 -82.9(3) . .
C3 O2 Si1 O1 -8.3(2) . .
C3 O2 Si1 C85A 97.0(3) . .
C3 O2 Si1 Na1 -31.4(3) . .
C53 O4 Si1 O2 163.2(2) . .
C53 O4 Si1 O3 13.6(2) . .
C53 O4 Si1 O1 85.6(3) . .
C53 O4 Si1 C85A -92.1(2) . .
C53 O4 Si1 Na1 32.3(3) . .
C52 O3 Si1 O2 -91.0(3) . .
Na1 O3 Si1 O2 78.3(3) . .
C52 O3 Si1 O4 -13.2(2) . .
Na1 O3 Si1 O4 156.18(14) . .
C52 O3 Si1 O1 -167.1(2) . .
Na1 O3 Si1 O1 2.26(13) . .
C52 O3 Si1 C85A 89.1(3) . .
Na1 O3 Si1 C85A -101.57(18) . .
C52 O3 Si1 Na1 -169.3(3) . .
C4 O1 Si1 O2 7.4(2) . .
Na1 O1 Si1 O2 -152.09(13) . .
C4 O1 Si1 O4 84.1(3) . .
Na1 O1 Si1 O4 -75.4(3) . .
C4 O1 Si1 O3 157.3(2) . .
Na1 O1 Si1 O3 -2.16(12) . .
C4 O1 Si1 C85A -98.1(2) . .
Na1 O1 Si1 C85A 102.35(16) . .
C4 O1 Si1 Na1 159.5(3) . .
O3 Na1 Si1 O2 -141.49(18) . .
O25 Na1 Si1 O2 91.27(15) . .
O26 Na1 Si1 O2 -5.59(15) . .
O1 Na1 Si1 O2 35.20(16) . .
O27 Na1 Si1 O2 -111.45(16) . .
Na2 Na1 Si1 O2 44.85(14) . .
O3 Na1 Si1 O4 -29.51(17) . .
O25 Na1 Si1 O4 -156.76(14) . .
O26 Na1 Si1 O4 106.38(14) . .
O1 Na1 Si1 O4 147.18(17) . .
O27 Na1 Si1 O4 0.53(18) . .
Na2 Na1 Si1 O4 156.83(12) . .
O25 Na1 Si1 O3 -127.24(17) . .
O26 Na1 Si1 O3 135.90(16) . .
O1 Na1 Si1 O3 176.69(19) . .
O27 Na1 Si1 O3 30.04(17) . .
Na2 Na1 Si1 O3 -173.66(16) . .
O3 Na1 Si1 O1 -176.69(19) . .
O25 Na1 Si1 O1 56.06(15) . .
O26 Na1 Si1 O1 -40.79(14) . .
O27 Na1 Si1 O1 -146.65(18) . .
Na2 Na1 Si1 O1 9.65(13) . .
O3 Na1 Si1 C85A 91.8(2) . .
O25 Na1 Si1 C85A -35.48(18) . .
O26 Na1 Si1 C85A -132.34(17) . .
O1 Na1 Si1 C85A -91.55(19) . .
O27 Na1 Si1 C85A 121.80(19) . .
Na2 Na1 Si1 C85A -81.90(17) . .
C11 O5 Si2 O7 163.2(3) . .
Na3 O5 Si2 O7 -21.91(12) . .
C11 O5 Si2 O6 8.3(2) . .
Na3 O5 Si2 O6 -176.86(12) . .
C11 O5 Si2 O8 87.0(3) . .
Na3 O5 Si2 O8 -98.1(2) . .
C11 O5 Si2 C97 -92.9(3) . .
Na3 O5 Si2 C97 81.94(16) . .
C11 O5 Si2 Na3 -174.9(3) . .
C24 O7 Si2 O5 -159.2(2) . .
Na3 O7 Si2 O5 25.24(13) . .
C24 O7 Si2 O6 -85.2(3) . .
Na3 O7 Si2 O6 99.2(3) . .
C24 O7 Si2 O8 -9.5(2) . .
Na3 O7 Si2 O8 174.95(13) . .
C24 O7 Si2 C97 92.1(2) . .
Na3 O7 Si2 C97 -83.49(16) . .
C24 O7 Si2 Na3 175.6(3) . .
C10 O6 Si2 O5 -9.2(2) . .
C10 O6 Si2 O7 -82.1(3) . .
C10 O6 Si2 O8 -158.4(2) . .
C10 O6 Si2 C97 100.6(2) . .
C10 O6 Si2 Na3 -12.6(3) . .
C25 O8 Si2 O5 85.7(3) . .
C25 O8 Si2 O7 10.6(2) . .
C25 O8 Si2 O6 165.3(2) . .
C25 O8 Si2 C97 -94.4(2) . .
C25 O8 Si2 Na3 14.8(3) . .
C102 C97 Si2 O5 -122.4(3) . .
C98 C97 Si2 O5 64.4(3) . .
C102 C97 Si2 O7 -33.7(3) . .
C98 C97 Si2 O7 153.1(3) . .
C102 C97 Si2 O6 145.1(3) . .
C98 C97 Si2 O6 -28.1(3) . .
C102 C97 Si2 O8 57.6(3) . .
C98 C97 Si2 O8 -115.6(3) . .
C102 C97 Si2 Na3 -74.4(3) . .
C98 C97 Si2 Na3 112.4(3) . .
O32A Na3 Si2 O5 -66.6(2) . .
O31 Na3 Si2 O5 44.25(16) . .
O7 Na3 Si2 O5 -145.29(19) . .
O16 Na3 Si2 O5 130.15(15) 3_576 .
O32B Na3 Si2 O5 -64.3(3) . .
O14 Na3 Si2 O5 -175.82(17) 3_576 .
Si4 Na3 Si2 O5 154.45(14) 3_576 .
O32A Na3 Si2 O7 78.6(2) . .
O31 Na3 Si2 O7 -170.46(18) . .
O16 Na3 Si2 O7 -84.56(15) 3_576 .
O32B Na3 Si2 O7 81.0(3) . .
O14 Na3 Si2 O7 -30.53(15) 3_576 .
O5 Na3 Si2 O7 145.29(19) . .
Si4 Na3 Si2 O7 -60.26(13) 3_576 .
O32A Na3 Si2 O6 -62.1(2) . .
O31 Na3 Si2 O6 48.83(18) . .
O7 Na3 Si2 O6 -140.71(19) . .
O16 Na3 Si2 O6 134.73(15) 3_576 .
O32B Na3 Si2 O6 -59.7(3) . .
O14 Na3 Si2 O6 -171.24(15) 3_576 .
O5 Na3 Si2 O6 4.58(18) . .
Si4 Na3 Si2 O6 159.03(13) 3_576 .
O32A Na3 Si2 O8 72.2(2) . .
O31 Na3 Si2 O8 -176.94(15) . .
O7 Na3 Si2 O8 -6.48(17) . .
O16 Na3 Si2 O8 -91.03(14) 3_576 .
O32B Na3 Si2 O8 74.5(3) . .
O14 Na3 Si2 O8 -37.01(17) 3_576 .
O5 Na3 Si2 O8 138.81(18) . .
Si4 Na3 Si2 O8 -66.74(13) 3_576 .
O32A Na3 Si2 C97 -176.6(2) . .
O31 Na3 Si2 C97 -65.70(16) . .
O7 Na3 Si2 C97 104.76(17) . .
O16 Na3 Si2 C97 20.20(14) 3_576 .
O32B Na3 Si2 C97 -174.2(3) . .
O14 Na3 Si2 C97 74.23(16) 3_576 .
O5 Na3 Si2 C97 -109.95(17) . .
Si4 Na3 Si2 C97 44.50(13) 3_576 .
C46 O12 Si3 O9 81.8(3) . .
C46 O12 Si3 O10 160.3(2) . .
C46 O12 Si3 O11 6.0(2) . .
C46 O12 Si3 C91 -98.8(3) . .
C32 O9 Si3 O12 87.5(3) . .
C32 O9 Si3 O10 10.2(2) . .
C32 O9 Si3 O11 164.6(2) . .
C32 O9 Si3 C91 -91.8(3) . .
C31 O10 Si3 O12 -158.6(2) . .
C31 O10 Si3 O9 -11.1(2) . .
C31 O10 Si3 O11 -84.0(4) . .
C31 O10 Si3 C91 96.4(3) . .
C45 O11 Si3 O12 -4.6(2) . .
C45 O11 Si3 O9 -152.4(2) . .
C45 O11 Si3 O10 -78.4(4) . .
C45 O11 Si3 C91 101.2(3) . .
C17 O14 Si4 O13 -11.1(2) . .
Na3 O14 Si4 O13 157.58(14) 3_576 .
C17 O14 Si4 O16 -165.4(2) . .
Na3 O14 Si4 O16 3.30(13) 3_576 .
C17 O14 Si4 O15 -87.9(3) . .
Na3 O14 Si4 O15 80.8(2) 3_576 .
C17 O14 Si4 C103 91.3(3) . .
Na3 O14 Si4 C103 -100.09(16) 3_576 .
C17 O14 Si4 Na6A -37.2(3) . .
Na3 O14 Si4 Na6A 131.41(12) 3_576 .
C17 O14 Si4 Na3 -168.7(3) . 3_576
C18 O13 Si4 O14 11.0(3) . .
Na6A O13 Si4 O14 -151.74(16) . .
Na5B O13 Si4 O14 148.8(2) 4_575 .
C18 O13 Si4 O16 85.7(4) . .
Na6A O13 Si4 O16 -77.0(3) . .
Na5B O13 Si4 O16 -136.5(3) 4_575 .
C18 O13 Si4 O15 159.7(3) . .
Na6A O13 Si4 O15 -3.06(16) . .
Na5B O13 Si4 O15 -62.6(2) 4_575 .
C18 O13 Si4 C103 -95.6(3) . .
Na6A O13 Si4 C103 101.65(18) . .
Na5B O13 Si4 C103 42.2(3) 4_575 .
C18 O13 Si4 Na6A 162.8(3) . .
Na5B O13 Si4 Na6A -59.5(2) 4_575 .
C18 O13 Si4 Na3 30.5(3) . 3_576
Na6A O13 Si4 Na3 -132.29(12) . 3_576
Na5B O13 Si4 Na3 168.21(19) 4_575 3_576
C67 O16 Si4 O14 155.8(2) . .
Na3 O16 Si4 O14 -3.44(13) 3_576 .
C67 O16 Si4 O13 80.3(4) . .
Na3 O16 Si4 O13 -79.0(3) 3_576 .
C67 O16 Si4 O15 7.0(2) . .
Na3 O16 Si4 O15 -152.17(14) 3_576 .
C67 O16 Si4 C103 -98.4(2) . .
Na3 O16 Si4 C103 102.36(16) 3_576 .
C67 O16 Si4 Na6A 22.8(3) . .
Na3 O16 Si4 Na6A -136.47(11) 3_576 .
C67 O16 Si4 Na3 159.2(3) . 3_576
C66 O15 Si4 O14 -84.3(3) . .
Na6A O15 Si4 O14 81.5(3) . .
C66 O15 Si4 O13 -162.2(2) . .
Na6A O15 Si4 O13 3.64(19) . .
C66 O15 Si4 O16 -7.8(2) . .
Na6A O15 Si4 O16 158.12(18) . .
C66 O15 Si4 C103 96.5(3) . .
Na6A O15 Si4 C103 -97.6(2) . .
C66 O15 Si4 Na6A -165.9(3) . .
C66 O15 Si4 Na3 -29.5(3) . 3_576
Na6A O15 Si4 Na3 136.36(15) . 3_576
C108 C103 Si4 O14 120.1(4) . .
C104 C103 Si4 O14 -59.0(3) . .
C108 C103 Si4 O13 -147.9(4) . .
C104 C103 Si4 O13 32.9(3) . .
C108 C103 Si4 O16 31.4(4) . .
C104 C103 Si4 O16 -147.7(3) . .
C108 C103 Si4 O15 -60.4(4) . .
C104 C103 Si4 O15 120.5(3) . .
C108 C103 Si4 Na6A -99.7(4) . .
C104 C103 Si4 Na6A 81.2(3) . .
C108 C103 Si4 Na3 74.4(4) . 3_576
C104 C103 Si4 Na3 -104.7(3) . 3_576
C73 O18 Si5 O19 -83.1(3) . .
C73 O18 Si5 O20 -162.5(2) . .
C73 O18 Si5 O17 -7.0(2) . .
C73 O18 Si5 C109 96.4(3) . .
C73 O18 Si5 Na6B -28.5(3) . .
C38 O19 Si5 O18 -95.9(3) . .
Na6B O19 Si5 O18 84.3(3) . .
C38 O19 Si5 O20 -17.5(2) . .
Na6B O19 Si5 O20 162.64(19) . .
C38 O19 Si5 O17 -173.5(3) . .
Na6B O19 Si5 O17 6.65(18) . .
C38 O19 Si5 C109 84.6(3) . .
Na6B O19 Si5 C109 -95.2(2) . .
C38 O19 Si5 Na6B 179.8(3) . .
C39 O20 Si5 O18 164.5(2) . .
C39 O20 Si5 O19 17.4(2) . .
C39 O20 Si5 O17 88.4(4) . .
C39 O20 Si5 C109 -87.0(2) . .
C39 O20 Si5 Na6B 31.9(3) . .
C74 O17 Si5 O18 6.5(2) . .
Na6B O17 Si5 O18 -153.83(18) . .
C74 O17 Si5 O19 153.7(2) . .
Na6B O17 Si5 O19 -6.57(18) . .
C74 O17 Si5 O20 81.7(4) . .
Na6B O17 Si5 O20 -78.6(3) . .
C74 O17 Si5 C109 -102.9(3) . .
Na6B O17 Si5 C109 96.8(2) . .
C74 O17 Si5 Na6B 160.3(3) . .
C114 C109 Si5 O18 85.6(4) . .
C110 C109 Si5 O18 -99.7(4) . .
C114 C109 Si5 O19 -94.7(4) . .
C110 C109 Si5 O19 80.0(4) . .
C114 C109 Si5 O20 -3.2(4) . .
C110 C109 Si5 O20 171.5(4) . .
C114 C109 Si5 O17 178.8(4) . .
C110 C109 Si5 O17 -6.5(4) . .
C114 C109 Si5 Na6B -137.7(4) . .
C110 C109 Si5 Na6B 37.0(4) . .
C80 O22 Si6 O23 -88.8(3) . .
Na5A O22 Si6 O23 66.0(3) . .
Na5B O22 Si6 O23 89.7(3) . .
C80 O22 Si6 O24 -167.1(2) . .
Na5A O22 Si6 O24 -12.25(17) . .
Na5B O22 Si6 O24 11.4(2) . .
C80 O22 Si6 O21 -13.3(2) . .
Na5A O22 Si6 O21 141.54(18) . .
Na5B O22 Si6 O21 165.2(2) . .
C80 O22 Si6 C115 88.7(3) . .
Na5A O22 Si6 C115 -116.50(19) . .
Na5B O22 Si6 C115 -92.9(2) . .
C80 O22 Si6 Na4A -15.9(3) . .
Na5A O22 Si6 Na4A 138.92(19) . .
Na5B O22 Si6 Na4A 162.6(2) . .
C80 O22 Si6 Na5A -154.8(3) . .
Na5B O22 Si6 Na5A 23.64(18) . .
C80 O22 Si6 Na4B -31.2(3) . .
Na5A O22 Si6 Na4B 123.6(2) . .
Na5B O22 Si6 Na4B 147.3(2) . .
C59 O23 Si6 O22 -86.6(3) . .
Na4A O23 Si6 O22 108.0(3) . .
Na4B O23 Si6 O22 86.3(3) . .
C59 O23 Si6 O24 -9.4(2) . .
Na4A O23 Si6 O24 -174.83(19) . .
Na4B O23 Si6 O24 163.4(2) . .
C59 O23 Si6 O21 -163.3(2) . .
Na4A O23 Si6 O21 31.33(19) . .
Na4B O23 Si6 O21 9.6(2) . .
C59 O23 Si6 C115 96.0(3) . .
Na4A O23 Si6 C115 -69.5(2) . .
Na4B O23 Si6 C115 -91.2(2) . .
C59 O23 Si6 Na4A 165.4(3) . .
Na4B O23 Si6 Na4A -21.73(15) . .
C59 O23 Si6 Na5A -43.8(3) . .
Na4A O23 Si6 Na5A 150.81(17) . .
Na4B O23 Si6 Na5A 129.1(2) . .
C59 O23 Si6 Na4B -172.8(4) . .
Na4A O23 Si6 Na4B 21.73(15) . .
C60 O24 Si6 O22 157.9(2) . .
Na5A O24 Si6 O22 10.82(15) . .
C60 O24 Si6 O23 9.3(2) . .
Na5A O24 Si6 O23 -137.82(16) . .
C60 O24 Si6 O21 82.9(4) . .
Na5A O24 Si6 O21 -64.2(3) . .
C60 O24 Si6 C115 -96.4(3) . .
Na5A O24 Si6 C115 116.55(17) . .
C60 O24 Si6 Na4A 4.4(3) . .
Na5A O24 Si6 Na4A -142.64(17) . .
C60 O24 Si6 Na5A 147.1(3) . .
C60 O24 Si6 Na4B 23.6(3) . .
Na5A O24 Si6 Na4B -123.46(19) . .
C81 O21 Si6 O22 12.9(2) . .
Na4B O21 Si6 O22 -158.5(2) . .
Na4A O21 Si6 O22 -177.59(17) . .
C81 O21 Si6 O23 161.8(2) . .
Na4B O21 Si6 O23 -9.7(2) . .
Na4A O21 Si6 O23 -28.73(17) . .
C81 O21 Si6 O24 87.1(4) . .
Na4B O21 Si6 O24 -84.4(3) . .
Na4A O21 Si6 O24 -103.4(3) . .
C81 O21 Si6 C115 -93.6(3) . .
Na4B O21 Si6 C115 94.9(2) . .
Na4A O21 Si6 C115 75.84(19) . .
C81 O21 Si6 Na4A -169.5(3) . .
Na4B O21 Si6 Na4A 19.06(17) . .
C81 O21 Si6 Na5A 39.7(3) . .
Na4B O21 Si6 Na5A -131.8(2) . .
Na4A O21 Si6 Na5A -150.84(15) . .
C81 O21 Si6 Na4B 171.5(3) . .
Na4A O21 Si6 Na4B -19.06(17) . .
C120 C115 Si6 O22 91.9(4) . .
C116 C115 Si6 O22 -89.3(4) . .
C120 C115 Si6 O23 -89.5(3) . .
C116 C115 Si6 O23 89.3(4) . .
C120 C115 Si6 O24 3.2(4) . .
C116 C115 Si6 O24 -178.0(3) . .
C120 C115 Si6 O21 -176.5(3) . .
C116 C115 Si6 O21 2.3(4) . .
C120 C115 Si6 Na4A -129.9(3) . .
C116 C115 Si6 Na4A 48.9(4) . .
C120 C115 Si6 Na5A 50.9(4) . .
C116 C115 Si6 Na5A -130.3(3) . .
C120 C115 Si6 Na4B -133.3(3) . .
C116 C115 Si6 Na4B 45.5(4) . .
C185 C180 C181 C182 -12(4) . .
C180 C181 C182 C183 8(4) . .
C181 C182 C183 C184 -2(3) . .
C182 C183 C184 C185 2(3) . .
C181 C180 C185 C184 10(3) . .
C183 C184 C185 C180 -6(3) . .
O68 C169 N1 C170 4.4(16) . .
O68 C169 N1 C171 171.5(9) . .
C169 N1 C171 N3 5(8) . .
C170 N1 C171 N3 172(9) . .
O2 Si1 C85A C90B 35.6(19) . .
O4 Si1 C85A C90B -52.6(19) . .
O3 Si1 C85A C90B -144.5(19) . .
O1 Si1 C85A C90B 128.5(19) . .
Na1 Si1 C85A C90B 173.2(19) . .
O2 Si1 C85A C86B -168.3(10) . .
O4 Si1 C85A C86B 103.5(10) . .
O3 Si1 C85A C86B 11.6(10) . .
O1 Si1 C85A C86B -75.4(10) . .
Na1 Si1 C85A C86B -30.7(10) . .
O2 Si1 C85A C90A 38.9(9) . .
O4 Si1 C85A C90A -49.3(9) . .
O3 Si1 C85A C90A -141.1(9) . .
O1 Si1 C85A C90A 131.8(9) . .
Na1 Si1 C85A C90A 176.5(9) . .
O2 Si1 C85A C86A -123.0(5) . .
O4 Si1 C85A C86A 148.8(5) . .
O3 Si1 C85A C86A 57.0(5) . .
O1 Si1 C85A C86A -30.1(5) . .
Na1 Si1 C85A C86A 14.6(5) . .
C90B C85A C86A C87A 12.6(19) . .
C86B C85A C86A C87A -75.5(16) . .
C90A C85A C86A C87A 13.0(14) . .
Si1 C85A C86A C87A 174.9(8) . .
C85A C86A C87A C88A -7(2) . .
C86A C87A C88A C89A 8(3) . .
C87A C88A C89A C90A -14(2) . .
C88A C89A C90A C85A 21(2) . .
C90B C85A C90A C89A -19(11) . .
C86B C85A C90A C89A 21(2) . .
C86A C85A C90A C89A -21.3(19) . .
Si1 C85A C90A C89A 176.7(11) . .
O70 C172 N3 C171 174.1(18) . .
O70 C172 N3 C173 -11(6) . .
N1 C171 N3 C172 171(11) . .
N1 C171 N3 C173 -5(7) . .
C90B C85A C86B C87B -6.7(18) . .
C90A C85A C86B C87B -13.1(18) . .
C86A C85A C86B C87B 97(2) . .
Si1 C85A C86B C87B -167.5(10) . .
C85A C86B C87B C88B 1(2) . .
C86B C87B C88B C89B -4(3) . .
C87B C88B C89B C90B 14(4) . .
C86B C85A C90B C89B 19(4) . .
C90A C85A C90B C89B 162(15) . .
C86A C85A C90B C89B -20(4) . .
Si1 C85A C90B C89B 179(3) . .
C88B C89B C90B C85A -25(6) . .
C59 O23 Na4A O33A -168.7(16) . .
Si6 O23 Na4A O33A -9.8(16) . .
Na4B O23 Na4A O33A 91.3(17) . .
C59 O23 Na4A O62 -45.2(5) . 4_575
Si6 O23 Na4A O62 113.7(2) . 4_575
Na4B O23 Na4A O62 -145.2(7) . 4_575
C59 O23 Na4A O21 175.4(4) . .
Si6 O23 Na4A O21 -25.71(15) . .
Na4B O23 Na4A O21 75.4(6) . .
C59 O23 Na4A O34A 49.5(9) . .
Si6 O23 Na4A O34A -151.6(7) . .
Na4B O23 Na4A O34A -50.5(9) . .
C59 O23 Na4A O35A 94.3(7) . .
Si6 O23 Na4A O35A -106.8(6) . .
Na4B O23 Na4A O35A -5.7(7) . .
C59 O23 Na4A Si6 -158.9(5) . .
Na4B O23 Na4A Si6 101.1(6) . .
C81 O21 Na4A O33A 15.1(10) . .
Si6 O21 Na4A O33A -146.7(8) . .
Na4B O21 Na4A O33A 95.7(10) . .
C81 O21 Na4A O23 -173.2(5) . .
Si6 O21 Na4A O23 24.93(14) . .
Na4B O21 Na4A O23 -92.7(6) . .
C81 O21 Na4A O62 124.9(5) . 4_575
Si6 O21 Na4A O62 -37.0(4) . 4_575
Na4B O21 Na4A O62 -154.6(8) . 4_575
C81 O21 Na4A O34A -91.0(9) . .
Si6 O21 Na4A O34A 107.2(8) . .
Na4B O21 Na4A O34A -10.4(9) . .
C81 O21 Na4A O35A -91.0(6) . .
Si6 O21 Na4A O35A 107.2(4) . .
Na4B O21 Na4A O35A -10.4(7) . .
C81 O21 Na4A Si6 161.9(5) . .
Na4B O21 Na4A Si6 -117.6(6) . .
O22 Si6 Na4A O33A 41.4(10) . .
O23 Si6 Na4A O33A 174.2(10) . .
O24 Si6 Na4A O33A -178.8(9) . .
O21 Si6 Na4A O33A 37.9(9) . .
C115 Si6 Na4A O33A -70.4(9) . .
Na5A Si6 Na4A O33A 107.9(9) . .
Na4B Si6 Na4A O33A 96.6(11) . .
O22 Si6 Na4A O23 -132.8(2) . .
O24 Si6 Na4A O23 7.0(3) . .
O21 Si6 Na4A O23 -136.3(3) . .
C115 Si6 Na4A O23 115.4(2) . .
Na5A Si6 Na4A O23 -66.3(3) . .
Na4B Si6 Na4A O23 -77.6(6) . .
O22 Si6 Na4A O62 156.2(3) . 4_575
O23 Si6 Na4A O62 -71.0(3) . 4_575
O24 Si6 Na4A O62 -64.0(3) . 4_575
O21 Si6 Na4A O62 152.7(3) . 4_575
C115 Si6 Na4A O62 44.4(3) . 4_575
Na5A Si6 Na4A O62 -137.3(3) . 4_575
Na4B Si6 Na4A O62 -148.6(7) . 4_575
O22 Si6 Na4A O21 3.5(3) . .
O23 Si6 Na4A O21 136.3(3) . .
O24 Si6 Na4A O21 143.25(19) . .
C115 Si6 Na4A O21 -108.32(19) . .
Na5A Si6 Na4A O21 70.0(3) . .
Na4B Si6 Na4A O21 58.7(6) . .
O22 Si6 Na4A O34A -95.9(9) . .
O23 Si6 Na4A O34A 36.9(9) . .
O24 Si6 Na4A O34A 43.9(9) . .
O21 Si6 Na4A O34A -99.4(9) . .
C115 Si6 Na4A O34A 152.3(9) . .
Na5A Si6 Na4A O34A -29.3(10) . .
Na4B Si6 Na4A O34A -40.6(10) . .
O22 Si6 Na4A O35A -64.3(6) . .
O23 Si6 Na4A O35A 68.5(6) . .
O24 Si6 Na4A O35A 75.4(6) . .
O21 Si6 Na4A O35A -67.8(5) . .
C115 Si6 Na4A O35A -176.1(5) . .
Na5A Si6 Na4A O35A 2.2(6) . .
Na4B Si6 Na4A O35A -9.1(7) . .
C80 O22 Na5A O36A -166.5(7) . .
Si6 O22 Na5A O36A 44.2(8) . .
Na5B O22 Na5A O36A -73.0(9) . .
C80 O22 Na5A O69 39.6(4) . .
Si6 O22 Na5A O69 -109.7(2) . .
Na5B O22 Na5A O69 133.1(6) . .
C80 O22 Na5A O38A -53.2(4) . .
Si6 O22 Na5A O38A 157.5(2) . .
Na5B O22 Na5A O38A 40.3(5) . .
C80 O22 Na5A O24 159.4(3) . .
Si6 O22 Na5A O24 10.05(14) . .
Na5B O22 Na5A O24 -107.1(5) . .
C80 O22 Na5A Si6 149.3(4) . .
Na5B O22 Na5A Si6 -117.2(5) . .
C80 O22 Na5A Na6A -90.8(4) . 4_576
Si6 O22 Na5A Na6A 119.9(2) . 4_576
Na5B O22 Na5A Na6A 2.7(5) . 4_576
C60 O24 Na5A O22 -147.3(3) . .
Si6 O24 Na5A O22 -9.56(14) . .
C60 O24 Na5A O36A 44.9(4) . .
Si6 O24 Na5A O36A -177.4(2) . .
C60 O24 Na5A O69 -69.9(4) . .
Si6 O24 Na5A O69 67.9(3) . .
C60 O24 Na5A O38A 151.8(4) . .
Si6 O24 Na5A O38A -70.4(4) . .
C60 O24 Na5A Si6 -137.8(4) . .
C60 O24 Na5A Na6A 87.9(3) . 4_576
Si6 O24 Na5A Na6A -134.37(16) . 4_576
O23 Si6 Na5A O22 -145.50(19) . .
O24 Si6 Na5A O22 162.9(2) . .
O21 Si6 Na5A O22 -44.9(2) . .
C115 Si6 Na5A O22 80.2(2) . .
Na4A Si6 Na5A O22 -97.9(3) . .
Na4B Si6 Na5A O22 -93.5(2) . .
O22 Si6 Na5A O36A -159.4(4) . .
O23 Si6 Na5A O36A 55.1(4) . .
O24 Si6 Na5A O36A 3.5(3) . .
O21 Si6 Na5A O36A 155.7(3) . .
C115 Si6 Na5A O36A -79.2(4) . .
Na4A Si6 Na5A O36A 102.7(4) . .
Na4B Si6 Na5A O36A 107.1(4) . .
O22 Si6 Na5A O69 74.6(3) . .
O23 Si6 Na5A O69 -70.9(2) . .
O24 Si6 Na5A O69 -122.5(3) . .
O21 Si6 Na5A O69 29.7(3) . .
C115 Si6 Na5A O69 154.8(2) . .
Na4A Si6 Na5A O69 -23.3(3) . .
Na4B Si6 Na5A O69 -18.9(3) . .
O22 Si6 Na5A O38A -27.6(2) . .
O23 Si6 Na5A O38A -173.1(2) . .
O24 Si6 Na5A O38A 135.3(3) . .
O21 Si6 Na5A O38A -72.5(3) . .
C115 Si6 Na5A O38A 52.6(3) . .
Na4A Si6 Na5A O38A -125.5(3) . .
Na4B Si6 Na5A O38A -121.2(3) . .
O22 Si6 Na5A O24 -162.9(2) . .
O23 Si6 Na5A O24 51.56(18) . .
O21 Si6 Na5A O24 152.16(17) . .
C115 Si6 Na5A O24 -82.71(19) . .
Na4A Si6 Na5A O24 99.2(3) . .
Na4B Si6 Na5A O24 103.5(2) . .
O22 Si6 Na5A Na6A -92.2(3) . 4_576
O23 Si6 Na5A Na6A 122.3(2) . 4_576
O24 Si6 Na5A Na6A 70.7(2) . 4_576
O21 Si6 Na5A Na6A -137.1(2) . 4_576
C115 Si6 Na5A Na6A -12.0(3) . 4_576
Na4A Si6 Na5A Na6A 169.9(2) . 4_576
Na4B Si6 Na5A Na6A 174.3(2) . 4_576
O22 Na5A O36A Na6A 97.5(8) . 4_576
O69 Na5A O36A Na6A -109.5(3) . 4_576
O38A Na5A O36A Na6A -17.4(3) . 4_576
O24 Na5A O36A Na6A 127.0(3) . 4_576
Si6 Na5A O36A Na6A 125.1(3) . 4_576
O22 Na5A O38A Na6A -143.8(2) . 4_576
O36A Na5A O38A Na6A 16.5(3) . 4_576
O69 Na5A O38A Na6A 121.6(3) . 4_576
O24 Na5A O38A Na6A -94.5(4) . 4_576
Si6 Na5A O38A Na6A -130.6(2) . 4_576
C66 O15 Na6A O39A 78.6(8) . .
Si4 O15 Na6A O39A -84.2(8) . .
C66 O15 Na6A O36A -159.0(6) . 4_575
Si4 O15 Na6A O36A 38.2(6) . 4_575
C66 O15 Na6A O40A -36.6(4) . 4_575
Si4 O15 Na6A O40A 160.6(3) . 4_575
C66 O15 Na6A O13 159.8(3) . .
Si4 O15 Na6A O13 -2.94(15) . .
C66 O15 Na6A O38A -112.9(3) . 4_575
Si4 O15 Na6A O38A 84.3(2) . 4_575
C66 O15 Na6A Si4 162.8(4) . .
C66 O15 Na6A Na5A -138.9(3) . 4_575
Si4 O15 Na6A Na5A 58.3(2) . 4_575
C18 O13 Na6A O39A -55.1(7) . .
Si4 O13 Na6A O39A 99.2(6) . .
Na5B O13 Na6A O39A -146.7(6) 4_575 .
C18 O13 Na6A O15 -151.6(4) . .
Si4 O13 Na6A O15 2.76(14) . .
Na5B O13 Na6A O15 116.8(3) 4_575 .
C18 O13 Na6A O36A 47.3(5) . 4_575
Si4 O13 Na6A O36A -158.3(2) . 4_575
Na5B O13 Na6A O36A -44.2(3) 4_575 4_575
C18 O13 Na6A O40A 170.9(6) . 4_575
Si4 O13 Na6A O40A -34.8(7) . 4_575
Na5B O13 Na6A O40A 79.3(7) 4_575 4_575
C18 O13 Na6A O38A 129.0(4) . 4_575
Si4 O13 Na6A O38A -76.7(2) . 4_575
Na5B O13 Na6A O38A 37.4(2) 4_575 4_575
C18 O13 Na6A Si4 -154.3(5) . .
Na5B O13 Na6A Si4 114.1(3) 4_575 .
C18 O13 Na6A Na5A 84.9(4) . 4_575
Si4 O13 Na6A Na5A -120.73(14) . 4_575
Na5B O13 Na6A Na5A -6.6(2) 4_575 4_575
O14 Si4 Na6A O39A -41.7(7) . .
O13 Si4 Na6A O39A -78.9(7) . .
O16 Si4 Na6A O39A 69.9(7) . .
O15 Si4 Na6A O39A 96.1(7) . .
C103 Si4 Na6A O39A -170.1(7) . .
Na3 Si4 Na6A O39A 19.4(7) 3_576 .
O14 Si4 Na6A O15 -137.8(2) . .
O13 Si4 Na6A O15 -175.0(3) . .
O16 Si4 Na6A O15 -26.2(2) . .
C103 Si4 Na6A O15 93.8(2) . .
Na3 Si4 Na6A O15 -76.7(2) 3_576 .
O14 Si4 Na6A O36A 64.1(3) . 4_575
O13 Si4 Na6A O36A 26.9(3) . 4_575
O16 Si4 Na6A O36A 175.7(3) . 4_575
O15 Si4 Na6A O36A -158.1(4) . 4_575
C103 Si4 Na6A O36A -64.3(3) . 4_575
Na3 Si4 Na6A O36A 125.2(3) 3_576 4_575
O14 Si4 Na6A O40A -161.6(3) . 4_575
O13 Si4 Na6A O40A 161.3(4) . 4_575
O16 Si4 Na6A O40A -49.9(4) . 4_575
O15 Si4 Na6A O40A -23.7(3) . 4_575
C103 Si4 Na6A O40A 70.0(4) . 4_575
Na3 Si4 Na6A O40A -100.4(3) 3_576 4_575
O14 Si4 Na6A O13 37.2(2) . .
O16 Si4 Na6A O13 148.80(18) . .
O15 Si4 Na6A O13 175.0(3) . .
C103 Si4 Na6A O13 -91.21(19) . .
Na3 Si4 Na6A O13 98.33(18) 3_576 .
O14 Si4 Na6A O38A 133.9(2) . 4_575
O13 Si4 Na6A O38A 96.7(2) . 4_575
O16 Si4 Na6A O38A -114.5(2) . 4_575
O15 Si4 Na6A O38A -88.3(2) . 4_575
C103 Si4 Na6A O38A 5.5(2) . 4_575
Na3 Si4 Na6A O38A -164.99(16) 3_576 4_575
O14 Si4 Na6A Na5A 95.06(16) . 4_575
O13 Si4 Na6A Na5A 57.87(16) . 4_575
O16 Si4 Na6A Na5A -153.33(13) . 4_575
O15 Si4 Na6A Na5A -127.1(2) . 4_575
C103 Si4 Na6A Na5A -33.34(16) . 4_575
Na3 Si4 Na6A Na5A 156.20(9) 3_576 4_575
O22 Na5A O69 C174 -28.7(10) . .
O36A Na5A O69 C174 160.9(10) . .
O38A Na5A O69 C174 70.4(10) . .
O24 Na5A O69 C174 -85.7(10) . .
Si6 Na5A O69 C174 -56.7(11) . .
Na6A Na5A O69 C174 114.3(10) 4_576 .
Na5A O69 C174 N2 91.1(11) . .
O69 C174 N2 C175 -177.8(8) . .
O69 C174 N2 C176 -0.5(13) . .
C81 O21 Na4B O35B -46.5(10) . .
Si6 O21 Na4B O35B 121.4(8) . .
Na4A O21 Na4B O35B -171.7(12) . .
C81 O21 Na4B O34B 177.9(8) . .
Si6 O21 Na4B O34B -14.2(9) . .
Na4A O21 Na4B O34B 52.7(9) . .
C81 O21 Na4B O23 -159.7(4) . .
Si6 O21 Na4B O23 8.19(19) . .
Na4A O21 Na4B O23 75.1(5) . .
C81 O21 Na4B O33B 56.8(6) . .
Si6 O21 Na4B O33B -135.3(3) . .
Na4A O21 Na4B O33B -68.4(6) . .
C81 O21 Na4B Si6 -167.9(5) . .
Na4A O21 Na4B Si6 66.9(6) . .
C59 O23 Na4B O35B 24.2(14) . .
Si6 O23 Na4B O35B -145.8(13) . .
Na4A O23 Na4B O35B 129.2(15) . .
C59 O23 Na4B O34B -29.6(6) . .
Si6 O23 Na4B O34B 160.4(4) . .
Na4A O23 Na4B O34B 75.4(7) . .
C59 O23 Na4B O21 161.7(4) . .
Si6 O23 Na4B O21 -8.25(19) . .
Na4A O23 Na4B O21 -93.3(6) . .
C59 O23 Na4B O33B -143.1(5) . .
Si6 O23 Na4B O33B 46.9(5) . .
Na4A O23 Na4B O33B -38.1(6) . .
C59 O23 Na4B Si6 169.9(5) . .
Na4A O23 Na4B Si6 -85.0(6) . .
O22 Si6 Na4B O35B -79.0(18) . .
O23 Si6 Na4B O35B 59.5(18) . .
O24 Si6 Na4B O35B 38.0(18) . .
O21 Si6 Na4B O35B -106.2(18) . .
C115 Si6 Na4B O35B 159.2(18) . .
Na4A Si6 Na4B O35B 146(2) . .
Na5A Si6 Na4B O35B -26.3(18) . .
O22 Si6 Na4B O34B -161.1(5) . .
O23 Si6 Na4B O34B -22.6(5) . .
O24 Si6 Na4B O34B -44.1(6) . .
O21 Si6 Na4B O34B 171.7(6) . .
C115 Si6 Na4B O34B 77.1(5) . .
Na4A Si6 Na4B O34B 63.9(7) . .
Na5A Si6 Na4B O34B -108.4(5) . .
O22 Si6 Na4B O21 27.2(3) . .
O23 Si6 Na4B O21 165.7(3) . .
O24 Si6 Na4B O21 144.2(2) . .
C115 Si6 Na4B O21 -94.5(2) . .
Na4A Si6 Na4B O21 -107.8(6) . .
Na5A Si6 Na4B O21 79.9(2) . .
O22 Si6 Na4B O23 -138.5(2) . .
O24 Si6 Na4B O23 -21.5(3) . .
O21 Si6 Na4B O23 -165.7(3) . .
C115 Si6 Na4B O23 99.7(2) . .
Na4A Si6 Na4B O23 86.5(6) . .
Na5A Si6 Na4B O23 -85.8(2) . .
O22 Si6 Na4B O33B 76.0(4) . .
O23 Si6 Na4B O33B -145.5(5) . .
O24 Si6 Na4B O33B -167.0(3) . .
O21 Si6 Na4B O33B 48.8(4) . .
C115 Si6 Na4B O33B -45.8(4) . .
Na4A Si6 Na4B O33B -59.0(6) . .
Na5A Si6 Na4B O33B 128.7(4) . .
C80 O22 Na5B O36B 120.0(7) . .
Si6 O22 Na5B O36B -58.2(7) . .
Na5A O22 Na5B O36B 15.0(7) . .
C80 O22 Na5B O13 -103.1(4) . 4_576
Si6 O22 Na5B O13 78.6(4) . 4_576
Na5A O22 Na5B O13 151.9(8) . 4_576
C80 O22 Na5B O38B 1.5(5) . .
Si6 O22 Na5B O38B -176.7(2) . .
Na5A O22 Na5B O38B -103.5(6) . .
O36B Na5B O38B Na6B -7.8(8) . .
O22 Na5B O38B Na6B 104.3(4) . .
O13 Na5B O38B Na6B -135.0(3) 4_576 .
Na5B O38B Na6B O41C 118.6(10) . .
Na5B O38B Na6B O41B 140.6(4) . .
Na5B O38B Na6B O40B 45.8(5) . .
Na5B O38B Na6B O19 -107.8(8) . .
Na5B O38B Na6B O17 -118.2(3) . .
Na5B O38B Na6B O50B -26.7(7) . .
Na5B O38B Na6B Si5 -118.6(3) . .
C38 O19 Na6B O41C -61.6(10) . .
Si5 O19 Na6B O41C 118.2(9) . .
C38 O19 Na6B O38B 162.3(8) . .
Si5 O19 Na6B O38B -17.9(9) . .
C38 O19 Na6B O41B -86.4(5) . .
Si5 O19 Na6B O41B 93.4(3) . .
C38 O19 Na6B O40B 9.6(6) . .
Si5 O19 Na6B O40B -170.6(4) . .
C38 O19 Na6B O17 174.6(4) . .
Si5 O19 Na6B O17 -5.66(16) . .
C38 O19 Na6B O50B 82.6(8) . .
Si5 O19 Na6B O50B -97.6(7) . .
C38 O19 Na6B Si5 -179.8(5) . .
C74 O17 Na6B O41C 141.3(7) . .
Si5 O17 Na6B O41C -65.1(7) . .
C74 O17 Na6B O38B 27.0(5) . .
Si5 O17 Na6B O38B -179.4(3) . .
C74 O17 Na6B O41B 122.5(4) . .
Si5 O17 Na6B O41B -83.9(4) . .
C74 O17 Na6B O40B -105.6(11) . .
Si5 O17 Na6B O40B 48.0(11) . .
C74 O17 Na6B O19 -148.0(3) . .
Si5 O17 Na6B O19 5.61(16) . .
C74 O17 Na6B O50B -57.9(8) . .
Si5 O17 Na6B O50B 95.7(7) . .
C74 O17 Na6B Si5 -153.6(4) . .
O18 Si5 Na6B O41C 157.8(8) . .
O19 Si5 Na6B O41C -65.0(8) . .
O20 Si5 Na6B O41C -87.2(8) . .
O17 Si5 Na6B O41C 124.8(8) . .
C109 Si5 Na6B O41C 30.9(8) . .
O18 Si5 Na6B O38B 33.7(4) . .
O19 Si5 Na6B O38B 170.9(4) . .
O20 Si5 Na6B O38B 148.8(3) . .
O17 Si5 Na6B O38B 0.8(3) . .
C109 Si5 Na6B O38B -93.1(4) . .
O18 Si5 Na6B O41B 133.4(3) . .
O19 Si5 Na6B O41B -89.5(3) . .
O20 Si5 Na6B O41B -111.6(3) . .
O17 Si5 Na6B O41B 100.4(4) . .
C109 Si5 Na6B O41B 6.5(3) . .
O18 Si5 Na6B O40B -124.6(5) . .
O19 Si5 Na6B O40B 12.5(5) . .
O20 Si5 Na6B O40B -9.6(6) . .
O17 Si5 Na6B O40B -157.6(6) . .
C109 Si5 Na6B O40B 108.5(5) . .
O18 Si5 Na6B O19 -137.2(2) . .
O20 Si5 Na6B O19 -22.2(2) . .
O17 Si5 Na6B O19 -170.1(3) . .
C109 Si5 Na6B O19 95.9(2) . .
O18 Si5 Na6B O17 33.0(2) . .
O19 Si5 Na6B O17 170.1(3) . .
O20 Si5 Na6B O17 147.98(19) . .
C109 Si5 Na6B O17 -93.9(2) . .
O18 Si5 Na6B O50B -53.2(8) . .
O19 Si5 Na6B O50B 84.0(8) . .
O20 Si5 Na6B O50B 61.8(8) . .
O17 Si5 Na6B O50B -86.2(8) . .
C109 Si5 Na6B O50B 179.9(8) . .
O38B Na6B O41B O41C -122.3(17) . .
O40B Na6B O41B O41C -25.6(17) . .
O19 Na6B O41B O41C 80.0(16) . .
O17 Na6B O41B O41C 138.3(16) . .
O50B Na6B O41B O41C -40(4) . .
Si5 Na6B O41B O41C 109.0(16) . .
O38B Na6B O41C O41B 61.7(18) . .
O40B Na6B O41C O41B 153.0(17) . .
O19 Na6B O41C O41B -101.2(16) . .
O17 Na6B O41C O41B -48.1(16) . .
O50B Na6B O41C O41B 166.1(15) . .
Si5 Na6B O41C O41B -75.2(15) . .
O12 Si3 C91 C92B 76(5) . .
O9 Si3 C91 C92B -104(5) . .
O10 Si3 C91 C92B 164(5) . .
O11 Si3 C91 C92B -16(5) . .
O12 Si3 C91 C96A -110.0(5) . .
O9 Si3 C91 C96A 69.6(6) . .
O10 Si3 C91 C96A -22.4(6) . .
O11 Si3 C91 C96A 157.8(5) . .
O12 Si3 C91 C92A 69.7(4) . .
O9 Si3 C91 C92A -110.6(4) . .
O10 Si3 C91 C92A 157.3(4) . .
O11 Si3 C91 C92A -22.5(4) . .
O12 Si3 C91 C96B -83(4) . .
O9 Si3 C91 C96B 96(4) . .
O10 Si3 C91 C96B 4(4) . .
O11 Si3 C91 C96B -176(4) . .
C92B C91 C92A C93A 21(13) . .
C96A C91 C92A C93A 2.6(11) . .
C96B C91 C92A C93A -24(4) . .
Si3 C91 C92A C93A -177.1(8) . .
C91 C92A C93A C94A -3.6(15) . .
C92A C93A C94A C95A 1.3(17) . .
C93A C94A C95A C96A 1.7(19) . .
C92B C91 C96A C95A -4(4) . .
C92A C91 C96A C95A 0.7(12) . .
C96B C91 C96A C95A 97(9) . .
Si3 C91 C96A C95A -179.6(9) . .
C94A C95A C96A C91 -2.8(18) . .
C96A C91 C92B C93B 9(9) . .
C92A C91 C92B C93B -154(21) . .
C96B C91 C92B C93B -15(9) . .
Si3 C91 C92B C93B -176(5) . .
C91 C92B C93B C94B -3(10) . .
C92B C93B C94B C95B 26(11) . .
C93B C94B C95B C96B -23(12) . .
C94B C95B C96B C91 -2(12) . .
C92B C91 C96B C95B 19(10) . .
C96A C91 C96B C95B -65(9) . .
C92A C91 C96B C95B 30(10) . .
Si3 C91 C96B C95B -175(7) . .
C124 O56 C121 C122 4.6(15) . .
O56 C121 C122 C123 -9.1(11) . .
C121 C122 C123 C124 9.8(18) . .
C122 C123 C124 O56 -7(2) . .
C121 O56 C124 C123 2(2) . .
C168 O67 C165 C166 7(7) . .
O67 C165 C166 C167 12(7) . .
C165 C166 C167 C168 -24(6) . .
C165 O67 C168 C167 -21(6) . .
C166 C167 C168 O67 27(5) . .
C191 C186 C187 C188 3.3(15) . .
C186 C187 C188 C189 -1(2) . .
C187 C188 C189 C190 7(3) . .
C188 C189 C190 C191 -15(3) . .
C189 C190 C191 C186 21(3) . .
C187 C186 C191 C190 -15(3) . .
C197 C192 C193 C194 7.0(18) . .
C192 C193 C194 C195 1.8(14) . .
C193 C194 C195 C196 1(2) . .
C194 C195 C196 C197 -11(3) . .
C193 C192 C197 C196 -18(3) . .
C195 C196 C197 C192 20(4) . .
C132 O58 C129 C130 -23.5(13) . .
O58 C129 C130 C131 29.8(14) . .
C129 C130 C131 C132 -24.3(14) . .
C129 O58 C132 C131 8.1(12) . .
C130 C131 C132 O58 10.8(12) . .
C140 O60 C137 C138 -23.9(17) . .
O60 C137 C138 C139 17.3(17) . .
C137 C138 C139 C140 -4.3(19) . .
C137 O60 C140 C139 21(2) . .
C138 C139 C140 O60 -11(2) . .
C152 O63 C149 C150 48(7) . .
O63 C149 C150 C151 -46(10) . .
C149 C150 C151 C152 28(9) . .
C149 O63 C152 C151 -40(6) . .
C150 C151 C152 O63 0(8) . .
C144 O61 C141 C142 9.4(13) . .
O61 C141 C142 C143 -22.5(13) . .
C141 C142 C143 C144 27.2(12) . .
C141 O61 C144 C143 7.7(13) . .
C142 C143 C144 O61 -21.3(12) . .
C156 O64 C153 C154 48(3) . .
O64 C153 C154 C155 -6(5) . .
C153 C154 C155 C156 -33(6) . .
C153 O64 C156 C155 -67(4) . .
C154 C155 C156 O64 64(5) . .
C148 O62 C145 C146 -26(2) . .
Na4A O62 C145 C146 175.0(16) 4_576 .
O62 C145 C146 C147 3(3) . .
C145 C146 C147 C148 20(2) . .
C145 O62 C148 C147 41.9(16) . .
Na4A O62 C148 C147 -160.9(7) 4_576 .
C146 C147 C148 O62 -40.6(16) . .
C160 O65 C157 C158 1(4) . .
O65 C157 C158 C159 41(3) . .
C157 C158 C159 C160 -61(2) . .
C157 O65 C160 C159 -44(5) . .
C158 C159 C160 O65 69(3) . .
C136 O59 C133 C134 15.7(9) . .
O59 C133 C134 C135 -33.3(8) . .
C133 C134 C135 C136 39.0(7) . .
C133 O59 C136 C135 8.3(9) . .
C134 C135 C136 O59 -30.2(8) . .
C164 O66 C161 C162 -10(11) . .
O66 C161 C162 C163 22(7) . .
C161 C162 C163 C164 -30(9) . .
C161 O66 C164 C163 -11(11) . .
C162 C163 C164 O66 23(8) . .
C128 O57 C125 C126 -26.1(12) . .
O57 C125 C126 C127 41.3(12) . .
C125 C126 C127 C128 -43.1(13) . .
C126 C127 C128 O57 26.6(12) . .
C125 O57 C128 C127 -1.1(11) . .
C178 N4 C177 O71 -170(5) . .
C179 N4 C177 O71 4(5) . .
